data_7130834
loop_
_publ_author_name
'Liu, Xiaodong'
'Xu, Na'
'Liu, Xiaohui'
'Guo, Yanyan'
'Wang, Xiuli'

_publ_section_title
;
 Self-assembly of a novel multicomponent polyoxometalate-based tetrahedral
 supercluster with high catalytic activity for thioether oxidation
;
_journal_name_full 'Chemical Communications'
_journal_paper_doi 10.1039/D2CC02748H
_journal_year 2022
_chemical_formula_moiety 'Co12 Mo80 O360 P36 Pb4, 12(C7 H7 N2)'
_chemical_formula_sum 'C84 H342 Co12 Mo80 N24 O489 P36 Pb4'
_chemical_formula_weight 19839.84
_space_group_crystal_system monoclinic
_space_group_IT_number 15
_space_group_name_Hall '-C 2yc'
_space_group_name_H-M_alt 'C 1 2/c 1'
_atom_sites_solution_hydrogens geom
_atom_sites_solution_primary dual
_audit_creation_date 2022-09-26
_audit_creation_method
;
Olex2 1.3-alpha
(compiled 2020.11.12 svn.r5f609507 for OlexSys, GUI svn.r6408)
;
_audit_update_record
;
2022-09-27 deposited with the CCDC.	2022-10-07 downloaded from the CCDC.
;
_cell_angle_alpha 90
_cell_angle_beta 109.355(2)
_cell_angle_gamma 90
_cell_formula_units_Z 4
_cell_length_a 30.9076(13)
_cell_length_b 57.925(2)
_cell_length_c 32.2149(16)
_cell_measurement_reflns_used 9728
_cell_measurement_temperature 173.0
_cell_measurement_theta_max 25.07
_cell_measurement_theta_min 2.36
_cell_volume 54415(4)
_computing_cell_refinement 'SAINT V8.38A (?, 2016)'
_computing_data_collection 'APEX3 Ver. 2016.5-0 (Bruker-AXS, 2016)'
_computing_data_reduction 'SAINT V8.38A (?, 2016)'
_computing_molecular_graphics 'Olex2 1.3-alpha (Dolomanov et al., 2009)'
_computing_publication_material 'Olex2 1.3-alpha (Dolomanov et al., 2009)'
_computing_structure_refinement 'SHELXL 2019/2 (Sheldrick, 2015)'
_computing_structure_solution 'SHELXT 2018/2 (Sheldrick, 2018)'
_diffrn_ambient_temperature 173.0
_diffrn_detector 'charge-coupled device (CCD) area detector'
_diffrn_detector_area_resol_mean 7.9
_diffrn_detector_type 'Bruker APEX II'
_diffrn_measured_fraction_theta_full 0.994
_diffrn_measured_fraction_theta_max 0.994
_diffrn_measurement_device 'three-circle diffractometer'
_diffrn_measurement_device_type 'Bruker APEX-II CCD'
_diffrn_measurement_method '\f and \w scans'
_diffrn_radiation_collimation 'focusing mirrors'
_diffrn_radiation_detector 'Bruker APEX II'
_diffrn_radiation_monochromator 'mirror optics'
_diffrn_radiation_probe x-ray
_diffrn_radiation_type 'Mo K\a'
_diffrn_radiation_wavelength 0.71073
_diffrn_radiation_xray_symbol K-L~3~
_diffrn_reflns_av_R_equivalents 0.0624
_diffrn_reflns_av_unetI/netI 0.0403
_diffrn_reflns_Laue_measured_fraction_full 0.994
_diffrn_reflns_Laue_measured_fraction_max 0.994
_diffrn_reflns_limit_h_max 36
_diffrn_reflns_limit_h_min -36
_diffrn_reflns_limit_k_max 69
_diffrn_reflns_limit_k_min -69
_diffrn_reflns_limit_l_max 37
_diffrn_reflns_limit_l_min -38
_diffrn_reflns_number 292167
_diffrn_reflns_point_group_measured_fraction_full 0.994
_diffrn_reflns_point_group_measured_fraction_max 0.994
_diffrn_reflns_theta_full 25.117
_diffrn_reflns_theta_max 25.117
_diffrn_reflns_theta_min 2.233
_diffrn_source 'microfocus sealed X-ray tube'
_diffrn_source_current 0.9
_diffrn_source_power 0.0405
_diffrn_source_type 'Incoatec I\ms'
_diffrn_source_voltage 45.0
_diffrn_standards_number 0
_exptl_absorpt_coefficient_mu 3.587
_exptl_absorpt_correction_T_max 0.87
_exptl_absorpt_correction_T_min 0.86
_exptl_absorpt_correction_type none
_exptl_absorpt_process_details
;
SADABS-2016/2 (Krause et al., 2015) was used for absorption correction.
;
_exptl_crystal_colour black
_exptl_crystal_colour_primary green
_exptl_crystal_density_diffrn 2.422
_exptl_crystal_density_method 'not measured'
_exptl_crystal_description block
_exptl_crystal_F_000 37912
_exptl_crystal_size_max 0.24
_exptl_crystal_size_mid 0.22
_exptl_crystal_size_min 0.2
_refine_diff_density_max 3.615
_refine_diff_density_min -1.982
_refine_diff_density_rms 0.189
_refine_ls_extinction_method none
_refine_ls_goodness_of_fit_ref 1.037
_refine_ls_hydrogen_treatment constr
_refine_ls_matrix_type full
_refine_ls_number_parameters 2663
_refine_ls_number_reflns 48305
_refine_ls_number_restraints 714
_refine_ls_restrained_S_all 1.034
_refine_ls_R_factor_all 0.0616
_refine_ls_R_factor_gt 0.0429
_refine_ls_shift/su_max 0.006
_refine_ls_shift/su_mean 0.000
_refine_ls_structure_factor_coef Fsqd
_refine_ls_weighting_details 'w=1/[\s^2^(Fo^2^)+(0.0499P)^2^+1065.3273P] where P=(Fo^2^+2Fc^2^)/3'
_refine_ls_weighting_scheme calc
_refine_ls_wR_factor_gt 0.1036
_refine_ls_wR_factor_ref 0.1138
_reflns_Friedel_coverage 0.000
_reflns_number_gt 37338
_reflns_number_total 48305
_reflns_threshold_expression 'I > 2\s(I)'
_cod_data_source_file d2cc02748h2.cif
_cod_data_source_block 1
_cod_original_cell_volume 54416(4)
_cod_database_code 7130834
_shelx_shelxl_version_number 2019/2
_shelx_space_group_comment
;
The symmetry employed for this shelxl refinement is uniquely defined
by the following loop, which should always be used as a source of
symmetry information in preference to the above space-group names.
They are only intended as comments.
;
_olex2_refinement_description
;
1. Fixed Uiso
 At 1.2 times of:
  All C(H) groups, All N(H) groups
2. Uiso/Uaniso restraints and constraints
C1 \\sim C2 \\sim C3 \\sim C4 \\sim C5 \\sim C6 \\sim C7 \\sim C8 \\sim C9
\\sim C10 \\sim C11 \\sim C13 \\sim C14 \\sim C15 \\sim C16 \\sim C17 \\sim C18
\\sim C19 \\sim C20 \\sim C21 \\sim C22 \\sim C23 \\sim C24 \\sim C25 \\sim C26
\\sim C27 \\sim C28 \\sim C29 \\sim C30 \\sim C31 \\sim C32 \\sim C33 \\sim C34
\\sim C35 \\sim C36 \\sim C37 \\sim C38 \\sim C39 \\sim C40 \\sim C41 \\sim
C42: within 3.8A with sigma of 0.01 and sigma for terminal atoms of 0.02 within
3.8A
N1 \\sim N2 \\sim N3 \\sim N4 \\sim N5 \\sim N6 \\sim N7 \\sim N8 \\sim N9
\\sim N10 \\sim N11 \\sim N12: within 3.8A with sigma of 0.01 and sigma for
terminal atoms of 0.02 within 3.8A
3.a Aromatic/amide H refined with riding coordinates:
 C1(H1), N1(H1A), C2(H2), C3(H3), N2(H2A), C4(H4), N3(H3A), N4(H4A), C7(H7),
 C8(H8), C10(H10), C11(H11), C13(H13), N5(H5), N6(H6), C15(H15), C16(H16),
 C17(H17), C20(H20), C21(H21), C22(H22), C23(H23), N7(H7A), C24(H24), C25(H25),
 N8(H8A), C28(H28), C29(H29), C30(H30), C31(H31), C32(H32), C33(H33), N9(H9),
 N10(H10A), C36(H36), C37(H37), C38(H38), C39(H39), N11(H11A), N12(H12A),
 C42(H42), C12(H12)
3.b Fitted pentagon refined as free rotating group:
 N3(C5,C6,N4,C7), N9(C34,C35,N10,C36), N11(C40,C41,N12,C42)
3.c Fitted hexagon refined as free rotating group:
 C16(C17,C18,C19,C20,C21)
;
_smtbx_masks_special_details
;
A solvent mask was calculated and 5152 electrons were 
found in a volume of 22328\%A^3^ in 2 voids per unit cell. 
This is consistent with the presence of 
126[H2O], 3[H2O] per Asymmetric Unit 
which account for 5160 electrons 
per unit cell.
;
_smtbx_masks_void_probe_radius 1.2
_smtbx_masks_void_truncation_radius 1.2
_olex2_submission_special_instructions 'No special instructions were received'

loop_
_space_group_symop_operation_xyz
'x, y, z'
'-x, y, -z+1/2'
'x+1/2, y+1/2, z'
'-x+1/2, y+1/2, -z+1/2'
'-x, -y, -z'
'x, -y, z-1/2'
'-x+1/2, -y+1/2, -z'
'x+1/2, -y+1/2, z-1/2'

loop_
_atom_site_label
_atom_site_type_symbol
_atom_site_fract_x
_atom_site_fract_y
_atom_site_fract_z
_atom_site_U_iso_or_equiv
_atom_site_adp_type
_atom_site_occupancy
_atom_site_site_symmetry_order
_atom_site_calc_flag
_atom_site_refinement_flags_posn
_atom_site_refinement_flags_adp
_atom_site_refinement_flags_occupancy
_atom_site_disorder_assembly
_atom_site_disorder_group
Pb1 Pb 0.54338(2) 0.72552(2) 0.56635(2) 0.01530(6) Uani 1 1 d . . . . .
Pb2 Pb 0.29762(2) 0.54845(2) 0.60104(2) 0.02298(7) Uani 1 1 d . . . . .
Mo1 Mo 0.54559(2) 0.71675(2) 0.67449(2) 0.01188(13) Uani 1 1 d . . . . .
Mo2 Mo 0.50512(2) 0.67148(2) 0.58837(2) 0.01272(13) Uani 1 1 d . . . . .
Mo3 Mo 0.61152(2) 0.71647(2) 0.75021(2) 0.01425(13) Uani 1 1 d . . . . .
Mo4 Mo 0.43679(2) 0.74819(2) 0.44392(2) 0.01317(13) Uani 1 1 d . . . . .
Mo5 Mo 0.32333(2) 0.64395(2) 0.61647(2) 0.01513(13) Uani 1 1 d . . . . .
Mo6 Mo 0.35199(2) 0.60226(2) 0.61104(2) 0.01630(14) Uani 1 1 d . . . . .
Mo7 Mo 0.53405(2) 0.62955(2) 0.58446(2) 0.01541(14) Uani 1 1 d . . . . .
Mo8 Mo 0.47732(2) 0.79371(2) 0.52994(2) 0.01312(13) Uani 1 1 d . . . . .
Mo9 Mo 0.55958(2) 0.81769(2) 0.63307(2) 0.01548(13) Uani 1 1 d . . . . .
Mo10 Mo 0.64876(2) 0.70404(2) 0.50512(2) 0.01788(14) Uani 1 1 d . . . . .
Mo11 Mo 0.46849(2) 0.78598(2) 0.71209(2) 0.01324(13) Uani 1 1 d . . . . .
Mo12 Mo 0.55738(2) 0.67011(2) 0.42540(2) 0.01733(14) Uani 1 1 d . . . . .
Mo13 Mo 0.35397(2) 0.65781(2) 0.47179(2) 0.01601(14) Uani 1 1 d . . . . .
Mo14 Mo 0.44875(2) 0.69271(2) 0.39359(2) 0.01561(14) Uani 1 1 d . . . . .
Mo15 Mo 0.68909(2) 0.74984(2) 0.59166(2) 0.01779(14) Uani 1 1 d . . . . .
Mo16 Mo 0.37911(2) 0.61606(2) 0.46777(2) 0.01790(14) Uani 1 1 d . . . . .
Mo17 Mo 0.66898(2) 0.79518(2) 0.66488(2) 0.01758(14) Uani 1 1 d . . . . .
Mo18 Mo 0.52778(2) 0.71416(2) 0.35172(2) 0.01934(14) Uani 1 1 d . . . . .
Mo19 Mo 0.51368(2) 0.77219(2) 0.38844(2) 0.01804(14) Uani 1 1 d . . . . .
Mo20 Mo 0.15007(2) 0.57065(2) 0.57351(2) 0.02073(15) Uani 1 1 d . . . . .
Mo21 Mo 0.62293(2) 0.74913(2) 0.41991(2) 0.02048(15) Uani 1 1 d . . . . .
Mo22 Mo 0.55556(2) 0.81751(2) 0.47500(2) 0.01955(14) Uani 1 1 d . . . . .
Mo23 Mo 0.63464(2) 0.83450(2) 0.58250(2) 0.02059(15) Uani 1 1 d . . . . .
Mo24 Mo 0.16055(2) 0.60533(2) 0.48068(2) 0.02188(15) Uani 1 1 d . . . . .
Mo25 Mo 0.39208(2) 0.55719(2) 0.69640(2) 0.02201(15) Uani 1 1 d . . . . .
Mo26 Mo 0.66183(2) 0.79497(2) 0.50562(2) 0.02126(15) Uani 1 1 d . . . . .
Mo27 Mo 0.22787(2) 0.58218(2) 0.42551(2) 0.02429(16) Uani 1 1 d . . . . .
Mo28 Mo 0.28153(2) 0.52585(2) 0.46648(3) 0.02501(16) Uani 1 1 d . . . . .
Mo29 Mo 0.13683(2) 0.48020(2) 0.57731(3) 0.02786(17) Uani 1 1 d . . . . .
Mo30 Mo 0.19064(2) 0.52500(2) 0.66027(3) 0.02546(16) Uani 1 1 d . . . . .
Mo31 Mo 0.32217(2) 0.48051(2) 0.55223(3) 0.02869(18) Uani 1 1 d . . . . .
Mo32 Mo 0.09681(2) 0.52561(2) 0.49088(3) 0.02672(17) Uani 1 1 d . . . . .
Mo33 Mo 0.12058(3) 0.56136(2) 0.40799(3) 0.02908(18) Uani 1 1 d . . . . .
Mo34 Mo 0.39995(3) 0.55802(2) 0.77888(2) 0.02647(17) Uani 1 1 d . . . . .
Mo35 Mo 0.20388(3) 0.45786(2) 0.52279(3) 0.03019(18) Uani 1 1 d . . . . .
Mo36 Mo 0.16345(3) 0.50301(2) 0.43604(3) 0.02879(17) Uani 1 1 d . . . . .
Mo37 Mo 0.34073(3) 0.45637(2) 0.66309(3) 0.03299(19) Uani 1 1 d . . . . .
Mo38 Mo 0.50622(3) 0.48868(2) 0.79138(3) 0.02845(17) Uani 1 1 d . . . . .
Mo39 Mo 0.22822(3) 0.44062(2) 0.63720(3) 0.0345(2) Uani 1 1 d . . . . .
Mo40 Mo 0.27344(3) 0.47965(2) 0.71892(3) 0.03196(18) Uani 1 1 d . . . . .
Co1 Co 0.58955(3) 0.77587(2) 0.70390(3) 0.0141(2) Uani 1 1 d . . . . .
Co2 Co 0.48079(3) 0.65443(2) 0.47216(3) 0.0158(2) Uani 1 1 d . . . . .
Co3 Co 0.59469(3) 0.65742(2) 0.69533(3) 0.0157(2) Uani 1 1 d . . . . .
Co4 Co 0.27009(3) 0.61973(2) 0.50339(3) 0.0178(2) Uani 1 1 d . . . . .
Co5 Co 0.36840(3) 0.61689(2) 0.72864(3) 0.0188(2) Uani 1 1 d . . . . .
Co6 Co 0.37865(4) 0.49840(2) 0.73293(4) 0.0300(3) Uani 1 1 d . . . . .
P1 P 0.49732(6) 0.76793(3) 0.62626(6) 0.0123(4) Uani 1 1 d . . . . .
P2 P 0.54326(6) 0.72714(3) 0.46145(6) 0.0138(4) Uani 1 1 d . . . . .
P3 P 0.43504(6) 0.69899(3) 0.49532(6) 0.0134(4) Uani 1 1 d . . . . .
P4 P 0.58931(6) 0.77879(3) 0.56107(6) 0.0139(4) Uani 1 1 d . . . . .
P5 P 0.58222(6) 0.66825(3) 0.53700(6) 0.0152(4) Uani 1 1 d . . . . .
P6 P 0.23813(6) 0.60591(3) 0.58556(7) 0.0160(4) Uani 1 1 d . . . . .
P7 P 0.27733(6) 0.67059(3) 0.52244(7) 0.0161(4) Uani 1 1 d . . . . .
P8 P 0.67546(6) 0.66900(3) 0.78888(6) 0.0153(4) Uani 1 1 d . . . . .
P9 P 0.64401(6) 0.73754(3) 0.66914(6) 0.0152(4) Uani 1 1 d . . . . .
P10 P 0.63738(6) 0.76638(3) 0.79930(6) 0.0155(4) Uani 1 1 d . . . . .
P11 P 0.20414(7) 0.54809(3) 0.50845(7) 0.0200(4) Uani 1 1 d . . . . .
P12 P 0.33000(7) 0.57508(3) 0.51081(7) 0.0208(4) Uani 1 1 d . . . . .
P13 P 0.49151(7) 0.60363(3) 0.48932(7) 0.0194(4) Uani 1 1 d . . . . .
P14 P 0.61902(7) 0.60566(3) 0.66853(7) 0.0216(4) Uani 1 1 d . . . . .
P15 P 0.25069(7) 0.49607(3) 0.60756(8) 0.0247(5) Uani 1 1 d . . . . .
P16 P 0.29955(8) 0.53710(3) 0.71656(7) 0.0248(5) Uani 1 1 d . . . . .
P17 P 0.39153(7) 0.50590(3) 0.64143(8) 0.0270(5) Uani 1 1 d . . . . .
P18 P 0.42320(8) 0.50806(4) 0.82926(8) 0.0294(5) Uani 1 1 d . . . . .
O1 O 0.58213(16) 0.71756(8) 0.50019(17) 0.0160(11) Uani 1 1 d . . . . .
O2 O 0.50398(16) 0.73415(8) 0.47704(16) 0.0149(11) Uani 1 1 d . . . . .
O3 O 0.53910(17) 0.77329(8) 0.55266(17) 0.0168(11) Uani 1 1 d . . . . .
O4 O 0.61748(16) 0.75693(8) 0.57692(17) 0.0172(11) Uani 1 1 d . . . . .
O5 O 0.63804(16) 0.76408(8) 0.67457(17) 0.0152(11) Uani 1 1 d . . . . .
O6 O 0.57595(16) 0.74226(8) 0.71510(16) 0.0136(10) Uani 1 1 d . . . . .
O7 O 0.53491(16) 0.78546(8) 0.72857(16) 0.0136(10) Uani 1 1 d . . . . .
O8 O 0.51169(16) 0.74290(8) 0.62741(16) 0.0146(11) Uani 1 1 d . . . . .
O9 O 0.52589(16) 0.70823(8) 0.42512(16) 0.0152(11) Uani 1 1 d . . . . .
O10 O 0.42281(16) 0.72411(8) 0.48400(16) 0.0139(10) Uani 1 1 d . . . . .
O11 O 0.54090(16) 0.78319(8) 0.64346(17) 0.0161(11) Uani 1 1 d . . . . .
O12 O 0.55935(17) 0.74777(9) 0.44026(17) 0.0185(11) Uani 1 1 d . . . . .
O13 O 0.55941(17) 0.68382(8) 0.56103(16) 0.0144(10) Uani 1 1 d . . . . .
O14 O 0.59833(16) 0.72717(8) 0.64273(16) 0.0148(10) Uani 1 1 d . . . . .
O15 O 0.45451(16) 0.68747(8) 0.46147(16) 0.0140(10) Uani 1 1 d . . . . .
O16 O 0.58989(16) 0.69314(8) 0.70379(16) 0.0156(11) Uani 1 1 d . . . . .
O17 O 0.46786(16) 0.77501(8) 0.57972(17) 0.0158(11) Uani 1 1 d . . . . .
O18 O 0.55466(17) 0.65387(8) 0.62909(17) 0.0170(11) Uani 1 1 d . . . . .
O19 O 0.61441(17) 0.80592(8) 0.67972(17) 0.0182(11) Uani 1 1 d . . . . .
O20 O 0.25256(17) 0.54093(9) 0.51221(19) 0.0239(13) Uani 1 1 d . . . . .
O21 O 0.31839(17) 0.62452(8) 0.56502(17) 0.0194(11) Uani 1 1 d . . . . .
O22 O 0.52764(16) 0.69952(8) 0.62061(16) 0.0155(11) Uani 1 1 d . . . . .
O23 O 0.20465(17) 0.55769(8) 0.55269(18) 0.0202(12) Uani 1 1 d . . . . .
O24 O 0.49359(16) 0.64968(8) 0.53854(16) 0.0154(11) Uani 1 1 d . . . . .
O25 O 0.66119(16) 0.72649(8) 0.71449(17) 0.0161(11) Uani 1 1 d . . . . .
O26 O 0.55099(17) 0.66647(8) 0.48794(17) 0.0176(11) Uani 1 1 d . . . . .
O27 O 0.62920(16) 0.67840(8) 0.54054(17) 0.0170(11) Uani 1 1 d . . . . .
O28 O 0.46641(16) 0.76482(8) 0.41089(16) 0.0155(11) Uani 1 1 d . . . . .
O29 O 0.47063(16) 0.69725(8) 0.54085(16) 0.0160(11) Uani 1 1 d . . . . .
O30 O 0.32488(17) 0.62857(8) 0.47810(17) 0.0204(12) Uani 1 1 d . . . . .
O31 O 0.59598(17) 0.78851(8) 0.51903(17) 0.0170(11) Uani 1 1 d . . . . .
O32 O 0.27994(16) 0.59007(8) 0.60050(18) 0.0185(11) Uani 1 1 d . . . . .
O33 O 0.64857(17) 0.72710(9) 0.46413(18) 0.0211(12) Uani 1 1 d . . . . .
O34 O 0.36036(17) 0.57426(8) 0.64417(18) 0.0218(12) Uani 1 1 d . . . . .
O35 O 0.43135(16) 0.72148(8) 0.40348(16) 0.0156(11) Uani 1 1 d . . . . .
O36 O 0.34463(17) 0.61947(8) 0.66041(17) 0.0194(11) Uani 1 1 d . . . . .
O37 O 0.22196(18) 0.60808(8) 0.53446(17) 0.0205(12) Uani 1 1 d . . . . .
O38 O 0.45390(16) 0.77082(8) 0.48976(16) 0.0153(11) Uani 1 1 d . . . . .
O39 O 0.23988(19) 0.51806(9) 0.62823(19) 0.0279(13) Uani 1 1 d . . . . .
O40 O 0.67881(16) 0.73337(9) 0.64488(17) 0.0179(11) Uani 1 1 d . . . . .
O41 O 0.49041(17) 0.66662(8) 0.41256(17) 0.0179(11) Uani 1 1 d . . . . .
O42 O 0.19925(17) 0.59595(8) 0.60052(18) 0.0190(11) Uani 1 1 d . . . . .
O43 O 0.66498(17) 0.69465(8) 0.78284(18) 0.0198(12) Uani 1 1 d . . . . .
O44 O 0.58836(17) 0.64436(9) 0.55751(17) 0.0191(11) Uani 1 1 d . . . . .
O45 O 0.51434(17) 0.81482(8) 0.58085(17) 0.0166(11) Uani 1 1 d . . . . .
O46 O 0.63759(17) 0.78161(9) 0.76145(16) 0.0175(11) Uani 1 1 d . . . . .
O47 O 0.61124(17) 0.68406(9) 0.45441(17) 0.0192(11) Uani 1 1 d . . . . .
O48 O 0.60577(16) 0.79798(8) 0.59729(16) 0.0158(11) Uani 1 1 d . . . . .
O49 O 0.34030(18) 0.57674(9) 0.56019(19) 0.0240(12) Uani 1 1 d . . . . .
O50 O 0.40970(17) 0.64513(8) 0.46459(17) 0.0185(11) Uani 1 1 d . . . . .
O51 O 0.53677(18) 0.79564(9) 0.43095(17) 0.0207(12) Uani 1 1 d . . . . .
O52 O 0.46734(17) 0.77101(9) 0.65535(17) 0.0189(11) Uani 1 1 d . . . . .
O53 O 0.57549(18) 0.77073(9) 0.37953(18) 0.0218(12) Uani 1 1 d . . . . .
O54 O 0.65050(17) 0.74131(9) 0.79466(17) 0.0193(11) Uani 1 1 d . . . . .
O55 O 0.59267(18) 0.84066(8) 0.61861(18) 0.0205(12) Uani 1 1 d . . . . .
O56 O 0.28456(17) 0.66887(8) 0.57167(17) 0.0169(11) Uani 1 1 d . . . . .
O57 O 0.33023(18) 0.54995(9) 0.49717(19) 0.0235(12) Uani 1 1 d . . . . .
O58 O 0.25132(17) 0.62980(8) 0.60566(17) 0.0203(12) Uani 1 1 d . . . . .
O59 O 0.28872(18) 0.50127(9) 0.5880(2) 0.0269(13) Uani 1 1 d . . . . .
O60 O 0.17098(17) 0.52749(9) 0.49397(19) 0.0248(13) Uani 1 1 d . . . . .
O61 O 0.60594(17) 0.62087(9) 0.70104(17) 0.0203(12) Uani 1 1 d . . . . .
O62 O 0.28299(18) 0.58668(9) 0.48743(18) 0.0231(12) Uani 1 1 d . . . . .
O63 O 0.24670(17) 0.65196(8) 0.49511(17) 0.0192(11) Uani 1 1 d . . . . .
O64 O 0.67013(17) 0.72485(9) 0.55391(17) 0.0183(11) Uani 1 1 d . . . . .
O65 O 0.39166(16) 0.68636(8) 0.49518(17) 0.0173(11) Uani 1 1 d . . . . .
O66 O 0.50663(17) 0.80905(8) 0.49552(17) 0.0185(11) Uani 1 1 d . . . . .
O67 O 0.59175(17) 0.76760(9) 0.80824(17) 0.0191(11) Uani 1 1 d . . . . .
O68 O 0.39845(17) 0.67893(9) 0.37028(18) 0.0226(12) Uani 1 1 d . . . . .
O69 O 0.37833(19) 0.58114(8) 0.73288(18) 0.0237(12) Uani 1 1 d . . . . .
O70 O 0.67536(18) 0.82346(9) 0.64268(18) 0.0226(12) Uani 1 1 d . . . . .
O71 O 0.52817(17) 0.60504(8) 0.53462(18) 0.0207(12) Uani 1 1 d . . . . .
O72 O 0.69468(17) 0.66302(8) 0.83715(17) 0.0203(12) Uani 1 1 d . . . . .
O73 O 0.58484(17) 0.83508(9) 0.53362(17) 0.0207(12) Uani 1 1 d . . . . .
O74 O 0.38176(17) 0.75716(9) 0.42064(18) 0.0197(11) Uani 1 1 d . . . . .
O75 O 0.54997(17) 0.68164(9) 0.37105(17) 0.0204(12) Uani 1 1 d . . . . .
O76 O 0.50071(17) 0.71172(8) 0.69200(17) 0.0187(11) Uani 1 1 d . . . . .
O77 O 0.46004(17) 0.66562(8) 0.60510(18) 0.0200(12) Uani 1 1 d . . . . .
O78 O 0.63485(16) 0.65397(8) 0.76383(17) 0.0174(11) Uani 1 1 d . . . . .
O79 O 0.67514(18) 0.77685(9) 0.84077(18) 0.0220(12) Uani 1 1 d . . . . .
O80 O 0.49384(18) 0.62279(9) 0.45811(18) 0.0224(12) Uani 1 1 d . . . . .
O81 O 0.44355(17) 0.60194(9) 0.49351(19) 0.0235(12) Uani 1 1 d . . . . .
O82 O 0.46688(18) 0.69914(9) 0.34635(17) 0.0203(12) Uani 1 1 d . . . . .
O83 O 0.18728(17) 0.56706(9) 0.47210(18) 0.0236(12) Uani 1 1 d . . . . .
O84 O 0.32368(17) 0.67170(8) 0.51432(17) 0.0187(11) Uani 1 1 d . . . . .
O85 O 0.36803(18) 0.58742(9) 0.49865(19) 0.0250(13) Uani 1 1 d . . . . .
O86 O 0.3689(2) 0.49079(9) 0.6682(2) 0.0316(14) Uani 1 1 d . . . . .
O87 O 0.66959(18) 0.81745(9) 0.55856(19) 0.0245(12) Uani 1 1 d . . . . .
O88 O 0.61728(19) 0.81799(9) 0.47257(18) 0.0246(12) Uani 1 1 d . . . . .
O89 O 0.40608(17) 0.60842(9) 0.61352(18) 0.0228(12) Uani 1 1 d . . . . .
O90 O 0.26771(19) 0.47677(9) 0.64368(19) 0.0278(14) Uani 1 1 d . . . . .
O91 O 0.25322(18) 0.69482(9) 0.50919(19) 0.0242(12) Uani 1 1 d . . . . .
O92 O 0.17246(19) 0.55029(9) 0.62120(19) 0.0268(13) Uani 1 1 d . . . . .
O93 O 0.2478(2) 0.54152(9) 0.70367(19) 0.0286(13) Uani 1 1 d . . . . .
O94 O 0.50300(18) 0.74237(9) 0.35426(17) 0.0226(12) Uani 1 1 d . . . . .
O95 O 0.49541(18) 0.61574(9) 0.60191(18) 0.0239(12) Uani 1 1 d . . . . .
O96 O 0.4007(2) 0.53202(9) 0.73943(19) 0.0290(14) Uani 1 1 d . . . . .
O97 O 0.37567(18) 0.49909(9) 0.5934(2) 0.0305(14) Uani 1 1 d . . . . .
O98 O 0.30672(18) 0.50386(9) 0.51063(19) 0.0266(13) Uani 1 1 d . . . . .
O99 O 0.11891(18) 0.59449(9) 0.42987(19) 0.0271(13) Uani 1 1 d . . . . .
O100 O 0.57258(18) 0.64269(9) 0.41925(19) 0.0242(12) Uani 1 1 d . . . . .
O101 O 0.20757(18) 0.48672(9) 0.57232(19) 0.0264(13) Uani 1 1 d . . . . .
O102 O 0.22534(19) 0.50992(9) 0.4448(2) 0.0291(14) Uani 1 1 d . . . . .
O103 O 0.1527(2) 0.50412(9) 0.6197(2) 0.0324(14) Uani 1 1 d . . . . .
O104 O 0.58719(18) 0.72396(9) 0.37875(18) 0.0235(12) Uani 1 1 d . . . . .
O105 O 0.09257(19) 0.55154(9) 0.4453(2) 0.0313(14) Uani 1 1 d . . . . .
O106 O 0.13891(17) 0.59099(9) 0.51929(18) 0.0215(12) Uani 1 1 d . . . . .
O107 O 0.6569(2) 0.86135(10) 0.58584(19) 0.0298(14) Uani 1 1 d . . . . .
O108 O 0.43008(18) 0.81043(9) 0.52100(18) 0.0215(12) Uani 1 1 d . . . . .
O109 O 0.48736(18) 0.78875(10) 0.34503(19) 0.0262(13) Uani 1 1 d . . . . .
O110 O 0.3340(2) 0.46876(10) 0.7176(2) 0.0354(15) Uani 1 1 d . . . . .
O111 O 0.20841(18) 0.60862(9) 0.45261(18) 0.0238(12) Uani 1 1 d . . . . .
O112 O 0.10352(19) 0.50598(9) 0.4435(2) 0.0314(14) Uani 1 1 d . . . . .
O113 O 0.53380(18) 0.83154(9) 0.66432(18) 0.0226(12) Uani 1 1 d . . . . .
O114 O 0.57975(18) 0.71035(9) 0.78221(18) 0.0243(12) Uani 1 1 d . . . . .
O115 O 0.69897(18) 0.69115(10) 0.51113(19) 0.0259(13) Uani 1 1 d . . . . .
O116 O 0.2475(2) 0.45116(9) 0.7013(2) 0.0372(16) Uani 1 1 d . . . . .
O117 O 0.74599(17) 0.74471(10) 0.61153(19) 0.0255(13) Uani 1 1 d . . . . .
O118 O 0.70939(18) 0.79649(9) 0.71541(18) 0.0249(12) Uani 1 1 d . . . . .
O119 O 0.3246(2) 0.54807(9) 0.76090(19) 0.0297(14) Uani 1 1 d . . . . .
O120 O 0.37229(18) 0.65828(9) 0.62242(18) 0.0231(12) Uani 1 1 d . . . . .
O121 O 0.5370(2) 0.65344(10) 0.7110(2) 0.0317(14) Uani 1 1 d . . . . .
O122 O 0.4320(2) 0.62016(10) 0.7272(2) 0.0341(15) Uani 1 1 d . . . . .
O123 O 0.1711(2) 0.57672(10) 0.38799(19) 0.0315(14) Uani 1 1 d . . . . .
O124 O 0.45400(18) 0.81330(9) 0.69717(18) 0.0222(12) Uani 1 1 d . . . . .
O125 O 0.4499(2) 0.48924(9) 0.7406(2) 0.0309(14) Uani 1 1 d . . . . .
O126 O 0.1764(2) 0.45762(9) 0.6243(2) 0.0324(14) Uani 1 1 d . . . . .
O127 O 0.3897(2) 0.49220(10) 0.7968(2) 0.0362(16) Uani 1 1 d . . . . .
O128 O 0.32170(18) 0.66551(9) 0.42107(18) 0.0247(12) Uani 1 1 d . . . . .
O129 O 0.66285(18) 0.75080(10) 0.39470(19) 0.0269(13) Uani 1 1 d . . . . .
O130 O 0.52331(19) 0.71200(10) 0.29858(19) 0.0280(13) Uani 1 1 d . . . . .
O131 O 0.4438(2) 0.50294(10) 0.6588(2) 0.0349(15) Uani 1 1 d . . . . .
O132 O 0.3021(2) 0.61387(11) 0.7314(2) 0.0377(15) Uani 1 1 d . . . . .
O133 O 0.44743(18) 0.56215(10) 0.7008(2) 0.0310(14) Uani 1 1 d . . . . .
O134 O 0.03935(19) 0.52449(10) 0.4784(2) 0.0356(15) Uani 1 1 d . . . . .
O135 O 0.2648(2) 0.46590(9) 0.5288(2) 0.0319(14) Uani 1 1 d . . . . .
O136 O 0.3341(2) 0.46001(9) 0.6061(2) 0.0358(16) Uani 1 1 d . . . . .
O137 O 0.14682(19) 0.45748(9) 0.5367(2) 0.0297(14) Uani 1 1 d . . . . .
O138 O 0.3597(2) 0.60787(9) 0.41485(19) 0.0285(13) Uani 1 1 d . . . . .
O139 O 0.2985(2) 0.43411(10) 0.6590(2) 0.0388(16) Uani 1 1 d . . . . .
O140 O 0.71549(19) 0.66456(10) 0.7694(2) 0.0311(14) Uani 1 1 d . . . . .
O141 O 0.70955(19) 0.80479(10) 0.4983(2) 0.0306(14) Uani 1 1 d . . . . .
O142 O 0.4289(2) 0.49960(11) 0.8768(2) 0.0351(15) Uani 1 1 d . . . . .
O143 O 0.3068(2) 0.51739(10) 0.4301(2) 0.0358(15) Uani 1 1 d . . . . .
O144 O 0.4557(2) 0.56444(10) 0.7993(2) 0.0346(15) Uani 1 1 d . . . . .
O145 O 0.1486(2) 0.48713(10) 0.3898(2) 0.0375(16) Uani 1 1 d . . . . .
O146 O 0.1582(2) 0.53034(10) 0.6920(2) 0.0360(15) Uani 1 1 d . . . . .
O147 O 0.18000(19) 0.47957(9) 0.4786(2) 0.0294(14) Uani 1 1 d . . . . .
O148 O 0.3911(2) 0.44203(10) 0.6833(2) 0.0435(18) Uani 1 1 d . . . . .
O149 O 0.2232(2) 0.49711(9) 0.6976(2) 0.0326(14) Uani 1 1 d . . . . .
O150 O 0.0875(2) 0.47082(10) 0.5826(2) 0.0381(16) Uani 1 1 d . . . . .
O151 O 0.1962(2) 0.43358(9) 0.4922(2) 0.0385(16) Uani 1 1 d . . . . .
O152 O 0.14275(19) 0.63285(9) 0.48106(19) 0.0265(13) Uani 1 1 d . . . . .
O153 O 0.6203(2) 0.58000(10) 0.6804(2) 0.0344(15) Uani 1 1 d . . . . .
O154 O 0.2825(2) 0.47786(10) 0.7738(2) 0.0413(17) Uani 1 1 d . . . . .
O155 O 0.3557(2) 0.46425(10) 0.5317(2) 0.0391(16) Uani 1 1 d . . . . .
O156 O 0.500000 0.52535(15) 0.750000 0.040(2) Uani 1 2 d S T P . .
O157 O 0.6688(2) 0.61220(12) 0.6711(2) 0.0420(17) Uani 1 1 d . . . . .
O158 O 0.5070(2) 0.46129(10) 0.8078(2) 0.0374(15) Uani 1 1 d . . . . .
O159 O 0.49977(19) 0.58023(9) 0.46845(19) 0.0257(13) Uani 1 1 d . . . . .
O160 O 0.6556(2) 0.66116(13) 0.6807(3) 0.054(2) Uani 1 1 d . . . . .
O161 O 0.64256(18) 0.77361(9) 0.46028(18) 0.0234(12) Uani 1 1 d . . . . .
O162 O 0.58848(19) 0.60927(9) 0.62066(18) 0.0247(13) Uani 1 1 d . . . . .
O163 O 0.11361(19) 0.50144(9) 0.5315(2) 0.0289(14) Uani 1 1 d . . . . .
O164 O 0.4060(2) 0.53288(10) 0.8275(2) 0.0325(14) Uani 1 1 d . . . . .
O165 O 0.4714(2) 0.50696(10) 0.8255(2) 0.0348(15) Uani 1 1 d . . . . .
O166 O 0.22951(19) 0.44011(9) 0.5816(2) 0.0341(15) Uani 1 1 d . . . . .
O167 O 0.68648(17) 0.77117(9) 0.54720(19) 0.0245(12) Uani 1 1 d . . . . .
O168 O 0.2527(2) 0.59609(10) 0.39311(19) 0.0308(14) Uani 1 1 d . . . . .
O169 O 0.31729(18) 0.54710(8) 0.68253(18) 0.0229(12) Uani 1 1 d . . . . .
O170 O 0.40115(19) 0.63630(9) 0.53909(18) 0.0260(13) Uani 1 1 d . . . . .
O171 O 0.0774(2) 0.56408(11) 0.3596(2) 0.0399(16) Uani 1 1 d . . . . .
C1 C 0.0849(4) 0.68252(19) 0.5992(4) 0.0563(19) Uani 1 1 d . U . . .
H1 H 0.067635 0.696404 0.594531 0.068 Uiso 1 1 calc R U . . .
N1 N 0.0058(4) 0.64007(17) 0.4666(4) 0.086(3) Uani 1 1 d . U . . .
H1A H -0.008161 0.652492 0.452806 0.103 Uiso 1 1 calc R U . . .
C2 C 0.0437(4) 0.6399(2) 0.4996(5) 0.073(2) Uani 1 1 d . U . . .
H2 H 0.061446 0.653128 0.512123 0.088 Uiso 1 1 calc R U . . .
C3 C 0.1353(4) 0.64081(18) 0.6117(4) 0.057(2) Uani 1 1 d . U . . .
H3 H 0.152189 0.626789 0.615949 0.069 Uiso 1 1 calc R U . . .
N2 N 0.0537(4) 0.61812(17) 0.5133(4) 0.083(3) Uani 1 1 d . U . . .
H2A H 0.077201 0.613681 0.535915 0.099 Uiso 1 1 calc R U . . .
C4 C 0.0943(4) 0.64211(19) 0.6181(5) 0.061(2) Uani 1 1 d . U . . .
H4 H 0.081907 0.628670 0.626770 0.073 Uiso 1 1 calc R U . . .
N3 N 0.1506(2) 0.69846(8) 0.5782(3) 0.061(3) Uani 1 1 d G U . . .
H3A H 0.142249 0.712940 0.572231 0.074 Uiso 1 1 calc R U . . .
C5 C 0.1262(2) 0.68140(11) 0.5932(3) 0.053(2) Uani 1 1 d G U . . .
C6 C 0.1514(2) 0.66045(9) 0.5988(3) 0.052(2) Uani 1 1 d G U . . .
N4 N 0.1913(2) 0.66456(9) 0.5874(3) 0.061(3) Uani 1 1 d G U . . .
H4A H 0.212601 0.654346 0.588073 0.073 Uiso 1 1 calc R U . . .
C7 C 0.1908(2) 0.68806(10) 0.5747(3) 0.059(2) Uani 1 1 d G U . . .
H7 H 0.213436 0.695505 0.565381 0.071 Uiso 1 1 calc R U . . .
C8 C 0.0697(4) 0.66291(18) 0.6122(4) 0.058(2) Uani 1 1 d . U . . .
H8 H 0.041243 0.663174 0.617538 0.069 Uiso 1 1 calc R U . . .
O172 O 0.53493(19) 0.84185(9) 0.44724(19) 0.0284(13) Uani 1 1 d . . . . .
C9 C 0.1821(4) 0.7433(2) 0.6968(5) 0.065(2) Uani 1 1 d . U . . .
C10 C 0.1355(4) 0.7393(3) 0.6832(5) 0.071(2) Uani 1 1 d . U . . .
H10 H 0.113418 0.750707 0.669101 0.085 Uiso 1 1 calc R U . . .
C11 C 0.1572(5) 0.7009(3) 0.7127(5) 0.085(3) Uani 1 1 d . U . . .
H11 H 0.147298 0.685593 0.715088 0.102 Uiso 1 1 calc R U . . .
C13 C 0.1239(5) 0.7178(3) 0.6915(5) 0.078(3) Uani 1 1 d . U . . .
H13 H 0.092352 0.713765 0.682861 0.094 Uiso 1 1 calc R U . . .
N5 N 0.2560(3) 0.73773(18) 0.7301(3) 0.062(3) Uani 1 1 d . U . . .
H5 H 0.282484 0.731107 0.744104 0.074 Uiso 1 1 calc R U . . .
C14 C 0.2138(4) 0.7273(2) 0.7202(5) 0.067(2) Uani 1 1 d . U . . .
N6 N 0.2069(3) 0.76341(19) 0.6953(4) 0.069(3) Uani 1 1 d . U . . .
H6 H 0.195377 0.776634 0.683149 0.083 Uiso 1 1 calc R U . . .
C15 C 0.2510(4) 0.7587(2) 0.7157(5) 0.064(3) Uani 1 1 d . U . . .
H15 H 0.275400 0.769355 0.719144 0.077 Uiso 1 1 calc R U . . .
C16 C -0.0538(3) 0.58574(14) 0.4240(3) 0.101(3) Uani 1 1 d G U . . .
H16 H -0.079976 0.579304 0.402449 0.122 Uiso 1 1 calc R U . . .
C17 C -0.0466(3) 0.60945(13) 0.4254(3) 0.098(3) Uani 1 1 d G U . . .
H17 H -0.067842 0.619228 0.404838 0.118 Uiso 1 1 calc R U . . .
C18 C -0.0084(3) 0.61887(9) 0.4570(4) 0.091(3) Uani 1 1 d G U . . .
C19 C 0.0227(3) 0.60457(13) 0.4871(3) 0.083(3) Uani 1 1 d G U . . .
C20 C 0.0155(3) 0.58085(12) 0.4857(3) 0.087(3) Uani 1 1 d G U . . .
H20 H 0.036702 0.571077 0.506296 0.104 Uiso 1 1 calc R U . . .
C21 C -0.0228(3) 0.57144(10) 0.4541(4) 0.099(3) Uani 1 1 d G U . . .
H21 H -0.027703 0.555228 0.453179 0.119 Uiso 1 1 calc R U . . .
C22 C 0.3238(3) 0.75838(17) 0.5027(3) 0.0420(19) Uani 1 1 d . U . . .
H22 H 0.304839 0.763216 0.474335 0.050 Uiso 1 1 calc R U . . .
C23 C 0.3419(3) 0.77512(16) 0.5359(3) 0.0362(18) Uani 1 1 d . U . . .
H23 H 0.335245 0.790958 0.529028 0.043 Uiso 1 1 calc R U . . .
N7 N 0.2649(3) 0.58433(15) 0.2625(3) 0.051(2) Uani 1 1 d . U . . .
H7A H 0.253681 0.574951 0.239972 0.062 Uiso 1 1 calc R U . . .
C24 C 0.2887(4) 0.5778(2) 0.3019(4) 0.062(2) Uani 1 1 d . U . . .
H24 H 0.297951 0.562448 0.310690 0.074 Uiso 1 1 calc R U . . .
C25 C 0.3332(3) 0.73514(17) 0.5106(3) 0.0392(18) Uani 1 1 d . U . . .
H25 H 0.321123 0.723936 0.488145 0.047 Uiso 1 1 calc R U . . .
C26 C 0.2801(4) 0.6154(2) 0.3032(4) 0.056(2) Uani 1 1 d . U . . .
N8 N 0.2978(3) 0.59566(17) 0.3271(3) 0.058(2) Uani 1 1 d . U . . .
H8A H 0.313060 0.595345 0.355556 0.069 Uiso 1 1 calc R U . . .
C27 C 0.2597(4) 0.6080(2) 0.2606(4) 0.059(2) Uani 1 1 d . U . . .
O173 O 0.11047(19) 0.58483(10) 0.5889(2) 0.0324(15) Uani 1 1 d . . . . .
C28 C 0.2824(5) 0.6388(2) 0.3161(4) 0.065(2) Uani 1 1 d . U . . .
H28 H 0.296672 0.644041 0.345464 0.078 Uiso 1 1 calc R U . . .
O174 O 0.11375(18) 0.54778(9) 0.53641(19) 0.0267(13) Uani 1 1 d . . . . .
C29 C 0.2385(5) 0.6229(2) 0.2271(4) 0.068(2) Uani 1 1 d . U . . .
H29 H 0.224128 0.617680 0.197724 0.081 Uiso 1 1 calc R U . . .
C30 C 0.2610(5) 0.6534(2) 0.2803(4) 0.071(2) Uani 1 1 d . U . . .
H30 H 0.261529 0.669570 0.285158 0.085 Uiso 1 1 calc R U . . .
C31 C 0.7783(5) 0.63493(19) 0.4791(5) 0.066(2) Uani 1 1 d . U . . .
H31 H 0.808254 0.641118 0.485637 0.080 Uiso 1 1 calc R U . . .
C32 C 0.2393(5) 0.6451(2) 0.2382(4) 0.073(2) Uani 1 1 d . U . . .
H32 H 0.224082 0.655879 0.215946 0.087 Uiso 1 1 calc R U . . .
C33 C 0.7679(5) 0.61390(18) 0.4624(5) 0.066(2) Uani 1 1 d . U . . .
H33 H 0.790719 0.604092 0.458214 0.079 Uiso 1 1 calc R U . . .
N9 N 0.37620(19) 0.70703(7) 0.56973(16) 0.0293(16) Uani 1 1 d G U . . .
H9 H 0.370200 0.693724 0.555802 0.035 Uiso 1 1 calc R U . . .
C34 C 0.36022(19) 0.72899(9) 0.55147(13) 0.0298(16) Uani 1 1 d G U . . .
C35 C 0.3777(2) 0.74584(6) 0.58487(18) 0.0265(15) Uani 1 1 d G U . . .
N10 N 0.40451(18) 0.73428(8) 0.62377(14) 0.0302(16) Uani 1 1 d G U . . .
H10A H 0.419128 0.740835 0.649210 0.036 Uiso 1 1 calc R U . . .
C36 C 0.40358(18) 0.71030(7) 0.61441(16) 0.0309(17) Uani 1 1 d G U . . .
H36 H 0.418624 0.698506 0.634518 0.037 Uiso 1 1 calc R U . . .
C37 C 0.6980(5) 0.6392(2) 0.4749(5) 0.078(2) Uani 1 1 d . U . . .
H37 H 0.675127 0.648873 0.479419 0.094 Uiso 1 1 calc R U . . .
C38 C 0.7438(4) 0.64732(19) 0.4866(5) 0.067(2) Uani 1 1 d . U . . .
H38 H 0.750873 0.662032 0.500206 0.080 Uiso 1 1 calc R U . . .
C39 C 0.3690(3) 0.76904(16) 0.5783(3) 0.0336(17) Uani 1 1 d . U . . .
H39 H 0.380727 0.780119 0.600973 0.040 Uiso 1 1 calc R U . . .
N11 N 0.7008(3) 0.58611(12) 0.4294(4) 0.108(5) Uani 1 1 d G U . . .
H11A H 0.714598 0.574760 0.420633 0.130 Uiso 1 1 calc R U . . .
C40 C 0.7219(2) 0.60657(13) 0.4510(4) 0.067(2) Uani 1 1 d G U . . .
C41 C 0.6876(3) 0.62028(12) 0.4594(4) 0.073(2) Uani 1 1 d G U . . .
N12 N 0.6452(2) 0.60829(14) 0.4429(4) 0.122(5) Uani 1 1 d G U . . .
H12A H 0.618622 0.613097 0.443956 0.146 Uiso 1 1 calc R U . . .
C42 C 0.6534(3) 0.58717(13) 0.4243(4) 0.079(3) Uani 1 1 d G U . . .
H42 H 0.631067 0.575748 0.410929 0.095 Uiso 1 1 calc R U . . .
O175 O 0.69495(18) 0.77779(9) 0.63310(18) 0.0214(12) Uani 1 1 d . . . . .
O176 O 0.1454(2) 0.53363(10) 0.4029(2) 0.0338(15) Uani 1 1 d . . . . .
O177 O 0.2118(2) 0.41387(10) 0.6456(2) 0.0456(18) Uani 1 1 d . . . . .
O178 O 0.25074(19) 0.55301(9) 0.4291(2) 0.0287(13) Uani 1 1 d . . . . .
O179 O 0.37980(18) 0.53107(9) 0.6466(2) 0.0259(13) Uani 1 1 d . . . . .
O180 O 0.3092(2) 0.51046(9) 0.71978(19) 0.0300(14) Uani 1 1 d . . . . .
C12 C 0.2033(6) 0.7059(3) 0.7298(8) 0.121(8) Uani 1 1 d . . . . .
H12 H 0.225508 0.695216 0.746804 0.145 Uiso 1 1 calc R U . . .
O181 O 0.500000 0.74913(13) 0.750000 0.0273(18) Uani 1 2 d S T P . .

loop_
_atom_site_aniso_label
_atom_site_aniso_U_11
_atom_site_aniso_U_22
_atom_site_aniso_U_33
_atom_site_aniso_U_23
_atom_site_aniso_U_13
_atom_site_aniso_U_12
Pb1 0.01668(14) 0.01411(14) 0.01524(15) -0.00094(11) 0.00544(12) -0.00085(11)
Pb2 0.02050(15) 0.01317(14) 0.02837(18) -0.00196(12) -0.00118(13) -0.00136(11)
Mo1 0.0129(3) 0.0102(3) 0.0122(3) -0.0003(2) 0.0037(2) 0.0005(2)
Mo2 0.0123(3) 0.0108(3) 0.0140(3) -0.0010(2) 0.0029(3) 0.0001(2)
Mo3 0.0159(3) 0.0129(3) 0.0124(3) -0.0010(2) 0.0026(3) 0.0014(2)
Mo4 0.0130(3) 0.0132(3) 0.0135(3) 0.0004(2) 0.0047(3) 0.0019(2)
Mo5 0.0148(3) 0.0106(3) 0.0173(4) -0.0011(2) 0.0017(3) -0.0006(2)
Mo6 0.0139(3) 0.0117(3) 0.0205(4) -0.0024(2) 0.0018(3) -0.0009(2)
Mo7 0.0164(3) 0.0114(3) 0.0164(3) -0.0017(2) 0.0028(3) 0.0017(2)
Mo8 0.0151(3) 0.0111(3) 0.0139(3) 0.0011(2) 0.0058(3) 0.0009(2)
Mo9 0.0189(3) 0.0120(3) 0.0162(3) -0.0017(2) 0.0068(3) -0.0019(2)
Mo10 0.0120(3) 0.0221(3) 0.0209(4) -0.0011(3) 0.0073(3) 0.0012(3)
Mo11 0.0157(3) 0.0122(3) 0.0127(3) 0.0000(2) 0.0059(3) 0.0010(2)
Mo12 0.0170(3) 0.0193(3) 0.0169(4) -0.0040(3) 0.0074(3) 0.0026(3)
Mo13 0.0147(3) 0.0146(3) 0.0163(4) -0.0014(2) 0.0019(3) -0.0012(2)
Mo14 0.0155(3) 0.0161(3) 0.0141(3) -0.0033(2) 0.0034(3) 0.0006(2)
Mo15 0.0112(3) 0.0219(3) 0.0210(4) -0.0022(3) 0.0064(3) -0.0024(3)
Mo16 0.0181(3) 0.0159(3) 0.0182(4) -0.0044(3) 0.0039(3) -0.0019(3)
Mo17 0.0152(3) 0.0177(3) 0.0198(4) -0.0039(3) 0.0056(3) -0.0056(2)
Mo18 0.0210(3) 0.0235(3) 0.0152(4) -0.0029(3) 0.0082(3) 0.0006(3)
Mo19 0.0196(3) 0.0210(3) 0.0158(4) 0.0021(3) 0.0089(3) 0.0013(3)
Mo20 0.0151(3) 0.0148(3) 0.0285(4) 0.0006(3) 0.0021(3) -0.0021(2)
Mo21 0.0176(3) 0.0278(4) 0.0196(4) -0.0018(3) 0.0108(3) -0.0030(3)
Mo22 0.0223(3) 0.0187(3) 0.0196(4) 0.0022(3) 0.0095(3) -0.0041(3)
Mo23 0.0224(3) 0.0182(3) 0.0227(4) -0.0018(3) 0.0094(3) -0.0083(3)
Mo24 0.0174(3) 0.0162(3) 0.0252(4) 0.0018(3) -0.0021(3) -0.0011(3)
Mo25 0.0175(3) 0.0119(3) 0.0289(4) -0.0010(3) -0.0027(3) -0.0003(3)
Mo26 0.0195(3) 0.0248(4) 0.0234(4) -0.0023(3) 0.0124(3) -0.0076(3)
Mo27 0.0284(4) 0.0187(3) 0.0216(4) -0.0037(3) 0.0026(3) -0.0049(3)
Mo28 0.0253(4) 0.0154(3) 0.0311(4) -0.0077(3) 0.0051(3) -0.0027(3)
Mo29 0.0253(4) 0.0167(3) 0.0351(5) 0.0001(3) 0.0012(3) -0.0081(3)
Mo30 0.0278(4) 0.0153(3) 0.0295(4) 0.0019(3) 0.0044(3) -0.0070(3)
Mo31 0.0252(4) 0.0135(3) 0.0388(5) -0.0055(3) -0.0010(3) -0.0003(3)
Mo32 0.0188(3) 0.0187(4) 0.0338(4) 0.0000(3) -0.0032(3) -0.0061(3)
Mo33 0.0271(4) 0.0209(4) 0.0286(4) -0.0004(3) -0.0050(3) -0.0062(3)
Mo34 0.0318(4) 0.0155(3) 0.0230(4) 0.0026(3) -0.0031(3) -0.0036(3)
Mo35 0.0287(4) 0.0137(3) 0.0380(5) -0.0052(3) -0.0026(3) -0.0049(3)
Mo36 0.0279(4) 0.0185(4) 0.0319(4) -0.0063(3) -0.0009(3) -0.0062(3)
Mo37 0.0309(4) 0.0130(3) 0.0415(5) 0.0032(3) -0.0061(4) -0.0014(3)
Mo38 0.0292(4) 0.0216(4) 0.0286(4) 0.0011(3) 0.0015(3) -0.0018(3)
Mo39 0.0363(4) 0.0144(4) 0.0401(5) 0.0044(3) -0.0043(4) -0.0069(3)
Mo40 0.0381(4) 0.0162(4) 0.0327(5) 0.0052(3) -0.0002(4) -0.0070(3)
Co1 0.0152(5) 0.0124(5) 0.0149(5) -0.0005(4) 0.0055(4) -0.0009(4)
Co2 0.0165(5) 0.0152(5) 0.0146(5) -0.0019(4) 0.0038(4) 0.0007(4)
Co3 0.0158(5) 0.0132(5) 0.0161(6) -0.0016(4) 0.0027(4) 0.0017(4)
Co4 0.0176(5) 0.0147(5) 0.0186(6) -0.0019(4) 0.0027(4) -0.0024(4)
Co5 0.0207(5) 0.0124(5) 0.0196(6) 0.0010(4) 0.0016(4) -0.0003(4)
Co6 0.0288(6) 0.0168(6) 0.0338(7) 0.0026(5) -0.0040(5) -0.0028(5)
P1 0.0137(9) 0.0113(9) 0.0117(10) 0.0006(7) 0.0041(8) -0.0001(7)
P2 0.0125(9) 0.0161(9) 0.0142(10) -0.0003(7) 0.0065(8) 0.0013(7)
P3 0.0138(9) 0.0127(9) 0.0131(10) -0.0014(7) 0.0038(8) -0.0005(7)
P4 0.0123(9) 0.0158(9) 0.0152(10) 0.0007(7) 0.0065(8) -0.0023(7)
P5 0.0141(9) 0.0153(9) 0.0155(10) -0.0015(7) 0.0041(8) 0.0034(7)
P6 0.0140(9) 0.0114(9) 0.0200(11) -0.0013(7) 0.0021(8) -0.0021(7)
P7 0.0143(9) 0.0136(9) 0.0181(11) 0.0001(7) 0.0023(8) 0.0003(7)
P8 0.0147(9) 0.0136(9) 0.0157(10) -0.0011(7) 0.0025(8) 0.0000(7)
P9 0.0149(9) 0.0146(9) 0.0162(10) -0.0010(7) 0.0054(8) -0.0012(7)
P10 0.0153(9) 0.0169(9) 0.0132(10) -0.0029(7) 0.0032(8) -0.0014(7)
P11 0.0176(10) 0.0138(10) 0.0238(12) -0.0037(8) 0.0003(9) -0.0034(8)
P12 0.0211(10) 0.0141(10) 0.0262(12) -0.0051(8) 0.0066(9) -0.0029(8)
P13 0.0217(10) 0.0149(10) 0.0197(11) -0.0051(8) 0.0042(9) 0.0011(8)
P14 0.0213(10) 0.0192(10) 0.0201(11) -0.0037(8) 0.0011(9) 0.0065(8)
P15 0.0235(11) 0.0118(10) 0.0302(13) 0.0000(8) -0.0027(9) -0.0022(8)
P16 0.0325(12) 0.0126(10) 0.0216(12) 0.0020(8) -0.0013(9) -0.0051(8)
P17 0.0227(11) 0.0146(10) 0.0373(14) -0.0020(9) 0.0012(10) 0.0003(8)
P18 0.0299(12) 0.0266(12) 0.0276(13) 0.0055(9) 0.0039(10) -0.0023(9)
O1 0.016(3) 0.017(3) 0.017(3) -0.001(2) 0.009(2) 0.002(2)
O2 0.016(3) 0.015(3) 0.016(3) 0.002(2) 0.010(2) -0.001(2)
O3 0.019(3) 0.016(3) 0.018(3) -0.003(2) 0.010(2) -0.003(2)
O4 0.015(3) 0.020(3) 0.017(3) -0.003(2) 0.005(2) -0.003(2)
O5 0.016(3) 0.014(3) 0.021(3) 0.000(2) 0.012(2) -0.003(2)
O6 0.017(3) 0.012(2) 0.009(3) -0.0026(19) 0.001(2) 0.0037(19)
O7 0.019(3) 0.011(2) 0.010(3) 0.0030(19) 0.003(2) 0.000(2)
O8 0.021(3) 0.011(2) 0.012(3) -0.0014(19) 0.005(2) 0.001(2)
O9 0.015(3) 0.018(3) 0.014(3) -0.002(2) 0.006(2) 0.003(2)
O10 0.016(3) 0.013(2) 0.017(3) -0.001(2) 0.011(2) -0.0030(19)
O11 0.017(3) 0.015(3) 0.018(3) 0.000(2) 0.009(2) -0.003(2)
O12 0.019(3) 0.022(3) 0.019(3) 0.003(2) 0.011(2) -0.002(2)
O13 0.023(3) 0.012(2) 0.010(3) -0.0036(19) 0.007(2) 0.002(2)
O14 0.015(3) 0.019(3) 0.009(3) -0.003(2) 0.003(2) 0.000(2)
O15 0.012(2) 0.016(3) 0.017(3) -0.003(2) 0.008(2) 0.0041(19)
O16 0.018(3) 0.013(2) 0.014(3) 0.005(2) 0.002(2) 0.003(2)
O17 0.015(3) 0.017(3) 0.016(3) 0.005(2) 0.007(2) 0.000(2)
O18 0.019(3) 0.013(3) 0.017(3) 0.003(2) 0.003(2) 0.002(2)
O19 0.019(3) 0.015(3) 0.020(3) -0.005(2) 0.006(2) -0.006(2)
O20 0.016(3) 0.014(3) 0.032(3) 0.000(2) -0.005(2) -0.006(2)
O21 0.020(3) 0.014(3) 0.019(3) 0.000(2) 0.000(2) -0.003(2)
O22 0.015(3) 0.012(2) 0.017(3) -0.003(2) 0.003(2) -0.0010(19)
O23 0.014(3) 0.012(3) 0.028(3) 0.001(2) -0.002(2) 0.001(2)
O24 0.012(2) 0.015(3) 0.015(3) -0.002(2) 0.000(2) 0.0042(19)
O25 0.013(2) 0.017(3) 0.016(3) -0.001(2) 0.002(2) -0.001(2)
O26 0.019(3) 0.021(3) 0.015(3) -0.003(2) 0.008(2) 0.002(2)
O27 0.014(3) 0.022(3) 0.016(3) -0.002(2) 0.006(2) 0.001(2)
O28 0.017(3) 0.014(3) 0.014(3) 0.002(2) 0.004(2) 0.004(2)
O29 0.017(3) 0.016(3) 0.015(3) -0.002(2) 0.005(2) 0.002(2)
O30 0.019(3) 0.017(3) 0.022(3) -0.005(2) 0.002(2) 0.000(2)
O31 0.020(3) 0.016(3) 0.020(3) 0.002(2) 0.014(2) -0.006(2)
O32 0.015(3) 0.007(2) 0.027(3) 0.001(2) -0.001(2) 0.0001(19)
O33 0.014(3) 0.028(3) 0.024(3) -0.004(2) 0.010(2) 0.000(2)
O34 0.021(3) 0.012(3) 0.029(3) -0.001(2) 0.004(2) 0.002(2)
O35 0.016(3) 0.018(3) 0.012(3) -0.001(2) 0.004(2) -0.001(2)
O36 0.024(3) 0.013(3) 0.019(3) 0.001(2) 0.005(2) -0.001(2)
O37 0.023(3) 0.016(3) 0.016(3) -0.001(2) -0.002(2) -0.002(2)
O38 0.018(3) 0.016(3) 0.013(3) 0.001(2) 0.005(2) -0.001(2)
O39 0.026(3) 0.018(3) 0.033(4) 0.005(2) 0.002(3) -0.009(2)
O40 0.015(3) 0.021(3) 0.018(3) -0.004(2) 0.007(2) 0.004(2)
O41 0.017(3) 0.019(3) 0.018(3) -0.003(2) 0.006(2) 0.002(2)
O42 0.016(3) 0.014(3) 0.025(3) 0.000(2) 0.004(2) -0.001(2)
O43 0.018(3) 0.011(3) 0.024(3) 0.003(2) 0.000(2) 0.001(2)
O44 0.024(3) 0.021(3) 0.015(3) 0.000(2) 0.009(2) 0.004(2)
O45 0.020(3) 0.012(2) 0.020(3) 0.000(2) 0.009(2) -0.003(2)
O46 0.021(3) 0.021(3) 0.012(3) -0.003(2) 0.006(2) -0.005(2)
O47 0.021(3) 0.024(3) 0.014(3) -0.004(2) 0.008(2) -0.001(2)
O48 0.015(3) 0.019(3) 0.013(3) -0.004(2) 0.004(2) -0.006(2)
O49 0.023(3) 0.018(3) 0.031(3) -0.002(2) 0.009(3) 0.005(2)
O50 0.018(3) 0.016(3) 0.021(3) -0.005(2) 0.004(2) -0.001(2)
O51 0.023(3) 0.023(3) 0.015(3) -0.001(2) 0.006(2) -0.004(2)
O52 0.015(3) 0.026(3) 0.018(3) -0.003(2) 0.009(2) -0.002(2)
O53 0.023(3) 0.026(3) 0.020(3) 0.000(2) 0.012(2) -0.001(2)
O54 0.021(3) 0.018(3) 0.019(3) -0.004(2) 0.006(2) 0.000(2)
O55 0.024(3) 0.014(3) 0.023(3) -0.004(2) 0.007(2) -0.002(2)
O56 0.019(3) 0.014(3) 0.018(3) -0.002(2) 0.007(2) 0.000(2)
O57 0.025(3) 0.014(3) 0.031(3) -0.006(2) 0.009(3) -0.001(2)
O58 0.021(3) 0.013(3) 0.021(3) 0.003(2) 0.000(2) 0.002(2)
O59 0.019(3) 0.012(3) 0.040(4) -0.001(2) -0.004(3) -0.004(2)
O60 0.016(3) 0.019(3) 0.030(3) -0.002(2) -0.003(2) -0.005(2)
O61 0.021(3) 0.020(3) 0.018(3) -0.004(2) 0.005(2) 0.006(2)
O62 0.021(3) 0.018(3) 0.024(3) -0.007(2) 0.000(2) -0.005(2)
O63 0.019(3) 0.015(3) 0.021(3) -0.002(2) 0.003(2) -0.003(2)
O64 0.017(3) 0.024(3) 0.015(3) 0.000(2) 0.008(2) 0.002(2)
O65 0.014(3) 0.019(3) 0.020(3) -0.005(2) 0.007(2) -0.004(2)
O66 0.022(3) 0.015(3) 0.019(3) 0.004(2) 0.007(2) 0.004(2)
O67 0.020(3) 0.022(3) 0.016(3) 0.000(2) 0.007(2) 0.004(2)
O68 0.020(3) 0.020(3) 0.024(3) -0.005(2) 0.002(2) -0.002(2)
O69 0.034(3) 0.010(3) 0.021(3) -0.005(2) 0.001(3) -0.006(2)
O70 0.025(3) 0.021(3) 0.023(3) -0.006(2) 0.009(2) -0.007(2)
O71 0.021(3) 0.013(3) 0.024(3) -0.002(2) 0.003(2) 0.005(2)
O72 0.021(3) 0.016(3) 0.018(3) 0.006(2) -0.002(2) -0.005(2)
O73 0.022(3) 0.025(3) 0.019(3) -0.003(2) 0.012(2) -0.004(2)
O74 0.016(3) 0.020(3) 0.024(3) 0.001(2) 0.008(2) 0.004(2)
O75 0.020(3) 0.024(3) 0.021(3) -0.002(2) 0.013(2) 0.002(2)
O76 0.019(3) 0.018(3) 0.023(3) 0.003(2) 0.012(2) 0.001(2)
O77 0.022(3) 0.016(3) 0.026(3) 0.004(2) 0.012(2) 0.001(2)
O78 0.013(2) 0.016(3) 0.021(3) -0.006(2) 0.003(2) 0.001(2)
O79 0.026(3) 0.016(3) 0.021(3) -0.009(2) 0.004(2) -0.006(2)
O80 0.027(3) 0.018(3) 0.024(3) -0.006(2) 0.010(2) -0.002(2)
O81 0.018(3) 0.021(3) 0.033(3) 0.000(2) 0.011(3) 0.002(2)
O82 0.024(3) 0.024(3) 0.013(3) -0.003(2) 0.005(2) 0.000(2)
O83 0.019(3) 0.019(3) 0.024(3) 0.000(2) -0.004(2) -0.004(2)
O84 0.016(3) 0.018(3) 0.022(3) -0.004(2) 0.006(2) -0.004(2)
O85 0.021(3) 0.018(3) 0.037(4) -0.001(2) 0.010(3) -0.001(2)
O86 0.032(3) 0.022(3) 0.033(4) -0.002(3) 0.000(3) 0.007(2)
O87 0.022(3) 0.025(3) 0.027(3) -0.004(2) 0.008(2) -0.008(2)
O88 0.027(3) 0.027(3) 0.023(3) 0.004(2) 0.014(3) -0.003(2)
O89 0.012(3) 0.025(3) 0.027(3) -0.002(2) 0.000(2) 0.000(2)
O90 0.030(3) 0.012(3) 0.030(3) 0.003(2) -0.005(3) -0.002(2)
O91 0.021(3) 0.017(3) 0.030(3) 0.008(2) 0.002(2) 0.003(2)
O92 0.024(3) 0.023(3) 0.029(3) 0.000(2) 0.004(3) -0.006(2)
O93 0.041(4) 0.014(3) 0.029(3) 0.000(2) 0.010(3) -0.004(2)
O94 0.020(3) 0.030(3) 0.018(3) 0.000(2) 0.006(2) 0.004(2)
O95 0.029(3) 0.013(3) 0.028(3) 0.000(2) 0.007(3) 0.002(2)
O96 0.038(3) 0.014(3) 0.030(3) 0.000(2) 0.003(3) 0.000(2)
O97 0.019(3) 0.019(3) 0.043(4) -0.008(3) -0.004(3) 0.000(2)
O98 0.024(3) 0.019(3) 0.034(4) -0.006(2) 0.005(3) -0.001(2)
O99 0.020(3) 0.022(3) 0.029(3) -0.001(2) -0.006(2) -0.002(2)
O100 0.024(3) 0.023(3) 0.028(3) -0.007(2) 0.013(3) 0.002(2)
O101 0.020(3) 0.016(3) 0.034(4) -0.003(2) -0.002(3) -0.003(2)
O102 0.029(3) 0.017(3) 0.034(4) -0.006(2) 0.000(3) -0.001(2)
O103 0.030(3) 0.022(3) 0.036(4) 0.001(3) -0.001(3) -0.006(2)
O104 0.024(3) 0.027(3) 0.022(3) -0.006(2) 0.011(2) 0.000(2)
O105 0.024(3) 0.021(3) 0.038(4) -0.003(3) -0.004(3) -0.006(2)
O106 0.011(3) 0.019(3) 0.029(3) 0.003(2) 0.000(2) -0.003(2)
O107 0.035(3) 0.026(3) 0.030(4) -0.005(3) 0.014(3) -0.016(3)
O108 0.027(3) 0.021(3) 0.020(3) 0.003(2) 0.013(2) 0.006(2)
O109 0.022(3) 0.031(3) 0.027(3) 0.003(2) 0.010(3) -0.002(2)
O110 0.035(3) 0.022(3) 0.038(4) 0.004(3) -0.003(3) -0.005(3)
O111 0.022(3) 0.022(3) 0.020(3) -0.002(2) -0.004(2) -0.003(2)
O112 0.025(3) 0.020(3) 0.037(4) -0.004(3) -0.006(3) -0.009(2)
O113 0.027(3) 0.019(3) 0.024(3) -0.005(2) 0.012(3) 0.003(2)
O114 0.025(3) 0.026(3) 0.021(3) -0.002(2) 0.006(2) -0.002(2)
O115 0.016(3) 0.032(3) 0.034(4) -0.002(3) 0.014(3) -0.001(2)
O116 0.041(4) 0.016(3) 0.044(4) 0.007(3) 0.000(3) -0.004(3)
O117 0.013(3) 0.037(3) 0.026(3) -0.005(3) 0.007(2) -0.004(2)
O118 0.020(3) 0.029(3) 0.025(3) -0.004(2) 0.007(2) -0.007(2)
O119 0.036(3) 0.021(3) 0.024(3) 0.007(2) 0.001(3) -0.008(2)
O120 0.023(3) 0.017(3) 0.026(3) -0.001(2) 0.004(2) 0.001(2)
O121 0.036(3) 0.035(3) 0.029(4) 0.005(3) 0.018(3) 0.002(3)
O122 0.043(4) 0.024(3) 0.030(4) -0.012(3) 0.005(3) -0.005(3)
O123 0.035(3) 0.026(3) 0.025(3) -0.001(2) -0.001(3) -0.001(3)
O124 0.023(3) 0.019(3) 0.028(3) 0.006(2) 0.012(2) 0.005(2)
O125 0.030(3) 0.023(3) 0.029(4) -0.002(2) -0.005(3) 0.001(2)
O126 0.038(3) 0.017(3) 0.034(4) 0.003(2) 0.001(3) -0.010(2)
O127 0.034(3) 0.025(3) 0.036(4) 0.010(3) -0.006(3) -0.010(3)
O128 0.023(3) 0.027(3) 0.021(3) 0.002(2) 0.004(2) 0.002(2)
O129 0.023(3) 0.037(3) 0.028(3) 0.001(3) 0.017(3) -0.002(2)
O130 0.030(3) 0.036(3) 0.021(3) -0.006(3) 0.012(3) -0.003(3)
O131 0.025(3) 0.031(3) 0.038(4) -0.002(3) -0.005(3) 0.007(3)
O132 0.028(3) 0.045(4) 0.037(4) 0.005(3) 0.007(3) -0.008(3)
O133 0.019(3) 0.027(3) 0.039(4) -0.005(3) 0.000(3) -0.001(2)
O134 0.022(3) 0.027(3) 0.045(4) 0.001(3) -0.006(3) -0.005(2)
O135 0.030(3) 0.015(3) 0.043(4) -0.004(3) 0.002(3) -0.002(2)
O136 0.030(3) 0.015(3) 0.049(4) -0.002(3) -0.006(3) 0.000(2)
O137 0.024(3) 0.018(3) 0.042(4) -0.004(3) 0.005(3) -0.003(2)
O138 0.034(3) 0.023(3) 0.023(3) -0.015(2) 0.003(3) -0.008(2)
O139 0.039(4) 0.016(3) 0.045(4) 0.004(3) -0.009(3) 0.000(3)
O140 0.026(3) 0.033(3) 0.039(4) -0.010(3) 0.017(3) 0.000(3)
O141 0.028(3) 0.037(3) 0.031(4) -0.005(3) 0.016(3) -0.011(3)
O142 0.038(4) 0.038(4) 0.022(3) 0.005(3) 0.000(3) 0.002(3)
O143 0.045(4) 0.021(3) 0.043(4) -0.016(3) 0.017(3) -0.008(3)
O144 0.032(3) 0.027(3) 0.034(4) 0.003(3) -0.004(3) -0.003(3)
O145 0.038(4) 0.030(3) 0.035(4) -0.010(3) -0.001(3) -0.007(3)
O146 0.039(4) 0.027(3) 0.040(4) 0.002(3) 0.011(3) -0.007(3)
O147 0.029(3) 0.015(3) 0.037(4) -0.007(2) 0.001(3) -0.003(2)
O148 0.035(4) 0.020(3) 0.056(5) 0.003(3) -0.011(3) 0.000(3)
O149 0.038(4) 0.018(3) 0.038(4) 0.002(3) 0.008(3) -0.014(3)
O150 0.037(4) 0.025(3) 0.049(4) 0.004(3) 0.010(3) -0.012(3)
O151 0.038(4) 0.014(3) 0.055(4) -0.011(3) 0.004(3) -0.009(3)
O152 0.025(3) 0.023(3) 0.028(3) 0.001(2) 0.003(3) 0.001(2)
O153 0.056(4) 0.021(3) 0.025(3) -0.002(2) 0.011(3) 0.012(3)
O154 0.053(4) 0.023(3) 0.041(4) 0.012(3) 0.006(3) -0.007(3)
O155 0.032(3) 0.024(3) 0.052(4) -0.015(3) 0.001(3) 0.005(3)
O156 0.041(5) 0.027(5) 0.042(6) 0.000 0.000(4) 0.000
O157 0.030(3) 0.053(4) 0.046(4) -0.018(3) 0.016(3) -0.003(3)
O158 0.038(4) 0.028(3) 0.038(4) 0.003(3) 0.002(3) -0.002(3)
O159 0.030(3) 0.018(3) 0.028(3) -0.012(2) 0.007(3) 0.002(2)
O160 0.043(4) 0.063(5) 0.063(5) -0.029(4) 0.027(4) -0.013(4)
O161 0.019(3) 0.029(3) 0.022(3) -0.004(2) 0.008(2) -0.001(2)
O162 0.032(3) 0.019(3) 0.019(3) -0.001(2) 0.003(3) 0.005(2)
O163 0.025(3) 0.021(3) 0.035(4) 0.002(2) 0.002(3) -0.002(2)
O164 0.040(4) 0.022(3) 0.028(4) 0.006(2) 0.001(3) -0.003(3)
O165 0.031(3) 0.033(3) 0.034(4) 0.001(3) 0.002(3) -0.001(3)
O166 0.027(3) 0.018(3) 0.044(4) -0.006(3) -0.007(3) 0.002(2)
O167 0.017(3) 0.031(3) 0.028(3) -0.002(2) 0.010(2) -0.004(2)
O168 0.040(4) 0.029(3) 0.023(3) -0.005(3) 0.010(3) -0.008(3)
O169 0.024(3) 0.015(3) 0.025(3) 0.001(2) 0.002(2) -0.006(2)
O170 0.035(3) 0.016(3) 0.025(3) -0.004(2) 0.008(3) -0.008(2)
O171 0.031(3) 0.038(4) 0.037(4) 0.006(3) -0.008(3) -0.005(3)
C1 0.036(3) 0.041(3) 0.094(4) -0.001(3) 0.023(3) 0.010(3)
N1 0.096(7) 0.034(5) 0.104(8) 0.013(5) 0.001(6) 0.019(5)
C2 0.051(4) 0.036(4) 0.119(5) 0.004(4) 0.009(4) 0.003(3)
C3 0.038(3) 0.031(3) 0.104(5) 0.000(3) 0.024(3) 0.007(3)
N2 0.067(6) 0.045(5) 0.115(8) 0.008(5) 0.001(6) 0.005(5)
C4 0.039(4) 0.038(4) 0.104(5) 0.005(4) 0.023(4) -0.001(3)
N3 0.049(5) 0.026(4) 0.123(8) 0.006(5) 0.047(5) 0.007(4)
C5 0.036(3) 0.028(3) 0.095(5) -0.004(4) 0.023(4) 0.007(3)
C6 0.031(3) 0.027(3) 0.100(5) -0.001(4) 0.025(4) 0.006(3)
N4 0.040(5) 0.029(4) 0.126(8) 0.000(5) 0.043(5) 0.007(4)
C7 0.040(4) 0.037(4) 0.102(5) 0.003(4) 0.026(4) 0.007(4)
C8 0.039(4) 0.036(4) 0.097(5) -0.002(4) 0.022(4) 0.007(3)
O172 0.032(3) 0.025(3) 0.030(3) 0.002(2) 0.013(3) -0.004(2)
C9 0.034(4) 0.078(5) 0.080(5) -0.003(4) 0.015(4) 0.002(4)
C10 0.038(4) 0.086(5) 0.086(5) -0.004(5) 0.017(4) 0.004(4)
C11 0.058(4) 0.084(5) 0.104(5) 0.000(5) 0.014(4) -0.001(4)
C13 0.045(4) 0.085(5) 0.097(5) -0.001(5) 0.014(4) -0.002(4)
N5 0.033(5) 0.076(6) 0.070(6) 0.007(5) 0.011(4) 0.013(4)
C14 0.033(4) 0.076(5) 0.089(5) 0.003(4) 0.017(4) 0.000(4)
N6 0.049(5) 0.075(6) 0.082(7) 0.012(5) 0.020(5) 0.020(5)
C15 0.038(4) 0.077(6) 0.080(6) -0.008(5) 0.023(4) -0.003(4)
C16 0.077(5) 0.047(4) 0.142(6) -0.004(5) -0.014(5) 0.008(4)
C17 0.073(5) 0.047(4) 0.138(6) -0.005(4) -0.015(5) 0.016(4)
C18 0.068(5) 0.041(4) 0.131(6) -0.002(4) -0.010(4) 0.008(4)
C19 0.054(4) 0.036(4) 0.134(6) -0.003(4) -0.004(4) 0.007(4)
C20 0.058(4) 0.035(4) 0.136(6) -0.001(4) -0.009(4) 0.008(4)
C21 0.067(5) 0.044(4) 0.144(6) 0.000(5) -0.020(5) 0.010(4)
C22 0.035(4) 0.047(4) 0.038(4) 0.007(3) 0.003(3) 0.001(3)
C23 0.029(3) 0.036(4) 0.041(4) 0.004(3) 0.009(3) 0.000(3)
N7 0.066(5) 0.045(5) 0.038(5) -0.014(4) 0.010(4) -0.009(4)
C24 0.081(5) 0.055(5) 0.043(5) -0.004(4) 0.012(4) 0.005(4)
C25 0.034(3) 0.043(4) 0.037(4) -0.003(3) 0.007(3) -0.004(3)
C26 0.077(5) 0.050(4) 0.040(4) -0.006(3) 0.019(4) 0.008(4)
N8 0.077(6) 0.063(5) 0.029(5) -0.004(4) 0.011(4) 0.008(5)
C27 0.076(5) 0.055(4) 0.046(4) -0.007(4) 0.018(4) 0.008(4)
O173 0.020(3) 0.025(3) 0.052(4) -0.006(3) 0.012(3) -0.004(2)
C28 0.083(5) 0.056(4) 0.051(4) -0.008(4) 0.018(4) 0.007(4)
O174 0.019(3) 0.023(3) 0.034(4) 0.003(2) 0.003(3) -0.003(2)
C29 0.088(5) 0.060(4) 0.049(4) -0.003(4) 0.015(4) 0.009(4)
C30 0.091(5) 0.060(4) 0.056(5) -0.009(4) 0.017(4) 0.007(4)
C31 0.080(5) 0.033(4) 0.101(6) 0.008(4) 0.049(5) 0.000(4)
C32 0.095(5) 0.062(4) 0.053(5) -0.005(4) 0.014(4) 0.011(4)
C33 0.076(5) 0.031(4) 0.106(5) 0.003(4) 0.052(4) 0.005(4)
N9 0.031(4) 0.030(4) 0.026(4) -0.013(3) 0.008(3) -0.005(3)
C34 0.027(3) 0.032(3) 0.031(3) 0.001(3) 0.011(3) -0.003(3)
C35 0.025(3) 0.027(3) 0.028(3) -0.002(3) 0.010(3) -0.002(3)
N10 0.032(4) 0.031(4) 0.025(4) -0.003(3) 0.006(3) -0.005(3)
C36 0.026(3) 0.031(4) 0.036(4) -0.003(3) 0.011(3) 0.000(3)
C37 0.089(5) 0.043(4) 0.114(6) -0.001(4) 0.049(5) -0.008(4)
C38 0.078(5) 0.030(4) 0.107(6) 0.000(4) 0.050(5) -0.006(4)
C39 0.028(3) 0.034(3) 0.037(4) -0.003(3) 0.008(3) -0.002(3)
N11 0.054(6) 0.037(5) 0.217(13) 0.012(7) 0.022(7) -0.001(5)
C40 0.075(5) 0.033(4) 0.108(5) 0.012(4) 0.051(4) 0.006(4)
C41 0.084(5) 0.041(4) 0.112(6) 0.004(4) 0.055(5) -0.001(4)
N12 0.063(6) 0.058(6) 0.236(14) 0.000(8) 0.039(8) -0.019(5)
C42 0.084(5) 0.039(4) 0.122(6) 0.006(5) 0.044(5) 0.004(4)
O175 0.021(3) 0.020(3) 0.026(3) -0.001(2) 0.012(2) -0.007(2)
O176 0.034(3) 0.027(3) 0.031(4) -0.001(3) -0.002(3) -0.006(3)
O177 0.049(4) 0.018(3) 0.058(5) 0.006(3) 0.002(4) -0.007(3)
O178 0.027(3) 0.022(3) 0.031(4) -0.005(2) 0.002(3) -0.006(2)
O179 0.022(3) 0.016(3) 0.039(4) -0.004(2) 0.009(3) 0.003(2)
O180 0.034(3) 0.014(3) 0.027(3) 0.004(2) -0.009(3) -0.003(2)
C12 0.078(11) 0.091(12) 0.21(2) 0.051(13) 0.076(14) 0.013(9)
O181 0.037(5) 0.026(4) 0.019(4) 0.000 0.010(4) 0.000

loop_
_atom_type_symbol
_atom_type_description
_atom_type_scat_dispersion_real
_atom_type_scat_dispersion_imag
_atom_type_scat_source
C C 0.0033 0.0016 'International Tables Vol C Tables 4.2.6.8 and 6.1.1.4'
Co Co 0.3494 0.9721 'International Tables Vol C Tables 4.2.6.8 and 6.1.1.4'
H H 0.0000 0.0000 'International Tables Vol C Tables 4.2.6.8 and 6.1.1.4'
Mo Mo -1.6832 0.6857 'International Tables Vol C Tables 4.2.6.8 and 6.1.1.4'
N N 0.0061 0.0033 'International Tables Vol C Tables 4.2.6.8 and 6.1.1.4'
O O 0.0106 0.0060 'International Tables Vol C Tables 4.2.6.8 and 6.1.1.4'
P P 0.1023 0.0942 'International Tables Vol C Tables 4.2.6.8 and 6.1.1.4'
Pb Pb -3.3944 10.1111 'International Tables Vol C Tables 4.2.6.8 and 6.1.1.4'

loop_
_geom_angle_atom_site_label_1
_geom_angle_atom_site_label_2
_geom_angle_atom_site_label_3
_geom_angle
_geom_angle_site_symmetry_1
_geom_angle_site_symmetry_3
_geom_angle_publ_flag
O8 Pb1 O29 88.90(15) . . ?
O13 Pb1 O8 123.26(15) . . ?
O13 Pb1 O14 91.10(16) . . ?
O13 Pb1 O29 63.32(15) . . ?
O14 Pb1 O8 63.45(15) . . ?
O14 Pb1 O29 123.73(16) . . ?
O22 Pb1 O8 60.19(15) . . ?
O22 Pb1 O13 63.07(16) . . ?
O22 Pb1 O14 63.50(16) . . ?
O22 Pb1 O29 60.23(15) . . ?
O32 Pb2 O34 62.96(16) . . ?
O32 Pb2 O49 63.10(16) . . ?
O32 Pb2 O169 90.81(17) . . ?
O32 Pb2 O179 122.61(16) . . ?
O34 Pb2 O49 59.33(18) . . ?
O34 Pb2 O169 63.63(17) . . ?
O34 Pb2 O179 59.66(16) . . ?
O169 Pb2 O49 122.95(17) . . ?
O169 Pb2 O179 63.52(18) . . ?
O179 Pb2 O49 88.14(17) . . ?
O6 Mo1 Mo3 48.56(13) . . ?
O6 Mo1 O8 87.37(18) . . ?
O6 Mo1 O14 81.18(19) . . ?
O8 Mo1 Mo3 135.20(13) . . ?
O8 Mo1 O14 75.56(18) . . ?
O14 Mo1 Mo3 88.17(12) . . ?
O16 Mo1 Mo3 48.36(15) . . ?
O16 Mo1 O6 95.8(2) . . ?
O16 Mo1 O8 159.5(2) . . ?
O16 Mo1 O14 84.87(19) . . ?
O22 Mo1 Mo3 138.14(14) . . ?
O22 Mo1 O6 155.9(2) . . ?
O22 Mo1 O8 78.56(19) . . ?
O22 Mo1 O14 76.49(19) . . ?
O22 Mo1 O16 91.1(2) . . ?
O76 Mo1 Mo3 99.22(18) . . ?
O76 Mo1 O6 99.7(2) . . ?
O76 Mo1 O8 95.4(2) . . ?
O76 Mo1 O14 170.9(2) . . ?
O76 Mo1 O16 104.0(2) . . ?
O76 Mo1 O22 100.9(2) . . ?
O13 Mo2 Mo7 87.97(12) . . ?
O18 Mo2 Mo7 48.46(15) . . ?
O18 Mo2 O13 84.73(19) . . ?
O18 Mo2 O24 95.9(2) . . ?
O18 Mo2 O29 159.8(2) . . ?
O22 Mo2 Mo7 137.93(15) . . ?
O22 Mo2 O13 76.17(19) . . ?
O22 Mo2 O18 90.9(2) . . ?
O22 Mo2 O24 155.4(2) . . ?
O22 Mo2 O29 78.72(19) . . ?
O24 Mo2 Mo7 48.59(14) . . ?
O24 Mo2 O13 80.94(19) . . ?
O24 Mo2 O29 87.25(19) . . ?
O29 Mo2 Mo7 135.20(13) . . ?
O29 Mo2 O13 76.08(18) . . ?
O77 Mo2 Mo7 99.26(17) . . ?
O77 Mo2 O13 171.6(2) . . ?
O77 Mo2 O18 103.2(2) . . ?
O77 Mo2 O22 100.7(2) . . ?
O77 Mo2 O24 100.7(2) . . ?
O77 Mo2 O29 95.7(2) . . ?
O6 Mo3 Mo1 49.12(14) . . ?
O6 Mo3 O25 81.85(19) . . ?
O6 Mo3 O43 162.3(2) . . ?
O6 Mo3 O54 87.5(2) . . ?
O16 Mo3 Mo1 47.80(14) . . ?
O16 Mo3 O6 95.76(19) . . ?
O16 Mo3 O25 84.66(19) . . ?
O16 Mo3 O43 88.8(2) . . ?
O16 Mo3 O54 164.5(2) . . ?
O25 Mo3 Mo1 88.54(13) . . ?
O43 Mo3 Mo1 136.35(15) . . ?
O43 Mo3 O25 81.60(19) . . ?
O43 Mo3 O54 83.8(2) . . ?
O54 Mo3 Mo1 136.50(14) . . ?
O54 Mo3 O25 80.77(19) . . ?
O114 Mo3 Mo1 98.09(19) . . ?
O114 Mo3 O6 100.6(2) . . ?
O114 Mo3 O16 101.6(2) . . ?
O114 Mo3 O25 172.9(2) . . ?
O114 Mo3 O43 95.2(2) . . ?
O114 Mo3 O54 92.6(2) . . ?
O10 Mo4 O2 78.48(18) . . ?
O28 Mo4 O2 84.46(19) . . ?
O28 Mo4 O10 162.1(2) . . ?
O28 Mo4 O35 88.8(2) . . ?
O28 Mo4 O38 91.4(2) . . ?
O35 Mo4 O2 83.65(19) . . ?
O35 Mo4 O10 83.9(2) . . ?
O38 Mo4 O2 84.4(2) . . ?
O38 Mo4 O10 92.4(2) . . ?
O38 Mo4 O35 167.9(2) . . ?
O74 Mo4 O2 174.1(2) . . ?
O74 Mo4 O10 95.6(2) . . ?
O74 Mo4 O28 101.4(2) . . ?
O74 Mo4 O35 95.4(2) . . ?
O74 Mo4 O38 96.4(2) . . ?
O21 Mo5 Mo6 49.04(15) . . ?
O21 Mo5 O56 87.0(2) . . ?
O21 Mo5 O58 82.4(2) . . ?
O21 Mo5 O72 161.1(2) . 2_656 ?
O36 Mo5 Mo6 48.30(15) . . ?
O36 Mo5 O21 96.2(2) . . ?
O36 Mo5 O56 165.6(2) . . ?
O36 Mo5 O58 85.9(2) . . ?
O36 Mo5 O72 88.3(2) . 2_656 ?
O56 Mo5 Mo6 135.94(14) . . ?
O56 Mo5 O58 80.66(18) . . ?
O58 Mo5 Mo6 89.60(12) . . ?
O72 Mo5 Mo6 136.17(15) 2_656 . ?
O72 Mo5 O56 84.34(19) 2_656 . ?
O72 Mo5 O58 79.7(2) 2_656 . ?
O120 Mo5 Mo6 98.78(18) . . ?
O120 Mo5 O21 101.2(2) . . ?
O120 Mo5 O36 101.6(2) . . ?
O120 Mo5 O56 91.5(2) . . ?
O120 Mo5 O58 171.2(2) . . ?
O120 Mo5 O72 95.8(2) . 2_656 ?
O21 Mo6 Mo5 48.62(15) . . ?
O21 Mo6 O32 81.04(19) . . ?
O21 Mo6 O49 87.9(2) . . ?
O32 Mo6 Mo5 87.67(12) . . ?
O34 Mo6 Mo5 137.50(17) . . ?
O34 Mo6 O21 155.7(2) . . ?
O34 Mo6 O32 76.3(2) . . ?
O34 Mo6 O36 90.5(2) . . ?
O34 Mo6 O49 78.4(2) . . ?
O36 Mo6 Mo5 48.42(15) . . ?
O36 Mo6 O21 95.9(2) . . ?
O36 Mo6 O32 84.6(2) . . ?
O36 Mo6 O49 159.6(2) . . ?
O49 Mo6 Mo5 135.77(15) . . ?
O49 Mo6 O32 76.2(2) . . ?
O89 Mo6 Mo5 98.91(18) . . ?
O89 Mo6 O21 99.4(2) . . ?
O89 Mo6 O32 171.6(2) . . ?
O89 Mo6 O34 101.8(2) . . ?
O89 Mo6 O36 103.6(2) . . ?
O89 Mo6 O49 95.5(2) . . ?
O18 Mo7 Mo2 47.83(14) . . ?
O18 Mo7 O24 95.5(2) . . ?
O18 Mo7 O44 84.7(2) . . ?
O18 Mo7 O71 165.4(2) . . ?
O18 Mo7 O162 89.3(2) . . ?
O24 Mo7 Mo2 48.89(14) . . ?
O24 Mo7 O44 81.76(19) . . ?
O24 Mo7 O71 87.3(2) . . ?
O24 Mo7 O162 162.8(2) . . ?
O44 Mo7 Mo2 88.60(12) . . ?
O71 Mo7 Mo2 136.16(14) . . ?
O71 Mo7 O44 81.55(19) . . ?
O95 Mo7 Mo2 97.70(17) . . ?
O95 Mo7 O18 101.0(2) . . ?
O95 Mo7 O24 100.8(2) . . ?
O95 Mo7 O44 173.4(2) . . ?
O95 Mo7 O71 92.4(2) . . ?
O95 Mo7 O162 94.4(2) . . ?
O162 Mo7 Mo2 136.96(15) . . ?
O162 Mo7 O44 82.3(2) . . ?
O162 Mo7 O71 84.0(2) . . ?
O17 Mo8 O3 77.47(19) . . ?
O17 Mo8 O45 82.9(2) . . ?
O38 Mo8 O3 86.6(2) . . ?
O38 Mo8 O17 92.6(2) . . ?
O38 Mo8 O45 168.4(2) . . ?
O38 Mo8 O66 94.6(2) . . ?
O45 Mo8 O3 81.96(19) . . ?
O66 Mo8 O3 85.0(2) . . ?
O66 Mo8 O17 160.6(2) . . ?
O66 Mo8 O45 86.5(2) . . ?
O108 Mo8 O3 170.6(2) . . ?
O108 Mo8 O17 95.6(2) . . ?
O108 Mo8 O38 100.2(2) . . ?
O108 Mo8 O45 90.9(2) . . ?
O108 Mo8 O66 100.8(2) . . ?
O11 Mo9 O48 82.25(18) . . ?
O19 Mo9 O11 76.51(19) . . ?
O19 Mo9 O48 72.83(19) . . ?
O45 Mo9 O11 83.9(2) . . ?
O45 Mo9 O19 151.9(2) . . ?
O45 Mo9 O48 84.8(2) . . ?
O45 Mo9 O55 98.9(2) . . ?
O55 Mo9 O11 157.3(2) . . ?
O55 Mo9 O19 91.9(2) . . ?
O55 Mo9 O48 75.6(2) . . ?
O113 Mo9 O11 98.4(2) . . ?
O113 Mo9 O19 99.6(2) . . ?
O113 Mo9 O45 103.1(2) . . ?
O113 Mo9 O48 172.1(2) . . ?
O113 Mo9 O55 102.8(2) . . ?
O27 Mo10 O1 81.71(19) . . ?
O33 Mo10 O1 84.8(2) . . ?
O33 Mo10 O27 163.7(2) . . ?
O33 Mo10 O47 88.4(2) . . ?
O33 Mo10 O64 92.8(2) . . ?
O47 Mo10 O1 82.6(2) . . ?
O47 Mo10 O27 80.9(2) . . ?
O64 Mo10 O1 83.9(2) . . ?
O64 Mo10 O27 94.8(2) . . ?
O64 Mo10 O47 166.2(2) . . ?
O115 Mo10 O1 174.2(2) . . ?
O115 Mo10 O27 92.6(2) . . ?
O115 Mo10 O33 100.7(2) . . ?
O115 Mo10 O47 95.7(2) . . ?
O115 Mo10 O64 97.6(2) . . ?
O7 Mo11 Mo11 48.56(14) 2_656 2_656 ?
O7 Mo11 Mo11 48.78(14) . 2_656 ?
O7 Mo11 O7 97.31(19) . 2_656 ?
O7 Mo11 O52 153.3(2) 2_656 . ?
O7 Mo11 O52 86.6(2) . . ?
O7 Mo11 O67 88.1(2) 2_656 2_656 ?
O7 Mo11 O67 147.5(2) . 2_656 ?
O7 Mo11 O181 69.31(14) . . ?
O7 Mo11 O181 69.23(14) 2_656 . ?
O52 Mo11 Mo11 130.00(15) . 2_656 ?
O52 Mo11 O67 75.3(2) . 2_656 ?
O52 Mo11 O181 87.84(16) . . ?
O67 Mo11 Mo11 128.62(15) 2_656 2_656 ?
O67 Mo11 O181 82.99(16) 2_656 . ?
O124 Mo11 Mo11 108.65(19) . 2_656 ?
O124 Mo11 O7 101.6(2) . 2_656 ?
O124 Mo11 O7 104.6(2) . . ?
O124 Mo11 O52 103.0(2) . . ?
O124 Mo11 O67 105.7(2) . 2_656 ?
O124 Mo11 O181 167.5(2) . . ?
O181 Mo11 Mo11 58.95(9) . 2_656 ?
O26 Mo12 O9 85.95(18) . . ?
O41 Mo12 O9 72.56(18) . . ?
O41 Mo12 O26 76.5(2) . . ?
O47 Mo12 O9 83.9(2) . . ?
O47 Mo12 O26 85.0(2) . . ?
O47 Mo12 O41 150.8(2) . . ?
O47 Mo12 O75 97.7(2) . . ?
O75 Mo12 O9 74.8(2) . . ?
O75 Mo12 O26 160.1(2) . . ?
O75 Mo12 O41 92.7(2) . . ?
O100 Mo12 O9 171.7(2) . . ?
O100 Mo12 O26 97.8(2) . . ?
O100 Mo12 O41 101.1(2) . . ?
O100 Mo12 O47 103.7(2) . . ?
O100 Mo12 O75 100.6(3) . . ?
O30 Mo13 Mo16 49.10(15) . . ?
O30 Mo13 O65 153.8(2) . . ?
O30 Mo13 O84 86.8(2) . . ?
O30 Mo13 O170 68.65(19) . . ?
O50 Mo13 Mo16 49.03(14) . . ?
O50 Mo13 O30 98.1(2) . . ?
O50 Mo13 O65 86.0(2) . . ?
O50 Mo13 O84 146.8(2) . . ?
O50 Mo13 O170 68.5(2) . . ?
O65 Mo13 Mo16 130.25(14) . . ?
O65 Mo13 O84 76.42(19) . . ?
O65 Mo13 O170 89.21(19) . . ?
O84 Mo13 Mo16 127.99(14) . . ?
O84 Mo13 O170 83.2(2) . . ?
O128 Mo13 Mo16 107.23(19) . . ?
O128 Mo13 O30 100.8(2) . . ?
O128 Mo13 O50 104.4(2) . . ?
O128 Mo13 O65 103.3(2) . . ?
O128 Mo13 O84 106.9(2) . . ?
O128 Mo13 O170 165.4(2) . . ?
O170 Mo13 Mo16 58.28(12) . . ?
O15 Mo14 O9 83.60(17) . . ?
O35 Mo14 O9 83.90(19) . . ?
O35 Mo14 O15 83.1(2) . . ?
O35 Mo14 O41 149.6(2) . . ?
O35 Mo14 O82 98.6(2) . . ?
O41 Mo14 O9 72.61(18) . . ?
O41 Mo14 O15 75.45(19) . . ?
O68 Mo14 O9 172.7(2) . . ?
O68 Mo14 O15 98.0(2) . . ?
O68 Mo14 O35 103.3(2) . . ?
O68 Mo14 O41 100.9(2) . . ?
O68 Mo14 O82 102.6(3) . . ?
O82 Mo14 O9 75.2(2) . . ?
O82 Mo14 O15 158.3(2) . . ?
O82 Mo14 O41 93.8(2) . . ?
O40 Mo15 O4 80.89(19) . . ?
O64 Mo15 O4 85.7(2) . . ?
O64 Mo15 O40 94.7(2) . . ?
O64 Mo15 O167 95.1(2) . . ?
O64 Mo15 O175 167.1(2) . . ?
O117 Mo15 O4 171.1(2) . . ?
O117 Mo15 O40 91.8(2) . . ?
O117 Mo15 O64 100.0(2) . . ?
O117 Mo15 O167 100.5(3) . . ?
O117 Mo15 O175 92.0(2) . . ?
O167 Mo15 O4 85.7(2) . . ?
O167 Mo15 O40 162.7(2) . . ?
O167 Mo15 O175 87.1(2) . . ?
O175 Mo15 O4 81.7(2) . . ?
O175 Mo15 O40 80.3(2) . . ?
O30 Mo16 Mo13 49.31(15) . . ?
O30 Mo16 O81 148.2(2) . . ?
O30 Mo16 O85 85.7(2) . . ?
O30 Mo16 O170 69.7(2) . . ?
O50 Mo16 Mo13 49.21(15) . . ?
O50 Mo16 O30 98.4(2) . . ?
O50 Mo16 O81 86.7(2) . . ?
O50 Mo16 O85 154.0(2) . . ?
O50 Mo16 O170 69.5(2) . . ?
O81 Mo16 Mo13 128.75(15) . . ?
O81 Mo16 O170 83.2(2) . . ?
O85 Mo16 Mo13 130.36(16) . . ?
O85 Mo16 O81 77.0(2) . . ?
O85 Mo16 O170 88.3(2) . . ?
O138 Mo16 Mo13 107.9(2) . . ?
O138 Mo16 O30 103.9(3) . . ?
O138 Mo16 O50 102.0(3) . . ?
O138 Mo16 O81 105.6(3) . . ?
O138 Mo16 O85 101.9(3) . . ?
O138 Mo16 O170 167.7(2) . . ?
O170 Mo16 Mo13 59.86(13) . . ?
O5 Mo17 O48 85.38(18) . . ?
O19 Mo17 O5 76.75(19) . . ?
O19 Mo17 O48 72.45(19) . . ?
O70 Mo17 O5 159.7(2) . . ?
O70 Mo17 O19 91.4(2) . . ?
O70 Mo17 O48 75.2(2) . . ?
O118 Mo17 O5 97.0(2) . . ?
O118 Mo17 O19 99.7(2) . . ?
O118 Mo17 O48 171.1(2) . . ?
O118 Mo17 O70 101.3(3) . . ?
O118 Mo17 O175 104.2(3) . . ?
O175 Mo17 O5 85.2(2) . . ?
O175 Mo17 O19 151.6(2) . . ?
O175 Mo17 O48 84.5(2) . . ?
O175 Mo17 O70 98.8(2) . . ?
O75 Mo18 O9 71.47(18) . . ?
O82 Mo18 O9 72.47(19) . . ?
O82 Mo18 O75 80.7(2) . . ?
O94 Mo18 O9 86.3(2) . . ?
O94 Mo18 O75 157.6(2) . . ?
O94 Mo18 O82 89.8(2) . . ?
O94 Mo18 O104 94.0(2) . . ?
O104 Mo18 O9 85.7(2) . . ?
O104 Mo18 O75 87.6(2) . . ?
O104 Mo18 O82 157.5(2) . . ?
O130 Mo18 O9 166.3(2) . . ?
O130 Mo18 O75 98.6(2) . . ?
O130 Mo18 O82 97.0(2) . . ?
O130 Mo18 O94 102.7(3) . . ?
O130 Mo18 O104 103.8(3) . . ?
O28 Mo19 O12 87.07(19) . . ?
O28 Mo19 O51 92.3(2) . . ?
O28 Mo19 O53 159.1(2) . . ?
O28 Mo19 O94 90.5(2) . . ?
O51 Mo19 O12 85.5(2) . . ?
O51 Mo19 O53 89.2(2) . . ?
O51 Mo19 O94 164.7(2) . . ?
O53 Mo19 O12 72.21(19) . . ?
O94 Mo19 O12 79.5(2) . . ?
O94 Mo19 O53 83.0(2) . . ?
O109 Mo19 O12 168.6(2) . . ?
O109 Mo19 O28 103.2(2) . . ?
O109 Mo19 O51 99.0(3) . . ?
O109 Mo19 O53 97.2(2) . . ?
O109 Mo19 O94 95.1(2) . . ?
O42 Mo20 O23 80.58(19) . . ?
O92 Mo20 O23 85.5(2) . . ?
O92 Mo20 O42 94.6(2) . . ?
O92 Mo20 O106 167.3(2) . . ?
O92 Mo20 O174 93.3(2) . . ?
O106 Mo20 O23 82.1(2) . . ?
O106 Mo20 O42 81.0(2) . . ?
O173 Mo20 O23 171.2(2) . . ?
O173 Mo20 O42 92.0(2) . . ?
O173 Mo20 O92 100.0(3) . . ?
O173 Mo20 O106 92.1(3) . . ?
O173 Mo20 O174 101.1(3) . . ?
O174 Mo20 O23 85.5(2) . . ?
O174 Mo20 O42 163.3(2) . . ?
O174 Mo20 O106 88.1(2) . . ?
O33 Mo21 O12 86.9(2) . . ?
O33 Mo21 O53 159.1(2) . . ?
O33 Mo21 O104 90.5(2) . . ?
O33 Mo21 O161 91.7(2) . . ?
O53 Mo21 O12 72.34(19) . . ?
O104 Mo21 O12 80.1(2) . . ?
O104 Mo21 O53 84.5(2) . . ?
O129 Mo21 O12 168.8(2) . . ?
O129 Mo21 O33 102.2(2) . . ?
O129 Mo21 O53 98.3(2) . . ?
O129 Mo21 O104 93.0(2) . . ?
O129 Mo21 O161 99.8(3) . . ?
O161 Mo21 O12 86.5(2) . . ?
O161 Mo21 O53 88.7(2) . . ?
O161 Mo21 O104 166.2(2) . . ?
O51 Mo22 O31 86.6(2) . . ?
O51 Mo22 O66 90.4(2) . . ?
O51 Mo22 O73 165.7(2) . . ?
O51 Mo22 O88 92.4(2) . . ?
O66 Mo22 O31 85.93(19) . . ?
O66 Mo22 O73 88.1(2) . . ?
O66 Mo22 O88 157.6(2) . . ?
O73 Mo22 O31 79.1(2) . . ?
O88 Mo22 O31 72.1(2) . . ?
O88 Mo22 O73 83.7(2) . . ?
O172 Mo22 O31 169.0(2) . . ?
O172 Mo22 O51 101.5(3) . . ?
O172 Mo22 O66 101.3(2) . . ?
O172 Mo22 O73 92.7(3) . . ?
O172 Mo22 O88 99.9(3) . . ?
O55 Mo23 O48 72.13(18) . . ?
O70 Mo23 O48 71.79(18) . . ?
O70 Mo23 O55 79.7(2) . . ?
O73 Mo23 O48 85.6(2) . . ?
O73 Mo23 O55 88.5(2) . . ?
O73 Mo23 O70 156.8(2) . . ?
O73 Mo23 O87 95.5(2) . . ?
O87 Mo23 O48 85.3(2) . . ?
O87 Mo23 O55 156.7(2) . . ?
O87 Mo23 O70 88.1(2) . . ?
O107 Mo23 O48 165.3(2) . . ?
O107 Mo23 O55 97.2(2) . . ?
O107 Mo23 O70 96.8(3) . . ?
O107 Mo23 O73 104.5(3) . . ?
O107 Mo23 O87 103.9(3) . . ?
O37 Mo24 O83 85.09(18) . . ?
O99 Mo24 O37 159.6(2) . . ?
O99 Mo24 O83 75.4(2) . . ?
O99 Mo24 O111 92.0(2) . . ?
O106 Mo24 O37 84.6(2) . . ?
O106 Mo24 O83 82.8(2) . . ?
O106 Mo24 O99 98.5(2) . . ?
O106 Mo24 O111 149.8(2) . . ?
O111 Mo24 O37 76.3(2) . . ?
O111 Mo24 O83 72.6(2) . . ?
O152 Mo24 O37 97.4(2) . . ?
O152 Mo24 O83 173.3(2) . . ?
O152 Mo24 O99 101.3(3) . . ?
O152 Mo24 O106 103.6(3) . . ?
O152 Mo24 O111 101.9(2) . . ?
O34 Mo25 Mo34 137.59(16) . . ?
O34 Mo25 O69 90.7(2) . . ?
O34 Mo25 O96 155.6(2) . . ?
O34 Mo25 O169 76.7(2) . . ?
O34 Mo25 O179 78.2(2) . . ?
O69 Mo25 Mo34 48.27(16) . . ?
O69 Mo25 O96 96.2(2) . . ?
O69 Mo25 O169 83.8(2) . . ?
O69 Mo25 O179 158.5(2) . . ?
O96 Mo25 Mo34 49.12(17) . . ?
O96 Mo25 O169 80.8(2) . . ?
O96 Mo25 O179 87.3(2) . . ?
O133 Mo25 Mo34 99.3(2) . . ?
O133 Mo25 O34 101.2(3) . . ?
O133 Mo25 O69 104.1(3) . . ?
O133 Mo25 O96 99.7(3) . . ?
O133 Mo25 O169 172.0(2) . . ?
O133 Mo25 O179 96.1(2) . . ?
O169 Mo25 Mo34 87.14(14) . . ?
O179 Mo25 Mo34 135.57(16) . . ?
O179 Mo25 O169 75.9(2) . . ?
O87 Mo26 O31 79.25(19) . . ?
O88 Mo26 O31 72.5(2) . . ?
O88 Mo26 O87 83.7(2) . . ?
O141 Mo26 O31 169.4(2) . . ?
O141 Mo26 O87 92.0(2) . . ?
O141 Mo26 O88 100.7(3) . . ?
O141 Mo26 O161 100.6(3) . . ?
O141 Mo26 O167 100.4(3) . . ?
O161 Mo26 O31 88.0(2) . . ?
O161 Mo26 O87 167.3(2) . . ?
O161 Mo26 O88 92.4(2) . . ?
O161 Mo26 O167 91.2(2) . . ?
O167 Mo26 O31 85.5(2) . . ?
O167 Mo26 O87 88.0(2) . . ?
O167 Mo26 O88 157.5(2) . . ?
O62 Mo27 O83 83.32(19) . . ?
O111 Mo27 O62 76.0(2) . . ?
O111 Mo27 O83 72.9(2) . . ?
O123 Mo27 O62 159.1(3) . . ?
O123 Mo27 O83 76.2(2) . . ?
O123 Mo27 O111 93.6(2) . . ?
O123 Mo27 O178 98.7(3) . . ?
O168 Mo27 O62 97.6(2) . . ?
O168 Mo27 O83 172.4(2) . . ?
O168 Mo27 O111 99.9(3) . . ?
O168 Mo27 O123 102.1(3) . . ?
O168 Mo27 O178 103.6(3) . . ?
O178 Mo27 O62 83.3(2) . . ?
O178 Mo27 O83 84.0(2) . . ?
O178 Mo27 O111 150.5(3) . . ?
O57 Mo28 O20 78.4(2) . . ?
O98 Mo28 O20 85.3(2) . . ?
O98 Mo28 O57 92.5(2) . . ?
O98 Mo28 O102 92.8(2) . . ?
O98 Mo28 O178 167.8(2) . . ?
O102 Mo28 O20 84.9(2) . . ?
O102 Mo28 O57 162.0(2) . . ?
O102 Mo28 O178 88.0(2) . . ?
O143 Mo28 O20 172.7(2) . . ?
O143 Mo28 O57 95.6(3) . . ?
O143 Mo28 O98 99.1(3) . . ?
O143 Mo28 O102 100.5(3) . . ?
O143 Mo28 O178 92.7(3) . . ?
O178 Mo28 O20 82.6(2) . . ?
O178 Mo28 O57 83.3(2) . . ?
O103 Mo29 O101 84.5(2) . . ?
O103 Mo29 O126 89.2(2) . . ?
O103 Mo29 O137 156.5(2) . . ?
O126 Mo29 O101 78.9(2) . . ?
O137 Mo29 O101 72.3(2) . . ?
O137 Mo29 O126 83.0(2) . . ?
O150 Mo29 O101 170.5(2) . . ?
O150 Mo29 O103 101.0(3) . . ?
O150 Mo29 O126 93.3(3) . . ?
O150 Mo29 O137 101.6(3) . . ?
O150 Mo29 O163 99.7(3) . . ?
O163 Mo29 O101 87.8(2) . . ?
O163 Mo29 O103 91.6(3) . . ?
O163 Mo29 O126 166.5(3) . . ?
O163 Mo29 O137 91.1(3) . . ?
O92 Mo30 O39 85.8(2) . . ?
O92 Mo30 O93 95.1(2) . . ?
O92 Mo30 O149 166.7(3) . . ?
O93 Mo30 O39 80.2(2) . . ?
O103 Mo30 O39 85.6(2) . . ?
O103 Mo30 O92 93.3(2) . . ?
O103 Mo30 O93 162.9(2) . . ?
O103 Mo30 O149 88.4(2) . . ?
O146 Mo30 O39 172.0(3) . . ?
O146 Mo30 O92 99.0(3) . . ?
O146 Mo30 O93 92.9(3) . . ?
O146 Mo30 O103 100.4(3) . . ?
O146 Mo30 O149 93.6(3) . . ?
O149 Mo30 O39 81.2(2) . . ?
O149 Mo30 O93 80.1(2) . . ?
O97 Mo31 O59 77.7(2) . . ?
O98 Mo31 O59 85.7(2) . . ?
O98 Mo31 O97 92.6(2) . . ?
O98 Mo31 O135 93.2(2) . . ?
O98 Mo31 O136 167.1(2) . . ?
O135 Mo31 O59 84.9(2) . . ?
O135 Mo31 O97 161.2(3) . . ?
O135 Mo31 O136 87.7(2) . . ?
O136 Mo31 O59 81.6(2) . . ?
O136 Mo31 O97 82.8(2) . . ?
O155 Mo31 O59 170.8(3) . . ?
O155 Mo31 O97 94.5(3) . . ?
O155 Mo31 O98 99.7(3) . . ?
O155 Mo31 O135 102.1(3) . . ?
O155 Mo31 O136 92.7(3) . . ?
O105 Mo32 O60 79.7(2) . . ?
O112 Mo32 O60 72.3(2) . . ?
O112 Mo32 O105 82.4(2) . . ?
O134 Mo32 O60 169.4(3) . . ?
O134 Mo32 O105 92.6(3) . . ?
O134 Mo32 O112 99.5(3) . . ?
O134 Mo32 O163 99.4(3) . . ?
O134 Mo32 O174 102.1(3) . . ?
O163 Mo32 O60 87.9(2) . . ?
O163 Mo32 O105 167.5(2) . . ?
O163 Mo32 O112 92.0(3) . . ?
O163 Mo32 O174 91.4(2) . . ?
O174 Mo32 O60 85.2(2) . . ?
O174 Mo32 O105 89.7(2) . . ?
O174 Mo32 O112 157.2(2) . . ?
O99 Mo33 O83 71.87(19) . . ?
O99 Mo33 O123 79.2(2) . . ?
O105 Mo33 O83 86.3(2) . . ?
O105 Mo33 O99 89.7(2) . . ?
O105 Mo33 O123 157.7(2) . . ?
O105 Mo33 O176 95.3(3) . . ?
O123 Mo33 O83 71.9(2) . . ?
O171 Mo33 O83 165.4(2) . . ?
O171 Mo33 O99 97.3(3) . . ?
O171 Mo33 O105 103.8(3) . . ?
O171 Mo33 O123 96.8(3) . . ?
O171 Mo33 O176 103.2(3) . . ?
O176 Mo33 O83 86.0(2) . . ?
O176 Mo33 O99 157.0(2) . . ?
O176 Mo33 O123 88.1(3) . . ?
O69 Mo34 Mo25 48.58(16) . . ?
O69 Mo34 O96 96.3(2) . . ?
O69 Mo34 O119 85.2(2) . . ?
O69 Mo34 O153 87.7(2) . 2_656 ?
O69 Mo34 O164 165.7(2) . . ?
O96 Mo34 Mo25 48.88(17) . . ?
O96 Mo34 O119 82.7(2) . . ?
O96 Mo34 O153 161.4(2) . 2_656 ?
O96 Mo34 O164 86.2(2) . . ?
O119 Mo34 Mo25 89.66(15) . . ?
O144 Mo34 Mo25 98.2(2) . . ?
O144 Mo34 O69 101.3(3) . . ?
O144 Mo34 O96 101.1(3) . . ?
O144 Mo34 O119 172.0(3) . . ?
O144 Mo34 O153 95.9(3) . 2_656 ?
O144 Mo34 O164 92.0(3) . . ?
O153 Mo34 Mo25 135.87(17) 2_656 . ?
O153 Mo34 O119 79.5(2) 2_656 . ?
O153 Mo34 O164 85.7(2) 2_656 . ?
O164 Mo34 Mo25 135.06(17) . . ?
O164 Mo34 O119 81.1(2) . . ?
O135 Mo35 O101 86.1(2) . . ?
O135 Mo35 O137 157.5(3) . . ?
O135 Mo35 O166 87.9(3) . . ?
O137 Mo35 O101 71.9(2) . . ?
O137 Mo35 O166 83.5(2) . . ?
O147 Mo35 O101 87.5(2) . . ?
O147 Mo35 O135 92.3(3) . . ?
O147 Mo35 O137 91.3(3) . . ?
O147 Mo35 O166 166.4(2) . . ?
O151 Mo35 O101 168.7(3) . . ?
O151 Mo35 O135 102.0(3) . . ?
O151 Mo35 O137 99.2(3) . . ?
O151 Mo35 O147 100.0(3) . . ?
O151 Mo35 O166 93.3(3) . . ?
O166 Mo35 O101 79.0(2) . . ?
O102 Mo36 O60 85.6(2) . . ?
O102 Mo36 O112 157.1(2) . . ?
O102 Mo36 O176 88.9(2) . . ?
O112 Mo36 O60 71.9(2) . . ?
O112 Mo36 O176 83.3(2) . . ?
O145 Mo36 O60 169.8(3) . . ?
O145 Mo36 O102 102.4(3) . . ?
O145 Mo36 O112 99.5(3) . . ?
O145 Mo36 O147 100.4(3) . . ?
O145 Mo36 O176 93.7(3) . . ?
O147 Mo36 O60 85.6(2) . . ?
O147 Mo36 O102 91.6(3) . . ?
O147 Mo36 O112 90.8(3) . . ?
O147 Mo36 O176 165.5(2) . . ?
O176 Mo36 O60 79.9(2) . . ?
O86 Mo37 O90 83.54(19) . . ?
O110 Mo37 O86 75.8(2) . . ?
O110 Mo37 O90 72.0(2) . . ?
O136 Mo37 O86 82.8(2) . . ?
O136 Mo37 O90 84.2(2) . . ?
O136 Mo37 O110 149.4(2) . . ?
O136 Mo37 O139 100.1(3) . . ?
O139 Mo37 O86 157.9(3) . . ?
O139 Mo37 O90 75.1(2) . . ?
O139 Mo37 O110 92.1(3) . . ?
O148 Mo37 O86 97.4(3) . . ?
O148 Mo37 O90 172.5(3) . . ?
O148 Mo37 O110 101.0(3) . . ?
O148 Mo37 O136 103.3(3) . . ?
O148 Mo37 O139 103.2(3) . . ?
O125 Mo38 Mo38 49.06(19) . 2_656 ?
O125 Mo38 Mo38 49.00(17) 2_656 2_656 ?
O125 Mo38 O125 98.0(2) . 2_656 ?
O125 Mo38 O131 86.0(3) 2_656 2_656 ?
O125 Mo38 O131 154.3(2) . 2_656 ?
O125 Mo38 O156 69.30(17) 2_656 . ?
O125 Mo38 O156 69.33(18) . . ?
O125 Mo38 O165 87.7(2) . . ?
O125 Mo38 O165 147.7(2) 2_656 . ?
O131 Mo38 Mo38 130.14(19) 2_656 2_656 ?
O131 Mo38 O156 88.83(19) 2_656 . ?
O131 Mo38 O165 76.2(3) 2_656 . ?
O156 Mo38 Mo38 58.89(10) . 2_656 ?
O158 Mo38 Mo38 108.1(2) . 2_656 ?
O158 Mo38 O125 104.1(3) . 2_656 ?
O158 Mo38 O125 101.4(3) . . ?
O158 Mo38 O131 102.2(3) . 2_656 ?
O158 Mo38 O156 166.9(2) . . ?
O158 Mo38 O165 105.9(3) . . ?
O165 Mo38 Mo38 128.85(17) . 2_656 ?
O165 Mo38 O156 83.42(19) . . ?
O116 Mo39 O90 71.5(2) . . ?
O116 Mo39 O139 78.0(3) . . ?
O126 Mo39 O90 86.0(2) . . ?
O126 Mo39 O116 90.5(3) . . ?
O126 Mo39 O139 157.1(2) . . ?
O139 Mo39 O90 71.7(2) . . ?
O166 Mo39 O90 85.6(2) . . ?
O166 Mo39 O116 155.9(3) . . ?
O166 Mo39 O126 95.2(3) . . ?
O166 Mo39 O139 88.2(3) . . ?
O177 Mo39 O90 164.5(3) . . ?
O177 Mo39 O116 96.6(3) . . ?
O177 Mo39 O126 104.3(3) . . ?
O177 Mo39 O139 96.6(3) . . ?
O177 Mo39 O166 104.6(3) . . ?
O110 Mo40 O90 73.1(2) . . ?
O110 Mo40 O180 76.9(2) . . ?
O116 Mo40 O90 75.3(2) . . ?
O116 Mo40 O110 91.5(3) . . ?
O116 Mo40 O180 160.5(3) . . ?
O149 Mo40 O90 83.5(2) . . ?
O149 Mo40 O110 151.0(3) . . ?
O149 Mo40 O116 98.9(3) . . ?
O149 Mo40 O180 84.9(2) . . ?
O154 Mo40 O90 171.0(3) . . ?
O154 Mo40 O110 99.9(3) . . ?
O154 Mo40 O116 99.8(3) . . ?
O154 Mo40 O149 104.8(3) . . ?
O154 Mo40 O180 97.7(3) . . ?
O180 Mo40 O90 86.2(2) . . ?
O5 Co1 O7 173.74(19) . . ?
O5 Co1 O19 73.19(19) . . ?
O6 Co1 O5 89.36(18) . . ?
O6 Co1 O7 87.06(18) . . ?
O6 Co1 O11 103.45(19) . . ?
O6 Co1 O19 162.1(2) . . ?
O11 Co1 O5 92.7(2) . . ?
O11 Co1 O7 83.16(19) . . ?
O11 Co1 O19 74.28(19) . . ?
O19 Co1 O7 109.95(18) . . ?
O46 Co1 O5 92.8(2) . . ?
O46 Co1 O6 97.4(2) . . ?
O46 Co1 O7 92.7(2) . . ?
O46 Co1 O11 158.5(2) . . ?
O46 Co1 O19 87.5(2) . . ?
O15 Co2 O26 92.80(19) . . ?
O15 Co2 O41 73.18(19) . . ?
O15 Co2 O50 83.39(19) . . ?
O24 Co2 O15 103.11(19) . . ?
O24 Co2 O26 88.10(19) . . ?
O24 Co2 O41 158.8(2) . . ?
O24 Co2 O50 85.59(19) . . ?
O26 Co2 O50 171.69(19) . . ?
O41 Co2 O26 71.43(19) . . ?
O41 Co2 O50 114.18(19) . . ?
O80 Co2 O15 158.1(2) . . ?
O80 Co2 O24 97.5(2) . . ?
O80 Co2 O26 95.0(2) . . ?
O80 Co2 O41 90.1(2) . . ?
O80 Co2 O50 91.1(2) . . ?
O16 Co3 O61 168.3(2) . . ?
O16 Co3 O78 90.00(19) . . ?
O16 Co3 O160 92.0(2) . . ?
O18 Co3 O16 100.73(19) . . ?
O18 Co3 O61 90.84(19) . . ?
O18 Co3 O78 168.98(19) . . ?
O18 Co3 O160 93.0(3) . . ?
O61 Co3 O78 78.36(19) . . ?
O121 Co3 O16 88.5(2) . . ?
O121 Co3 O18 88.4(2) . . ?
O121 Co3 O61 89.8(2) . . ?
O121 Co3 O78 89.4(2) . . ?
O121 Co3 O160 178.5(3) . . ?
O160 Co3 O61 89.4(3) . . ?
O160 Co3 O78 89.1(3) . . ?
O21 Co4 O30 85.6(2) . . ?
O21 Co4 O37 89.2(2) . . ?
O21 Co4 O111 160.4(2) . . ?
O37 Co4 O30 172.6(2) . . ?
O37 Co4 O111 71.7(2) . . ?
O62 Co4 O21 103.1(2) . . ?
O62 Co4 O30 83.4(2) . . ?
O62 Co4 O37 92.6(2) . . ?
O62 Co4 O111 74.2(2) . . ?
O63 Co4 O21 96.7(2) . . ?
O63 Co4 O30 91.3(2) . . ?
O63 Co4 O37 94.6(2) . . ?
O63 Co4 O62 159.0(2) . . ?
O63 Co4 O111 89.3(2) . . ?
O111 Co4 O30 112.9(2) . . ?
O36 Co5 O61 169.68(19) . 2_656 ?
O36 Co5 O69 97.6(2) . . ?
O36 Co5 O78 91.94(19) . 2_656 ?
O36 Co5 O132 92.5(2) . . ?
O61 Co5 O78 77.91(19) 2_656 2_656 ?
O69 Co5 O61 92.4(2) . 2_656 ?
O69 Co5 O78 170.1(2) . 2_656 ?
O122 Co5 O36 88.5(2) . . ?
O122 Co5 O61 89.6(2) . 2_656 ?
O122 Co5 O69 88.3(2) . . ?
O122 Co5 O78 89.5(2) . 2_656 ?
O122 Co5 O132 178.8(3) . . ?
O132 Co5 O61 89.4(2) . 2_656 ?
O132 Co5 O69 92.3(2) . . ?
O132 Co5 O78 89.8(2) . 2_656 ?
O86 Co6 O110 74.3(2) . . ?
O86 Co6 O125 82.4(2) . . ?
O86 Co6 O180 93.9(2) . . ?
O96 Co6 O86 103.9(2) . . ?
O96 Co6 O110 161.1(2) . . ?
O96 Co6 O125 86.1(2) . . ?
O96 Co6 O180 89.3(2) . . ?
O110 Co6 O125 112.0(2) . . ?
O110 Co6 O180 72.2(2) . . ?
O127 Co6 O86 157.3(2) . . ?
O127 Co6 O96 97.3(2) . . ?
O127 Co6 O110 88.3(2) . . ?
O127 Co6 O125 91.0(2) . . ?
O127 Co6 O180 94.6(3) . . ?
O180 Co6 O125 173.1(2) . . ?
O8 P1 O11 108.9(3) . . ?
O8 P1 O17 110.8(3) . . ?
O8 P1 O52 109.2(3) . . ?
O17 P1 O11 111.2(3) . . ?
O17 P1 O52 106.5(3) . . ?
O52 P1 O11 110.2(3) . . ?
O1 P2 O9 109.9(3) . . ?
O1 P2 O12 111.3(3) . . ?
O2 P2 O1 109.1(3) . . ?
O2 P2 O9 108.8(3) . . ?
O2 P2 O12 110.5(3) . . ?
O12 P2 O9 107.1(3) . . ?
O10 P3 O15 111.4(3) . . ?
O10 P3 O65 108.1(3) . . ?
O29 P3 O10 109.8(3) . . ?
O29 P3 O15 108.9(3) . . ?
O29 P3 O65 109.0(3) . . ?
O65 P3 O15 109.6(3) . . ?
O3 P4 O4 108.8(3) . . ?
O3 P4 O31 110.3(3) . . ?
O3 P4 O48 110.0(3) . . ?
O4 P4 O31 111.7(3) . . ?
O4 P4 O48 109.3(3) . . ?
O31 P4 O48 106.8(3) . . ?
O13 P5 O26 108.8(3) . . ?
O13 P5 O27 108.9(3) . . ?
O13 P5 O44 109.5(3) . . ?
O27 P5 O26 110.7(3) . . ?
O44 P5 O26 109.1(3) . . ?
O44 P5 O27 109.8(3) . . ?
O32 P6 O37 108.8(3) . . ?
O32 P6 O42 110.0(3) . . ?
O42 P6 O37 110.4(3) . . ?
O58 P6 O32 109.4(3) . . ?
O58 P6 O37 108.8(3) . . ?
O58 P6 O42 109.4(3) . . ?
O56 P7 O84 110.7(3) . . ?
O56 P7 O91 103.4(3) . . ?
O63 P7 O56 113.9(3) . . ?
O63 P7 O84 111.7(3) . . ?
O63 P7 O91 109.2(3) . . ?
O84 P7 O91 107.4(3) . . ?
O43 P8 O78 112.8(3) . . ?
O43 P8 O140 105.6(3) . . ?
O72 P8 O43 110.5(3) . . ?
O72 P8 O78 112.9(3) . . ?
O72 P8 O140 106.2(3) . . ?
O78 P8 O140 108.2(3) . . ?
O14 P9 O5 109.3(3) . . ?
O14 P9 O25 109.7(3) . . ?
O14 P9 O40 109.3(3) . . ?
O25 P9 O5 108.8(3) . . ?
O25 P9 O40 109.9(3) . . ?
O40 P9 O5 109.8(3) . . ?
O46 P10 O54 113.9(3) . . ?
O46 P10 O67 112.1(3) . . ?
O46 P10 O79 105.1(3) . . ?
O54 P10 O67 110.7(3) . . ?
O54 P10 O79 107.6(3) . . ?
O67 P10 O79 107.0(3) . . ?
O20 P11 O23 108.7(3) . . ?
O20 P11 O60 110.6(3) . . ?
O20 P11 O83 109.1(3) . . ?
O23 P11 O60 111.4(3) . . ?
O23 P11 O83 110.0(3) . . ?
O60 P11 O83 107.1(3) . . ?
O49 P12 O57 110.1(3) . . ?
O49 P12 O62 108.6(3) . . ?
O49 P12 O85 109.0(3) . . ?
O57 P12 O62 111.6(3) . . ?
O57 P12 O85 107.2(3) . . ?
O85 P12 O62 110.4(3) . . ?
O71 P13 O81 110.6(3) . . ?
O71 P13 O159 106.3(3) . . ?
O80 P13 O71 114.3(3) . . ?
O80 P13 O81 111.4(3) . . ?
O80 P13 O159 107.3(3) . . ?
O81 P13 O159 106.3(3) . . ?
O61 P14 O153 112.4(3) . . ?
O61 P14 O157 107.7(3) . . ?
O61 P14 O162 113.5(3) . . ?
O153 P14 O157 106.2(4) . . ?
O162 P14 O153 109.9(3) . . ?
O162 P14 O157 106.8(4) . . ?
O39 P15 O59 108.9(3) . . ?
O39 P15 O90 109.8(3) . . ?
O39 P15 O101 110.8(3) . . ?
O59 P15 O90 109.2(3) . . ?
O101 P15 O59 111.1(3) . . ?
O101 P15 O90 107.0(3) . . ?
O93 P16 O180 109.9(3) . . ?
O119 P16 O93 110.1(3) . . ?
O119 P16 O180 108.8(3) . . ?
O169 P16 O93 109.9(3) . . ?
O169 P16 O119 109.4(3) . . ?
O169 P16 O180 108.7(3) . . ?
O97 P17 O86 111.6(3) . . ?
O97 P17 O131 106.8(4) . . ?
O97 P17 O179 110.7(3) . . ?
O131 P17 O86 110.5(3) . . ?
O179 P17 O86 108.2(3) . . ?
O179 P17 O131 109.1(3) . . ?
O127 P18 O142 108.5(4) . . ?
O127 P18 O164 113.4(3) . . ?
O127 P18 O165 112.3(4) . . ?
O164 P18 O142 104.8(4) . . ?
O164 P18 O165 111.7(3) . . ?
O165 P18 O142 105.5(4) . . ?
P2 O1 Mo10 131.9(3) . . ?
P2 O2 Mo4 133.1(3) . . ?
P4 O3 Mo8 133.1(3) . . ?
P4 O4 Mo15 131.8(3) . . ?
Mo17 O5 Co1 102.2(2) . . ?
P9 O5 Mo17 138.2(3) . . ?
P9 O5 Co1 119.4(3) . . ?
Mo1 O6 Co1 132.0(2) . . ?
Mo3 O6 Mo1 82.32(17) . . ?
Mo3 O6 Co1 135.4(3) . . ?
Mo11 O7 Mo11 82.66(19) . 2_656 ?
Mo11 O7 Co1 131.8(2) 2_656 . ?
Mo11 O7 Co1 141.8(3) . . ?
Mo1 O8 Pb1 92.40(16) . . ?
P1 O8 Pb1 121.3(3) . . ?
P1 O8 Mo1 139.6(3) . . ?
Mo12 O9 Mo14 90.10(16) . . ?
Mo18 O9 Mo12 89.60(16) . . ?
Mo18 O9 Mo14 88.97(16) . . ?
P2 O9 Mo12 126.9(3) . . ?
P2 O9 Mo14 128.1(3) . . ?
P2 O9 Mo18 121.4(3) . . ?
P3 O10 Mo4 136.0(3) . . ?
Co1 O11 Mo9 100.9(2) . . ?
P1 O11 Mo9 136.4(3) . . ?
P1 O11 Co1 119.5(3) . . ?
Mo21 O12 Mo19 98.72(19) . . ?
P2 O12 Mo19 126.4(3) . . ?
P2 O12 Mo21 126.4(3) . . ?
Mo2 O13 Pb1 95.16(17) . . ?
P5 O13 Pb1 139.1(3) . . ?
P5 O13 Mo2 123.1(3) . . ?
Mo1 O14 Pb1 94.51(17) . . ?
P9 O14 Pb1 141.0(3) . . ?
P9 O14 Mo1 121.8(3) . . ?
Co2 O15 Mo14 101.3(2) . . ?
P3 O15 Mo14 136.7(3) . . ?
P3 O15 Co2 120.1(3) . . ?
Mo1 O16 Mo3 83.84(19) . . ?
Mo1 O16 Co3 134.4(3) . . ?
Mo3 O16 Co3 139.2(3) . . ?
P1 O17 Mo8 136.1(3) . . ?
Mo2 O18 Mo7 83.7(2) . . ?
Mo2 O18 Co3 134.8(3) . . ?
Mo7 O18 Co3 139.2(3) . . ?
Mo9 O19 Mo17 120.3(3) . . ?
Mo9 O19 Co1 103.6(2) . . ?
Mo17 O19 Co1 105.4(2) . . ?
P11 O20 Mo28 132.9(3) . . ?
Mo5 O21 Mo6 82.3(2) . . ?
Mo5 O21 Co4 135.6(3) . . ?
Mo6 O21 Co4 131.6(2) . . ?
Mo1 O22 Pb1 104.9(2) . . ?
Mo1 O22 Mo2 150.4(3) . . ?
Mo2 O22 Pb1 104.6(2) . . ?
P11 O23 Mo20 130.8(3) . . ?
Mo2 O24 Co2 132.6(2) . . ?
Mo7 O24 Mo2 82.52(19) . . ?
Mo7 O24 Co2 135.6(2) . . ?
P9 O25 Mo3 120.9(3) . . ?
Mo12 O26 Co2 102.2(2) . . ?
P5 O26 Mo12 138.0(3) . . ?
P5 O26 Co2 119.6(3) . . ?
P5 O27 Mo10 132.2(3) . . ?
Mo19 O28 Mo4 156.7(3) . . ?
Mo2 O29 Pb1 92.19(17) . . ?
P3 O29 Pb1 121.4(3) . . ?
P3 O29 Mo2 139.8(3) . . ?
Mo13 O30 Co4 133.2(3) . . ?
Mo16 O30 Mo13 81.6(2) . . ?
Mo16 O30 Co4 142.9(3) . . ?
Mo26 O31 Mo22 95.85(18) . . ?
P4 O31 Mo22 127.5(3) . . ?
P4 O31 Mo26 128.5(3) . . ?
Mo6 O32 Pb2 95.71(17) . . ?
P6 O32 Pb2 138.6(3) . . ?
P6 O32 Mo6 123.4(3) . . ?
Mo10 O33 Mo21 156.7(3) . . ?
Mo6 O34 Pb2 105.2(2) . . ?
Mo6 O34 Mo25 149.6(3) . . ?
Mo25 O34 Pb2 105.0(2) . . ?
Mo14 O35 Mo4 149.7(3) . . ?
Mo5 O36 Co5 137.1(3) . . ?
Mo6 O36 Mo5 83.3(2) . . ?
Mo6 O36 Co5 136.7(3) . . ?
Mo24 O37 Co4 102.3(2) . . ?
P6 O37 Mo24 138.4(3) . . ?
P6 O37 Co4 119.1(3) . . ?
Mo8 O38 Mo4 170.9(3) . . ?
P15 O39 Mo30 131.4(3) . . ?
P9 O40 Mo15 132.0(3) . . ?
Mo12 O41 Co2 106.9(2) . . ?
Mo14 O41 Mo12 121.5(3) . . ?
Mo14 O41 Co2 105.2(2) . . ?
P6 O42 Mo20 131.8(3) . . ?
P8 O43 Mo3 139.7(3) . . ?
P5 O44 Mo7 120.2(3) . . ?
Mo9 O45 Mo8 148.3(3) . . ?
P10 O46 Co1 117.1(3) . . ?
Mo12 O47 Mo10 148.9(3) . . ?
Mo9 O48 Mo17 91.79(17) . . ?
Mo9 O48 Mo23 89.74(16) . . ?
Mo17 O48 Mo23 89.73(16) . . ?
P4 O48 Mo9 126.6(3) . . ?
P4 O48 Mo17 126.3(3) . . ?
P4 O48 Mo23 121.8(3) . . ?
Mo6 O49 Pb2 91.8(2) . . ?
P12 O49 Pb2 120.3(3) . . ?
P12 O49 Mo6 140.1(3) . . ?
Mo13 O50 Co2 141.5(3) . . ?
Mo16 O50 Mo13 81.77(19) . . ?
Mo16 O50 Co2 133.7(2) . . ?
Mo22 O51 Mo19 174.6(3) . . ?
P1 O52 Mo11 140.7(3) . . ?
Mo19 O53 Mo21 116.7(3) . . ?
P10 O54 Mo3 127.3(3) . . ?
Mo9 O55 Mo23 122.2(3) . . ?
P7 O56 Mo5 127.4(3) . . ?
P12 O57 Mo28 135.9(3) . . ?
P6 O58 Mo5 120.0(3) . . ?
P15 O59 Mo31 132.7(3) . . ?
Mo32 O60 Mo36 96.09(19) . . ?
P11 O60 Mo32 127.8(3) . . ?
P11 O60 Mo36 127.1(3) . . ?
Co3 O61 Co5 100.9(2) . 2_656 ?
P14 O61 Co3 125.8(3) . . ?
P14 O61 Co5 125.0(3) . 2_656 ?
Co4 O62 Mo27 100.6(2) . . ?
P12 O62 Mo27 136.0(3) . . ?
P12 O62 Co4 120.7(3) . . ?
P7 O63 Co4 117.6(3) . . ?
Mo15 O64 Mo10 167.5(3) . . ?
P3 O65 Mo13 142.3(3) . . ?
Mo8 O66 Mo22 157.4(3) . . ?
P10 O67 Mo11 139.3(3) . 2_656 ?
Mo25 O69 Co5 136.1(3) . . ?
Mo34 O69 Mo25 83.2(2) . . ?
Mo34 O69 Co5 137.6(3) . . ?
Mo17 O70 Mo23 122.9(3) . . ?
P13 O71 Mo7 128.0(3) . . ?
P8 O72 Mo5 139.1(3) . 2_656 ?
Mo23 O73 Mo22 141.0(3) . . ?
Mo12 O75 Mo18 124.0(3) . . ?
Co3 O78 Co5 100.0(2) . 2_656 ?
P8 O78 Co3 125.8(3) . . ?
P8 O78 Co5 124.6(3) . 2_656 ?
P13 O80 Co2 118.2(3) . . ?
P13 O81 Mo16 140.7(3) . . ?
Mo14 O82 Mo18 123.3(3) . . ?
Mo24 O83 Mo27 90.36(18) . . ?
Mo33 O83 Mo24 89.78(17) . . ?
Mo33 O83 Mo27 89.44(19) . . ?
P11 O83 Mo24 127.0(3) . . ?
P11 O83 Mo27 127.4(3) . . ?
P11 O83 Mo33 121.6(3) . . ?
P7 O84 Mo13 138.5(3) . . ?
P12 O85 Mo16 141.0(3) . . ?
Co6 O86 Mo37 101.2(3) . . ?
P17 O86 Mo37 136.5(4) . . ?
P17 O86 Co6 120.1(3) . . ?
Mo23 O87 Mo26 139.6(3) . . ?
Mo22 O88 Mo26 119.5(3) . . ?
Mo39 O90 Mo37 90.02(17) . . ?
Mo40 O90 Mo37 91.29(19) . . ?
Mo40 O90 Mo39 90.8(2) . . ?
P15 O90 Mo37 126.0(3) . . ?
P15 O90 Mo39 121.4(3) . . ?
P15 O90 Mo40 126.7(3) . . ?
Mo20 O92 Mo30 168.1(3) . . ?
P16 O93 Mo30 132.8(3) . . ?
Mo18 O94 Mo19 143.1(3) . . ?
Mo25 O96 Mo34 82.0(2) . . ?
Mo25 O96 Co6 132.0(3) . . ?
Mo34 O96 Co6 135.7(3) . . ?
P17 O97 Mo31 135.9(4) . . ?
Mo31 O98 Mo28 170.9(3) . . ?
Mo24 O99 Mo33 122.6(3) . . ?
Mo29 O101 Mo35 95.80(19) . . ?
P15 O101 Mo29 128.7(4) . . ?
P15 O101 Mo35 127.2(3) . . ?
Mo36 O102 Mo28 157.7(3) . . ?
Mo30 O103 Mo29 157.9(4) . . ?
Mo18 O104 Mo21 140.4(3) . . ?
Mo33 O105 Mo32 140.7(3) . . ?
Mo24 O106 Mo20 149.7(3) . . ?
Mo37 O110 Mo40 120.8(3) . . ?
Mo37 O110 Co6 104.2(3) . . ?
Mo40 O110 Co6 106.2(3) . . ?
Mo24 O111 Co4 106.8(2) . . ?
Mo27 O111 Mo24 121.0(3) . . ?
Mo27 O111 Co4 104.3(2) . . ?
Mo36 O112 Mo32 119.6(3) . . ?
Mo40 O116 Mo39 122.0(3) . . ?
P16 O119 Mo34 120.2(4) . . ?
Mo27 O123 Mo33 122.2(3) . . ?
Mo38 O125 Mo38 81.9(2) . 2_656 ?
Mo38 O125 Co6 132.8(3) . . ?
Mo38 O125 Co6 142.0(3) 2_656 . ?
Mo39 O126 Mo29 141.1(4) . . ?
P18 O127 Co6 116.5(3) . . ?
P17 O131 Mo38 141.0(4) . 2_656 ?
Mo31 O135 Mo35 158.0(4) . . ?
Mo37 O136 Mo31 150.5(3) . . ?
Mo29 O137 Mo35 120.0(3) . . ?
Mo37 O139 Mo39 122.8(3) . . ?
Mo35 O147 Mo36 172.7(3) . . ?
Mo40 O149 Mo30 149.2(3) . . ?
P14 O153 Mo34 140.1(4) . 2_656 ?
Mo38 O156 Mo38 62.2(2) . 2_656 ?
Mo26 O161 Mo21 172.6(3) . . ?
P14 O162 Mo7 139.5(3) . . ?
Mo32 O163 Mo29 171.7(3) . . ?
P18 O164 Mo34 128.6(4) . . ?
P18 O165 Mo38 138.9(4) . . ?
Mo39 O166 Mo35 140.6(3) . . ?
Mo15 O167 Mo26 157.6(3) . . ?
Mo25 O169 Pb2 94.4(2) . . ?
P16 O169 Pb2 139.8(3) . . ?
P16 O169 Mo25 123.4(3) . . ?
Mo16 O170 Mo13 61.87(13) . . ?
C5 C1 H1 121.7 . . ?
C8 C1 H1 121.7 . . ?
C8 C1 C5 116.6(9) . . ?
C2 N1 H1A 125.4 . . ?
C2 N1 C18 109.2(10) . . ?
C18 N1 H1A 125.4 . . ?
N1 C2 H2 125.5 . . ?
N1 C2 N2 108.9(11) . . ?
N2 C2 H2 125.5 . . ?
C4 C3 H3 121.5 . . ?
C4 C3 C6 117.1(9) . . ?
C6 C3 H3 121.5 . . ?
C2 N2 H2A 125.9 . . ?
C19 N2 C2 108.3(11) . . ?
C19 N2 H2A 125.9 . . ?
C3 C4 H4 119.3 . . ?
C3 C4 C8 121.4(11) . . ?
C8 C4 H4 119.3 . . ?
C5 N3 H3A 126.0 . . ?
C7 N3 H3A 126.0 . . ?
C7 N3 C5 108.0 . . ?
C1 C5 N3 130.3(6) . . ?
C1 C5 C6 121.6(6) . . ?
C6 C5 N3 108.0 . . ?
C3 C6 C5 121.0(6) . . ?
C3 C6 N4 131.0(6) . . ?
N4 C6 C5 108.0 . . ?
C6 N4 H4A 126.0 . . ?
C6 N4 C7 108.0 . . ?
C7 N4 H4A 126.0 . . ?
N3 C7 N4 108.0 . . ?
N3 C7 H7 126.0 . . ?
N4 C7 H7 126.0 . . ?
C1 C8 C4 122.3(11) . . ?
C1 C8 H8 118.8 . . ?
C4 C8 H8 118.8 . . ?
C10 C9 N6 130.7(12) . . ?
C14 C9 C10 122.7(13) . . ?
C14 C9 N6 106.3(10) . . ?
C9 C10 H10 122.9 . . ?
C13 C10 C9 114.1(13) . . ?
C13 C10 H10 122.9 . . ?
C13 C11 H11 118.7 . . ?
C12 C11 H11 118.7 . . ?
C12 C11 C13 122.6(15) . . ?
C10 C13 C11 122.3(13) . . ?
C10 C13 H13 118.8 . . ?
C11 C13 H13 118.8 . . ?
C14 N5 H5 125.1 . . ?
C15 N5 H5 125.1 . . ?
C15 N5 C14 109.8(10) . . ?
C9 C14 N5 106.2(12) . . ?
C12 C14 C9 124.4(13) . . ?
C12 C14 N5 129.4(13) . . ?
C9 N6 H6 126.4 . . ?
C15 N6 C9 107.2(11) . . ?
C15 N6 H6 126.4 . . ?
N5 C15 N6 110.5(11) . . ?
N5 C15 H15 124.8 . . ?
N6 C15 H15 124.8 . . ?
C17 C16 H16 120.0 . . ?
C17 C16 C21 120.0 . . ?
C21 C16 H16 120.0 . . ?
C16 C17 H17 120.0 . . ?
C18 C17 C16 120.0 . . ?
C18 C17 H17 120.0 . . ?
N1 C18 C17 132.8(8) . . ?
N1 C18 C19 107.2(8) . . ?
C19 C18 C17 120.0 . . ?
N2 C19 C18 106.3(7) . . ?
N2 C19 C20 133.6(7) . . ?
C18 C19 C20 120.0 . . ?
C19 C20 H20 120.0 . . ?
C21 C20 C19 120.0 . . ?
C21 C20 H20 120.0 . . ?
C16 C21 H21 120.0 . . ?
C20 C21 C16 120.0 . . ?
C20 C21 H21 120.0 . . ?
C23 C22 H22 119.2 . . ?
C25 C22 H22 119.2 . . ?
C25 C22 C23 121.6(9) . . ?
C22 C23 H23 119.1 . . ?
C39 C23 C22 121.8(9) . . ?
C39 C23 H23 119.1 . . ?
C24 N7 H7A 124.7 . . ?
C24 N7 C27 110.6(10) . . ?
C27 N7 H7A 124.7 . . ?
N7 C24 H24 125.6 . . ?
N8 C24 N7 108.7(11) . . ?
N8 C24 H24 125.6 . . ?
C22 C25 H25 121.4 . . ?
C34 C25 C22 117.3(9) . . ?
C34 C25 H25 121.4 . . ?
N8 C26 C28 131.0(11) . . ?
C27 C26 N8 105.2(10) . . ?
C27 C26 C28 123.8(12) . . ?
C24 N8 C26 110.4(10) . . ?
C24 N8 H8A 124.8 . . ?
C26 N8 H8A 124.8 . . ?
C26 C27 N7 105.1(10) . . ?
C29 C27 N7 132.6(11) . . ?
C29 C27 C26 122.3(12) . . ?
C26 C28 H28 124.2 . . ?
C30 C28 C26 111.7(12) . . ?
C30 C28 H28 124.2 . . ?
Mo20 O174 Mo32 157.5(3) . . ?
C27 C29 H29 122.2 . . ?
C32 C29 C27 115.6(13) . . ?
C32 C29 H29 122.2 . . ?
C28 C30 H30 118.7 . . ?
C32 C30 C28 122.7(13) . . ?
C32 C30 H30 118.7 . . ?
C33 C31 H31 121.5 . . ?
C33 C31 C38 117.0(13) . . ?
C38 C31 H31 121.5 . . ?
C29 C32 C30 123.9(13) . . ?
C29 C32 H32 118.1 . . ?
C30 C32 H32 118.1 . . ?
C31 C33 H33 121.0 . . ?
C31 C33 C40 117.9(11) . . ?
C40 C33 H33 121.0 . . ?
C34 N9 H9 126.0 . . ?
C34 N9 C36 108.0 . . ?
C36 N9 H9 126.0 . . ?
C25 C34 N9 131.0(6) . . ?
C25 C34 C35 121.0(6) . . ?
N9 C34 C35 108.0 . . ?
N10 C35 C34 108.0 . . ?
C39 C35 C34 123.3(5) . . ?
C39 C35 N10 128.7(5) . . ?
C35 N10 H10A 126.0 . . ?
C36 N10 C35 108.0 . . ?
C36 N10 H10A 126.0 . . ?
N9 C36 H36 126.0 . . ?
N10 C36 N9 108.0 . . ?
N10 C36 H36 126.0 . . ?
C38 C37 H37 119.4 . . ?
C41 C37 H37 119.4 . . ?
C41 C37 C38 121.2(13) . . ?
C31 C38 C37 123.0(12) . . ?
C31 C38 H38 118.5 . . ?
C37 C38 H38 118.5 . . ?
C23 C39 H39 122.5 . . ?
C35 C39 C23 115.1(8) . . ?
C35 C39 H39 122.5 . . ?
C40 N11 H11A 126.0 . . ?
C40 N11 C42 108.0 . . ?
C42 N11 H11A 126.0 . . ?
C33 C40 N11 129.7(7) . . ?
C33 C40 C41 122.3(7) . . ?
C41 C40 N11 108.0 . . ?
C37 C41 C40 118.3(10) . . ?
C37 C41 N12 133.4(10) . . ?
C40 C41 N12 108.0 . . ?
C41 N12 H12A 126.0 . . ?
C42 N12 C41 108.0 . . ?
C42 N12 H12A 126.0 . . ?
N11 C42 N12 108.0 . . ?
N11 C42 H42 126.0 . . ?
N12 C42 H42 126.0 . . ?
Mo17 O175 Mo15 147.5(3) . . ?
Mo33 O176 Mo36 140.4(4) . . ?
Mo27 O178 Mo28 149.0(3) . . ?
Mo25 O179 Pb2 92.61(18) . . ?
P17 O179 Pb2 121.1(3) . . ?
P17 O179 Mo25 140.0(4) . . ?
Mo40 O180 Co6 102.3(2) . . ?
P16 O180 Mo40 138.5(4) . . ?
P16 O180 Co6 119.1(3) . . ?
C11 C12 H12 123.3 . . ?
C14 C12 C11 113.3(16) . . ?
C14 C12 H12 123.3 . . ?
Mo11 O181 Mo11 62.10(19) . 2_656 ?

loop_
_geom_bond_atom_site_label_1
_geom_bond_atom_site_label_2
_geom_bond_distance
_geom_bond_site_symmetry_2
_geom_bond_publ_flag
Pb1 O8 2.668(5) . ?
Pb1 O13 2.483(5) . ?
Pb1 O14 2.486(5) . ?
Pb1 O22 2.475(5) . ?
Pb1 O29 2.681(5) . ?
Pb2 O32 2.471(5) . ?
Pb2 O34 2.478(5) . ?
Pb2 O49 2.703(6) . ?
Pb2 O169 2.492(6) . ?
Pb2 O179 2.673(5) . ?
Mo1 Mo3 2.6093(9) . ?
Mo1 O6 1.991(5) . ?
Mo1 O8 2.154(5) . ?
Mo1 O14 2.274(5) . ?
Mo1 O16 1.944(5) . ?
Mo1 O22 1.918(5) . ?
Mo1 O76 1.687(5) . ?
Mo2 Mo7 2.6058(8) . ?
Mo2 O13 2.254(5) . ?
Mo2 O18 1.943(5) . ?
Mo2 O22 1.929(5) . ?
Mo2 O24 1.980(5) . ?
Mo2 O29 2.151(5) . ?
Mo2 O77 1.686(5) . ?
Mo3 O6 1.974(5) . ?
Mo3 O16 1.961(5) . ?
Mo3 O25 2.278(5) . ?
Mo3 O43 2.069(5) . ?
Mo3 O54 2.105(5) . ?
Mo3 O114 1.680(6) . ?
Mo4 O2 2.155(5) . ?
Mo4 O10 2.042(5) . ?
Mo4 O28 1.883(5) . ?
Mo4 O35 1.993(5) . ?
Mo4 O38 1.914(5) . ?
Mo4 O74 1.697(5) . ?
Mo5 Mo6 2.5980(9) . ?
Mo5 O21 1.967(5) . ?
Mo5 O36 1.957(5) . ?
Mo5 O56 2.111(5) . ?
Mo5 O58 2.287(5) . ?
Mo5 O72 2.077(5) 2_656 ?
Mo5 O120 1.680(5) . ?
Mo6 O21 1.980(5) . ?
Mo6 O32 2.252(5) . ?
Mo6 O34 1.911(5) . ?
Mo6 O36 1.953(5) . ?
Mo6 O49 2.146(5) . ?
Mo6 O89 1.685(5) . ?
Mo7 O18 1.962(5) . ?
Mo7 O24 1.971(5) . ?
Mo7 O44 2.296(5) . ?
Mo7 O71 2.106(5) . ?
Mo7 O95 1.681(5) . ?
Mo7 O162 2.066(5) . ?
Mo8 O3 2.158(5) . ?
Mo8 O17 2.035(5) . ?
Mo8 O38 1.827(5) . ?
Mo8 O45 2.062(5) . ?
Mo8 O66 1.872(5) . ?
Mo8 O108 1.695(5) . ?
Mo9 O11 2.137(5) . ?
Mo9 O19 1.976(5) . ?
Mo9 O45 1.804(5) . ?
Mo9 O48 2.400(5) . ?
Mo9 O55 1.830(5) . ?
Mo9 O113 1.681(5) . ?
Mo10 O1 2.159(5) . ?
Mo10 O27 2.081(5) . ?
Mo10 O33 1.877(5) . ?
Mo10 O47 2.024(5) . ?
Mo10 O64 1.916(5) . ?
Mo10 O115 1.675(5) . ?
Mo11 Mo11 2.5704(13) 2_656 ?
Mo11 O7 1.949(5) 2_656 ?
Mo11 O7 1.943(5) . ?
Mo11 O52 2.013(5) . ?
Mo11 O67 2.054(5) 2_656 ?
Mo11 O124 1.671(5) . ?
Mo11 O181 2.492(7) . ?
Mo12 O9 2.412(5) . ?
Mo12 O26 2.099(5) . ?
Mo12 O41 1.982(5) . ?
Mo12 O47 1.808(5) . ?
Mo12 O75 1.816(5) . ?
Mo12 O100 1.687(5) . ?
Mo13 Mo16 2.5564(9) . ?
Mo13 O30 1.959(5) . ?
Mo13 O50 1.956(5) . ?
Mo13 O65 2.019(5) . ?
Mo13 O84 2.062(5) . ?
Mo13 O128 1.668(5) . ?
Mo13 O170 2.507(6) . ?
Mo14 O9 2.433(5) . ?
Mo14 O15 2.156(5) . ?
Mo14 O35 1.811(5) . ?
Mo14 O41 1.948(5) . ?
Mo14 O68 1.687(5) . ?
Mo14 O82 1.826(5) . ?
Mo15 O4 2.144(5) . ?
Mo15 O40 2.076(5) . ?
Mo15 O64 1.856(5) . ?
Mo15 O117 1.686(5) . ?
Mo15 O167 1.873(6) . ?
Mo15 O175 2.068(5) . ?
Mo16 O30 1.953(5) . ?
Mo16 O50 1.950(5) . ?
Mo16 O81 2.057(5) . ?
Mo16 O85 2.021(5) . ?
Mo16 O138 1.677(5) . ?
Mo16 O170 2.466(5) . ?
Mo17 O5 2.111(5) . ?
Mo17 O19 1.999(5) . ?
Mo17 O48 2.401(5) . ?
Mo17 O70 1.824(5) . ?
Mo17 O118 1.693(6) . ?
Mo17 O175 1.803(5) . ?
Mo18 O9 2.409(5) . ?
Mo18 O75 2.030(5) . ?
Mo18 O82 2.029(5) . ?
Mo18 O94 1.818(5) . ?
Mo18 O104 1.842(5) . ?
Mo18 O130 1.676(6) . ?
Mo19 O12 2.285(5) . ?
Mo19 O28 1.882(5) . ?
Mo19 O51 1.892(5) . ?
Mo19 O53 2.025(5) . ?
Mo19 O94 2.016(5) . ?
Mo19 O109 1.668(6) . ?
Mo20 O23 2.147(5) . ?
Mo20 O42 2.083(5) . ?
Mo20 O92 1.877(6) . ?
Mo20 O106 2.039(5) . ?
Mo20 O173 1.679(6) . ?
Mo20 O174 1.885(5) . ?
Mo21 O12 2.270(5) . ?
Mo21 O33 1.881(5) . ?
Mo21 O53 2.036(5) . ?
Mo21 O104 2.033(5) . ?
Mo21 O129 1.690(5) . ?
Mo21 O161 1.884(5) . ?
Mo22 O31 2.285(5) . ?
Mo22 O51 1.847(5) . ?
Mo22 O66 1.905(5) . ?
Mo22 O73 2.071(5) . ?
Mo22 O88 1.935(5) . ?
Mo22 O172 1.678(6) . ?
Mo23 O48 2.404(5) . ?
Mo23 O55 2.040(5) . ?
Mo23 O70 2.033(6) . ?
Mo23 O73 1.801(5) . ?
Mo23 O87 1.814(6) . ?
Mo23 O107 1.690(5) . ?
Mo24 O37 2.110(5) . ?
Mo24 O83 2.413(5) . ?
Mo24 O99 1.826(5) . ?
Mo24 O106 1.799(5) . ?
Mo24 O111 1.982(6) . ?
Mo24 O152 1.688(5) . ?
Mo25 Mo34 2.5870(11) . ?
Mo25 O34 1.917(5) . ?
Mo25 O69 1.954(5) . ?
Mo25 O96 1.968(6) . ?
Mo25 O133 1.693(6) . ?
Mo25 O169 2.280(5) . ?
Mo25 O179 2.145(6) . ?
Mo26 O31 2.248(5) . ?
Mo26 O87 2.095(6) . ?
Mo26 O88 1.959(6) . ?
Mo26 O141 1.668(5) . ?
Mo26 O161 1.855(5) . ?
Mo26 O167 1.897(6) . ?
Mo27 O62 2.167(5) . ?
Mo27 O83 2.417(6) . ?
Mo27 O111 1.954(5) . ?
Mo27 O123 1.798(6) . ?
Mo27 O168 1.691(6) . ?
Mo27 O178 1.820(6) . ?
Mo28 O20 2.147(6) . ?
Mo28 O57 2.051(5) . ?
Mo28 O98 1.875(6) . ?
Mo28 O102 1.885(6) . ?
Mo28 O143 1.683(6) . ?
Mo28 O178 2.018(6) . ?
Mo29 O101 2.276(6) . ?
Mo29 O103 1.894(6) . ?
Mo29 O126 2.067(6) . ?
Mo29 O137 1.952(6) . ?
Mo29 O150 1.678(6) . ?
Mo29 O163 1.872(6) . ?
Mo30 O39 2.141(6) . ?
Mo30 O92 1.891(6) . ?
Mo30 O93 2.086(6) . ?
Mo30 O103 1.878(6) . ?
Mo30 O146 1.678(7) . ?
Mo30 O149 2.066(6) . ?
Mo31 O59 2.152(6) . ?
Mo31 O97 2.049(5) . ?
Mo31 O98 1.852(6) . ?
Mo31 O135 1.881(6) . ?
Mo31 O136 2.032(6) . ?
Mo31 O155 1.689(6) . ?
Mo32 O60 2.264(5) . ?
Mo32 O105 2.075(6) . ?
Mo32 O112 1.968(6) . ?
Mo32 O134 1.687(6) . ?
Mo32 O163 1.869(6) . ?
Mo32 O174 1.888(6) . ?
Mo33 O83 2.409(5) . ?
Mo33 O99 2.051(5) . ?
Mo33 O105 1.790(6) . ?
Mo33 O123 2.077(6) . ?
Mo33 O171 1.691(6) . ?
Mo33 O176 1.811(6) . ?
Mo34 O69 1.944(5) . ?
Mo34 O96 1.975(6) . ?
Mo34 O119 2.281(6) . ?
Mo34 O144 1.669(6) . ?
Mo34 O153 2.069(6) 2_656 ?
Mo34 O164 2.102(6) . ?
Mo35 O101 2.287(6) . ?
Mo35 O135 1.888(6) . ?
Mo35 O137 1.957(6) . ?
Mo35 O147 1.859(6) . ?
Mo35 O151 1.688(6) . ?
Mo35 O166 2.068(6) . ?
Mo36 O60 2.294(6) . ?
Mo36 O102 1.882(6) . ?
Mo36 O112 1.953(6) . ?
Mo36 O145 1.681(6) . ?
Mo36 O147 1.876(6) . ?
Mo36 O176 2.050(6) . ?
Mo37 O86 2.160(6) . ?
Mo37 O90 2.438(6) . ?
Mo37 O110 1.971(7) . ?
Mo37 O136 1.792(7) . ?
Mo37 O139 1.809(6) . ?
Mo37 O148 1.693(6) . ?
Mo38 Mo38 2.5644(16) 2_656 ?
Mo38 O125 1.955(6) . ?
Mo38 O125 1.956(6) 2_656 ?
Mo38 O131 2.000(6) 2_656 ?
Mo38 O156 2.481(7) . ?
Mo38 O158 1.670(6) . ?
Mo38 O165 2.067(6) . ?
Mo39 O90 2.397(5) . ?
Mo39 O116 2.045(7) . ?
Mo39 O126 1.806(6) . ?
Mo39 O139 2.083(6) . ?
Mo39 O166 1.805(7) . ?
Mo39 O177 1.681(6) . ?
Mo40 O90 2.377(6) . ?
Mo40 O110 1.989(6) . ?
Mo40 O116 1.840(6) . ?
Mo40 O149 1.789(6) . ?
Mo40 O154 1.699(7) . ?
Mo40 O180 2.095(5) . ?
Co1 O5 2.132(5) . ?
Co1 O6 2.049(5) . ?
Co1 O7 2.164(5) . ?
Co1 O11 2.072(5) . ?
Co1 O19 2.151(5) . ?
Co1 O46 1.982(5) . ?
Co2 O15 2.063(5) . ?
Co2 O24 2.060(5) . ?
Co2 O26 2.173(5) . ?
Co2 O41 2.157(5) . ?
Co2 O50 2.196(5) . ?
Co2 O80 1.962(5) . ?
Co3 O16 2.098(5) . ?
Co3 O18 2.092(5) . ?
Co3 O61 2.144(5) . ?
Co3 O78 2.153(5) . ?
Co3 O121 2.022(6) . ?
Co3 O160 2.100(7) . ?
Co4 O21 2.069(5) . ?
Co4 O30 2.170(5) . ?
Co4 O37 2.158(5) . ?
Co4 O62 2.055(5) . ?
Co4 O63 1.988(5) . ?
Co4 O111 2.158(5) . ?
Co5 O36 2.079(5) . ?
Co5 O61 2.150(5) 2_656 ?
Co5 O69 2.091(5) . ?
Co5 O78 2.168(5) 2_656 ?
Co5 O122 1.990(6) . ?
Co5 O132 2.088(6) . ?
Co6 O86 2.055(6) . ?
Co6 O96 2.051(5) . ?
Co6 O110 2.155(6) . ?
Co6 O125 2.198(6) . ?
Co6 O127 2.003(6) . ?
Co6 O180 2.161(6) . ?
P1 O8 1.513(5) . ?
P1 O11 1.552(5) . ?
P1 O17 1.530(5) . ?
P1 O52 1.531(5) . ?
P2 O1 1.521(5) . ?
P2 O2 1.515(5) . ?
P2 O9 1.562(5) . ?
P2 O12 1.538(5) . ?
P3 O10 1.517(5) . ?
P3 O15 1.559(5) . ?
P3 O29 1.517(5) . ?
P3 O65 1.526(5) . ?
P4 O3 1.518(5) . ?
P4 O4 1.525(5) . ?
P4 O31 1.542(5) . ?
P4 O48 1.569(5) . ?
P5 O13 1.507(5) . ?
P5 O26 1.558(5) . ?
P5 O27 1.536(5) . ?
P5 O44 1.518(5) . ?
P6 O32 1.527(5) . ?
P6 O37 1.559(6) . ?
P6 O42 1.547(5) . ?
P6 O58 1.525(5) . ?
P7 O56 1.530(5) . ?
P7 O63 1.511(5) . ?
P7 O84 1.540(5) . ?
P7 O91 1.580(5) . ?
P8 O43 1.520(5) . ?
P8 O72 1.509(5) . ?
P8 O78 1.521(5) . ?
P8 O140 1.583(6) . ?
P9 O5 1.565(5) . ?
P9 O14 1.511(5) . ?
P9 O25 1.520(5) . ?
P9 O40 1.544(5) . ?
P10 O46 1.507(5) . ?
P10 O54 1.528(5) . ?
P10 O67 1.532(5) . ?
P10 O79 1.575(5) . ?
P11 O20 1.519(6) . ?
P11 O23 1.525(6) . ?
P11 O60 1.541(5) . ?
P11 O83 1.564(6) . ?
P12 O49 1.518(6) . ?
P12 O57 1.521(5) . ?
P12 O62 1.551(6) . ?
P12 O85 1.533(6) . ?
P13 O71 1.525(6) . ?
P13 O80 1.515(6) . ?
P13 O81 1.535(5) . ?
P13 O159 1.571(5) . ?
P14 O61 1.522(5) . ?
P14 O153 1.532(6) . ?
P14 O157 1.559(7) . ?
P14 O162 1.532(6) . ?
P15 O39 1.525(6) . ?
P15 O59 1.537(6) . ?
P15 O90 1.573(6) . ?
P15 O101 1.535(6) . ?
P16 O93 1.536(6) . ?
P16 O119 1.520(6) . ?
P16 O169 1.495(6) . ?
P16 O180 1.569(6) . ?
P17 O86 1.548(7) . ?
P17 O97 1.511(6) . ?
P17 O131 1.535(6) . ?
P17 O179 1.525(5) . ?
P18 O127 1.514(6) . ?
P18 O142 1.562(6) . ?
P18 O164 1.527(6) . ?
P18 O165 1.535(7) . ?
C1 H1 0.9500 . ?
C1 C5 1.354(11) . ?
C1 C8 1.349(15) . ?
N1 H1A 0.8800 . ?
N1 C2 1.294(16) . ?
N1 C18 1.306(12) . ?
C2 H2 0.9500 . ?
C2 N2 1.339(15) . ?
C3 H3 0.9500 . ?
C3 C4 1.353(15) . ?
C3 C6 1.359(12) . ?
N2 H2A 0.8800 . ?
N2 C19 1.308(12) . ?
C4 H4 0.9500 . ?
C4 C8 1.404(14) . ?
N3 H3A 0.8800 . ?
N3 C5 1.4200 . ?
N3 C7 1.4200 . ?
C5 C6 1.4200 . ?
C6 N4 1.4200 . ?
N4 H4A 0.8800 . ?
N4 C7 1.4200 . ?
C7 H7 0.9500 . ?
C8 H8 0.9500 . ?
C9 C10 1.379(16) . ?
C9 C14 1.376(17) . ?
C9 N6 1.406(16) . ?
C10 H10 0.9500 . ?
C10 C13 1.347(18) . ?
C11 H11 0.9500 . ?
C11 C13 1.419(19) . ?
C11 C12 1.38(2) . ?
C13 H13 0.9500 . ?
N5 H5 0.8800 . ?
N5 C14 1.379(15) . ?
N5 C15 1.294(16) . ?
C14 C12 1.343(19) . ?
N6 H6 0.8800 . ?
N6 C15 1.331(15) . ?
C15 H15 0.9500 . ?
C16 H16 0.9500 . ?
C16 C17 1.3900 . ?
C16 C21 1.3900 . ?
C17 H17 0.9500 . ?
C17 C18 1.3900 . ?
C18 C19 1.3900 . ?
C19 C20 1.3900 . ?
C20 H20 0.9500 . ?
C20 C21 1.3900 . ?
C21 H21 0.9500 . ?
C22 H22 0.9500 . ?
C22 C23 1.414(14) . ?
C22 C25 1.383(14) . ?
C23 H23 0.9500 . ?
C23 C39 1.391(13) . ?
N7 H7A 0.8800 . ?
N7 C24 1.294(14) . ?
N7 C27 1.381(14) . ?
C24 H24 0.9500 . ?
C24 N8 1.287(14) . ?
C25 H25 0.9500 . ?
C25 C34 1.354(10) . ?
C26 N8 1.389(14) . ?
C26 C27 1.375(16) . ?
C26 C28 1.410(16) . ?
N8 H8A 0.8800 . ?
C27 C29 1.366(17) . ?
C28 H28 0.9500 . ?
C28 C30 1.406(17) . ?
C29 H29 0.9500 . ?
C29 C32 1.336(17) . ?
C30 H30 0.9500 . ?
C30 C32 1.384(17) . ?
C31 H31 0.9500 . ?
C31 C33 1.328(16) . ?
C31 C38 1.370(16) . ?
C32 H32 0.9500 . ?
C33 H33 0.9500 . ?
C33 C40 1.411(14) . ?
N9 H9 0.8800 . ?
N9 C34 1.4200 . ?
N9 C36 1.4200 . ?
C34 C35 1.4200 . ?
C35 N10 1.4200 . ?
C35 C39 1.373(10) . ?
N10 H10A 0.8800 . ?
N10 C36 1.4200 . ?
C36 H36 0.9500 . ?
C37 H37 0.9500 . ?
C37 C38 1.419(18) . ?
C37 C41 1.203(14) . ?
C38 H38 0.9500 . ?
C39 H39 0.9500 . ?
N11 H11A 0.8800 . ?
N11 C40 1.4200 . ?
N11 C42 1.4200 . ?
C40 C41 1.4200 . ?
C41 N12 1.4200 . ?
N12 H12A 0.8800 . ?
N12 C42 1.4200 . ?
C42 H42 0.9500 . ?
C12 H12 0.9500 . ?

loop_
_geom_torsion_atom_site_label_1
_geom_torsion_atom_site_label_2
_geom_torsion_atom_site_label_3
_geom_torsion_atom_site_label_4
_geom_torsion
_geom_torsion_site_symmetry_1
_geom_torsion_site_symmetry_2
_geom_torsion_site_symmetry_3
_geom_torsion_site_symmetry_4
_geom_torsion_publ_flag
O1 Mo10 O33 Mo21 -20.1(8) . . . . ?
O1 P2 O2 Mo4 -178.3(3) . . . . ?
O1 P2 O9 Mo12 -4.1(4) . . . . ?
O1 P2 O9 Mo14 122.3(3) . . . . ?
O1 P2 O9 Mo18 -120.7(3) . . . . ?
O1 P2 O12 Mo19 -169.8(3) . . . . ?
O1 P2 O12 Mo21 49.2(4) . . . . ?
O2 Mo4 O28 Mo19 15.7(7) . . . . ?
O2 P2 O1 Mo10 179.8(3) . . . . ?
O2 P2 O9 Mo12 -123.5(3) . . . . ?
O2 P2 O9 Mo14 2.9(4) . . . . ?
O2 P2 O9 Mo18 119.8(3) . . . . ?
O2 P2 O12 Mo19 -48.4(4) . . . . ?
O2 P2 O12 Mo21 170.7(3) . . . . ?
O3 Mo8 O66 Mo22 -9.8(8) . . . . ?
O3 P4 O4 Mo15 175.6(4) . . . . ?
O3 P4 O31 Mo22 49.5(4) . . . . ?
O3 P4 O31 Mo26 -169.7(3) . . . . ?
O3 P4 O48 Mo9 -2.6(4) . . . . ?
O3 P4 O48 Mo17 123.8(3) . . . . ?
O3 P4 O48 Mo23 -119.5(3) . . . . ?
O4 Mo15 O64 Mo10 79.8(14) . . . . ?
O4 Mo15 O167 Mo26 13.1(8) . . . . ?
O4 P4 O3 Mo8 -179.7(4) . . . . ?
O4 P4 O31 Mo22 170.5(3) . . . . ?
O4 P4 O31 Mo26 -48.7(4) . . . . ?
O4 P4 O48 Mo9 -122.0(3) . . . . ?
O4 P4 O48 Mo17 4.5(4) . . . . ?
O4 P4 O48 Mo23 121.1(3) . . . . ?
O5 Mo17 O70 Mo23 -23.7(8) . . . . ?
O5 Mo17 O175 Mo15 33.0(6) . . . . ?
O5 P9 O14 Pb1 72.8(5) . . . . ?
O5 P9 O14 Mo1 -83.3(4) . . . . ?
O5 P9 O25 Mo3 83.2(3) . . . . ?
O5 P9 O40 Mo15 -40.8(5) . . . . ?
O8 P1 O11 Mo9 151.4(4) . . . . ?
O8 P1 O11 Co1 -53.1(4) . . . . ?
O8 P1 O17 Mo8 -103.9(4) . . . . ?
O8 P1 O52 Mo11 111.5(5) . . . . ?
O9 Mo12 O47 Mo10 53.3(6) . . . . ?
O9 Mo12 O75 Mo18 3.6(3) . . . . ?
O9 Mo14 O35 Mo4 -49.4(5) . . . . ?
O9 Mo14 O82 Mo18 -3.2(3) . . . . ?
O9 Mo18 O94 Mo19 58.8(5) . . . . ?
O9 Mo18 O104 Mo21 -62.3(5) . . . . ?
O9 P2 O1 Mo10 60.6(4) . . . . ?
O9 P2 O2 Mo4 -58.4(4) . . . . ?
O9 P2 O12 Mo19 70.0(4) . . . . ?
O9 P2 O12 Mo21 -71.0(4) . . . . ?
O10 Mo4 O28 Mo19 -2.2(13) . . . . ?
O10 P3 O15 Mo14 -25.7(5) . . . . ?
O10 P3 O15 Co2 173.2(3) . . . . ?
O10 P3 O29 Pb1 -44.5(4) . . . . ?
O10 P3 O29 Mo2 173.1(4) . . . . ?
O10 P3 O65 Mo13 131.2(5) . . . . ?
O11 Mo9 O45 Mo8 -31.2(5) . . . . ?
O11 Mo9 O55 Mo23 18.5(8) . . . . ?
O11 P1 O8 Pb1 -77.3(3) . . . . ?
O11 P1 O8 Mo1 65.0(5) . . . . ?
O11 P1 O17 Mo8 17.4(5) . . . . ?
O11 P1 O52 Mo11 -8.1(6) . . . . ?
O12 Mo19 O28 Mo4 -13.2(7) . . . . ?
O12 Mo21 O33 Mo10 18.0(8) . . . . ?
O12 P2 O1 Mo10 -57.9(5) . . . . ?
O12 P2 O2 Mo4 58.9(5) . . . . ?
O12 P2 O9 Mo12 117.0(3) . . . . ?
O12 P2 O9 Mo14 -116.6(3) . . . . ?
O12 P2 O9 Mo18 0.3(4) . . . . ?
O13 P5 O26 Mo12 129.4(4) . . . . ?
O13 P5 O26 Co2 -57.0(4) . . . . ?
O13 P5 O27 Mo10 -82.4(4) . . . . ?
O13 P5 O44 Mo7 35.4(4) . . . . ?
O14 P9 O5 Mo17 -128.8(4) . . . . ?
O14 P9 O5 Co1 57.0(4) . . . . ?
O14 P9 O25 Mo3 -36.3(4) . . . . ?
O14 P9 O40 Mo15 79.1(4) . . . . ?
O15 Mo14 O35 Mo4 34.8(5) . . . . ?
O15 Mo14 O82 Mo18 -15.1(8) . . . . ?
O15 P3 O10 Mo4 -15.2(5) . . . . ?
O15 P3 O29 Pb1 77.7(3) . . . . ?
O15 P3 O29 Mo2 -64.7(5) . . . . ?
O15 P3 O65 Mo13 9.6(6) . . . . ?
O17 Mo8 O66 Mo22 15.6(13) . . . . ?
O17 P1 O8 Pb1 45.3(4) . . . . ?
O17 P1 O8 Mo1 -172.4(4) . . . . ?
O17 P1 O11 Mo9 29.0(5) . . . . ?
O17 P1 O11 Co1 -175.5(3) . . . . ?
O17 P1 O52 Mo11 -128.7(5) . . . . ?
O19 Mo9 O45 Mo8 14.6(9) . . . . ?
O19 Mo9 O55 Mo23 76.9(3) . . . . ?
O19 Mo17 O70 Mo23 -77.1(3) . . . . ?
O19 Mo17 O175 Mo15 -17.3(9) . . . . ?
O20 Mo28 O102 Mo36 15.5(9) . . . . ?
O20 P11 O23 Mo20 -178.9(3) . . . . ?
O20 P11 O60 Mo32 171.5(4) . . . . ?
O20 P11 O60 Mo36 -49.6(5) . . . . ?
O20 P11 O83 Mo24 -123.0(4) . . . . ?
O20 P11 O83 Mo27 2.8(4) . . . . ?
O20 P11 O83 Mo33 119.8(3) . . . . ?
O23 Mo20 O92 Mo30 -68.0(16) . . . . ?
O23 Mo20 O174 Mo32 -18.0(8) . . . . ?
O23 P11 O20 Mo28 179.4(4) . . . . ?
O23 P11 O60 Mo32 50.5(5) . . . . ?
O23 P11 O60 Mo36 -170.5(3) . . . . ?
O23 P11 O83 Mo24 -3.9(4) . . . . ?
O23 P11 O83 Mo27 121.9(4) . . . . ?
O23 P11 O83 Mo33 -121.1(3) . . . . ?
O25 P9 O5 Mo17 111.4(5) . . . . ?
O25 P9 O5 Co1 -62.8(4) . . . . ?
O25 P9 O14 Pb1 -168.0(4) . . . . ?
O25 P9 O14 Mo1 35.9(4) . . . . ?
O25 P9 O40 Mo15 -160.5(4) . . . . ?
O26 Mo12 O47 Mo10 -33.2(6) . . . . ?
O26 Mo12 O75 Mo18 18.6(8) . . . . ?
O26 P5 O13 Pb1 -73.1(5) . . . . ?
O26 P5 O13 Mo2 83.3(4) . . . . ?
O26 P5 O27 Mo10 37.3(5) . . . . ?
O26 P5 O44 Mo7 -83.6(4) . . . . ?
O27 Mo10 O33 Mo21 14.0(14) . . . . ?
O27 P5 O13 Pb1 47.7(5) . . . . ?
O27 P5 O13 Mo2 -155.9(3) . . . . ?
O27 P5 O26 Mo12 9.7(5) . . . . ?
O27 P5 O26 Co2 -176.7(3) . . . . ?
O27 P5 O44 Mo7 154.9(3) . . . . ?
O29 P3 O10 Mo4 105.6(4) . . . . ?
O29 P3 O15 Mo14 -147.0(4) . . . . ?
O29 P3 O15 Co2 51.9(4) . . . . ?
O29 P3 O65 Mo13 -109.4(5) . . . . ?
O31 Mo26 O167 Mo15 -11.8(8) . . . . ?
O31 P4 O3 Mo8 -57.0(5) . . . . ?
O31 P4 O4 Mo15 53.7(5) . . . . ?
O31 P4 O48 Mo9 117.0(3) . . . . ?
O31 P4 O48 Mo17 -116.5(3) . . . . ?
O31 P4 O48 Mo23 0.1(4) . . . . ?
O32 P6 O37 Mo24 130.6(4) . . . . ?
O32 P6 O37 Co4 -55.9(4) . . . . ?
O32 P6 O42 Mo20 -82.2(4) . . . . ?
O32 P6 O58 Mo5 33.9(4) . . . . ?
O35 Mo4 O28 Mo19 -68.0(7) . . . . ?
O35 Mo14 O82 Mo18 78.1(3) . . . . ?
O37 Mo24 O99 Mo33 22.6(9) . . . . ?
O37 Mo24 O106 Mo20 -31.3(6) . . . . ?
O37 P6 O32 Pb2 -74.8(5) . . . . ?
O37 P6 O32 Mo6 83.6(4) . . . . ?
O37 P6 O42 Mo20 37.9(5) . . . . ?
O37 P6 O58 Mo5 -84.8(4) . . . . ?
O38 Mo4 O28 Mo19 99.9(7) . . . . ?
O38 Mo8 O66 Mo22 -96.0(8) . . . . ?
O39 Mo30 O92 Mo20 68.1(16) . . . . ?
O39 Mo30 O103 Mo29 17.6(9) . . . . ?
O39 P15 O59 Mo31 -178.2(4) . . . . ?
O39 P15 O90 Mo37 -122.8(4) . . . . ?
O39 P15 O90 Mo39 120.9(4) . . . . ?
O39 P15 O90 Mo40 2.5(5) . . . . ?
O39 P15 O101 Mo29 -50.0(5) . . . . ?
O39 P15 O101 Mo35 169.7(4) . . . . ?
O40 Mo15 O64 Mo10 160.3(13) . . . . ?
O40 Mo15 O167 Mo26 -25.8(14) . . . . ?
O40 P9 O5 Mo17 -9.0(6) . . . . ?
O40 P9 O5 Co1 176.8(3) . . . . ?
O40 P9 O14 Pb1 -47.4(5) . . . . ?
O40 P9 O14 Mo1 156.5(3) . . . . ?
O40 P9 O25 Mo3 -156.6(3) . . . . ?
O41 Mo12 O47 Mo10 17.2(9) . . . . ?
O41 Mo12 O75 Mo18 74.7(3) . . . . ?
O41 Mo14 O35 Mo4 -10.3(9) . . . . ?
O41 Mo14 O82 Mo18 -74.1(3) . . . . ?
O42 Mo20 O92 Mo30 -148.2(16) . . . . ?
O42 Mo20 O174 Mo32 15.2(14) . . . . ?
O42 P6 O32 Pb2 46.2(6) . . . . ?
O42 P6 O32 Mo6 -155.4(3) . . . . ?
O42 P6 O37 Mo24 9.8(5) . . . . ?
O42 P6 O37 Co4 -176.7(3) . . . . ?
O42 P6 O58 Mo5 154.5(3) . . . . ?
O43 P8 O72 Mo5 114.1(5) . . . 2_656 ?
O43 P8 O78 Co3 50.5(4) . . . . ?
O43 P8 O78 Co5 -170.1(3) . . . 2_656 ?
O44 P5 O13 Pb1 167.7(4) . . . . ?
O44 P5 O13 Mo2 -35.9(4) . . . . ?
O44 P5 O26 Mo12 -111.2(4) . . . . ?
O44 P5 O26 Co2 62.4(4) . . . . ?
O44 P5 O27 Mo10 157.7(4) . . . . ?
O45 Mo8 O66 Mo22 72.4(8) . . . . ?
O45 Mo9 O55 Mo23 -77.0(3) . . . . ?
O46 P10 O54 Mo3 -70.7(4) . . . . ?
O46 P10 O67 Mo11 -7.2(6) . . . 2_656 ?
O47 Mo10 O33 Mo21 62.6(8) . . . . ?
O47 Mo12 O75 Mo18 -77.9(3) . . . . ?
O48 Mo9 O45 Mo8 51.6(5) . . . . ?
O48 Mo9 O55 Mo23 5.2(3) . . . . ?
O48 Mo17 O70 Mo23 -5.6(3) . . . . ?
O48 Mo17 O175 Mo15 -52.8(6) . . . . ?
O48 Mo23 O73 Mo22 -64.4(4) . . . . ?
O48 Mo23 O87 Mo26 65.1(4) . . . . ?
O48 P4 O3 Mo8 60.6(5) . . . . ?
O48 P4 O4 Mo15 -64.3(5) . . . . ?
O48 P4 O31 Mo22 -70.0(4) . . . . ?
O48 P4 O31 Mo26 70.8(4) . . . . ?
O49 P12 O57 Mo28 104.8(5) . . . . ?
O49 P12 O62 Mo27 -150.0(4) . . . . ?
O49 P12 O62 Co4 52.8(4) . . . . ?
O49 P12 O85 Mo16 -109.6(6) . . . . ?
O51 Mo19 O28 Mo4 -98.7(7) . . . . ?
O52 P1 O8 Pb1 162.3(3) . . . . ?
O52 P1 O8 Mo1 -55.4(5) . . . . ?
O52 P1 O11 Mo9 -88.8(5) . . . . ?
O52 P1 O11 Co1 66.7(4) . . . . ?
O52 P1 O17 Mo8 137.5(4) . . . . ?
O53 Mo19 O28 Mo4 -5.1(12) . . . . ?
O53 Mo21 O33 Mo10 13.5(13) . . . . ?
O54 P10 O46 Co1 68.8(4) . . . . ?
O54 P10 O67 Mo11 -135.5(5) . . . 2_656 ?
O55 Mo9 O45 Mo8 126.1(5) . . . . ?
O55 Mo23 O73 Mo22 -136.6(4) . . . . ?
O55 Mo23 O87 Mo26 79.0(8) . . . . ?
O56 P7 O63 Co4 -67.5(4) . . . . ?
O56 P7 O84 Mo13 137.3(4) . . . . ?
O57 Mo28 O102 Mo36 -6.3(16) . . . . ?
O57 P12 O49 Pb2 -46.0(4) . . . . ?
O57 P12 O49 Mo6 174.9(4) . . . . ?
O57 P12 O62 Mo27 -28.5(6) . . . . ?
O57 P12 O62 Co4 174.3(3) . . . . ?
O57 P12 O85 Mo16 131.3(5) . . . . ?
O58 P6 O32 Pb2 166.4(4) . . . . ?
O58 P6 O32 Mo6 -35.2(5) . . . . ?
O58 P6 O37 Mo24 -110.2(4) . . . . ?
O58 P6 O37 Co4 63.3(4) . . . . ?
O58 P6 O42 Mo20 157.6(4) . . . . ?
O59 Mo31 O135 Mo35 -11.6(9) . . . . ?
O59 P15 O39 Mo30 178.4(4) . . . . ?
O59 P15 O90 Mo37 -3.4(5) . . . . ?
O59 P15 O90 Mo39 -119.8(4) . . . . ?
O59 P15 O90 Mo40 121.8(4) . . . . ?
O59 P15 O101 Mo29 -171.2(3) . . . . ?
O59 P15 O101 Mo35 48.5(5) . . . . ?
O60 Mo32 O174 Mo20 16.0(8) . . . . ?
O60 Mo36 O102 Mo28 -14.1(9) . . . . ?
O60 P11 O20 Mo28 56.8(5) . . . . ?
O60 P11 O23 Mo20 -56.8(5) . . . . ?
O60 P11 O83 Mo24 117.3(4) . . . . ?
O60 P11 O83 Mo27 -116.9(4) . . . . ?
O60 P11 O83 Mo33 0.1(4) . . . . ?
O61 P14 O153 Mo34 13.1(7) . . . 2_656 ?
O61 P14 O162 Mo7 2.1(7) . . . . ?
O62 Mo27 O123 Mo33 -16.5(9) . . . . ?
O62 Mo27 O178 Mo28 33.3(6) . . . . ?
O62 P12 O49 Pb2 76.5(3) . . . . ?
O62 P12 O49 Mo6 -62.7(6) . . . . ?
O62 P12 O57 Mo28 -15.9(6) . . . . ?
O62 P12 O85 Mo16 9.6(7) . . . . ?
O63 P7 O56 Mo5 71.3(4) . . . . ?
O63 P7 O84 Mo13 9.2(6) . . . . ?
O64 Mo10 O33 Mo21 -103.7(8) . . . . ?
O64 Mo15 O167 Mo26 98.4(9) . . . . ?
O65 P3 O10 Mo4 -135.6(4) . . . . ?
O65 P3 O15 Mo14 93.9(4) . . . . ?
O65 P3 O15 Co2 -67.2(4) . . . . ?
O65 P3 O29 Pb1 -162.8(3) . . . . ?
O65 P3 O29 Mo2 54.8(5) . . . . ?
O67 P10 O46 Co1 -57.8(4) . . . . ?
O67 P10 O54 Mo3 56.6(5) . . . . ?
O68 Mo14 O35 Mo4 131.5(6) . . . . ?
O68 Mo14 O82 Mo18 -176.1(3) . . . . ?
O70 Mo17 O175 Mo15 -126.9(6) . . . . ?
O70 Mo23 O73 Mo22 -77.5(7) . . . . ?
O70 Mo23 O87 Mo26 136.9(5) . . . . ?
O71 P13 O80 Co2 -66.4(4) . . . . ?
O71 P13 O81 Mo16 133.1(5) . . . . ?
O72 P8 O43 Mo3 -127.8(5) . . . . ?
O72 P8 O78 Co3 176.7(3) . . . . ?
O72 P8 O78 Co5 -43.9(4) . . . 2_656 ?
O73 Mo23 O87 Mo26 -20.1(5) . . . . ?
O74 Mo4 O28 Mo19 -163.3(7) . . . . ?
O75 Mo12 O47 Mo10 127.0(6) . . . . ?
O75 Mo18 O94 Mo19 67.0(8) . . . . ?
O75 Mo18 O104 Mo21 -133.9(5) . . . . ?
O78 P8 O43 Mo3 -0.3(6) . . . . ?
O78 P8 O72 Mo5 -13.3(6) . . . 2_656 ?
O79 P10 O46 Co1 -173.7(3) . . . . ?
O79 P10 O54 Mo3 173.2(3) . . . . ?
O79 P10 O67 Mo11 107.5(5) . . . 2_656 ?
O80 P13 O71 Mo7 69.4(5) . . . . ?
O80 P13 O81 Mo16 4.8(6) . . . . ?
O81 P13 O71 Mo7 -57.3(5) . . . . ?
O81 P13 O80 Co2 59.9(4) . . . . ?
O82 Mo14 O35 Mo4 -123.3(6) . . . . ?
O82 Mo18 O94 Mo19 131.3(5) . . . . ?
O82 Mo18 O104 Mo21 -75.6(8) . . . . ?
O83 Mo24 O99 Mo33 5.3(3) . . . . ?
O83 Mo24 O106 Mo20 54.4(6) . . . . ?
O83 Mo27 O123 Mo33 -4.1(3) . . . . ?
O83 Mo27 O178 Mo28 -50.6(6) . . . . ?
O83 Mo33 O105 Mo32 -62.4(5) . . . . ?
O83 Mo33 O176 Mo36 63.7(5) . . . . ?
O83 P11 O20 Mo28 -60.7(5) . . . . ?
O83 P11 O23 Mo20 61.8(4) . . . . ?
O83 P11 O60 Mo32 -69.8(5) . . . . ?
O83 P11 O60 Mo36 69.2(4) . . . . ?
O84 P7 O56 Mo5 -55.6(4) . . . . ?
O84 P7 O63 Co4 58.9(4) . . . . ?
O85 P12 O49 Pb2 -163.3(3) . . . . ?
O85 P12 O49 Mo6 57.6(6) . . . . ?
O85 P12 O57 Mo28 -136.8(5) . . . . ?
O85 P12 O62 Mo27 90.5(5) . . . . ?
O85 P12 O62 Co4 -66.7(4) . . . . ?
O86 Mo37 O136 Mo31 -32.7(7) . . . . ?
O86 Mo37 O139 Mo39 20.8(10) . . . . ?
O86 P17 O97 Mo31 17.3(6) . . . . ?
O86 P17 O131 Mo38 -9.0(7) . . . 2_656 ?
O86 P17 O179 Pb2 -78.3(4) . . . . ?
O86 P17 O179 Mo25 65.2(6) . . . . ?
O87 Mo23 O73 Mo22 20.4(5) . . . . ?
O87 Mo26 O167 Mo15 67.6(9) . . . . ?
O88 Mo26 O167 Mo15 -0.6(13) . . . . ?
O90 Mo37 O136 Mo31 51.5(7) . . . . ?
O90 Mo37 O139 Mo39 6.2(3) . . . . ?
O90 Mo39 O126 Mo29 64.1(5) . . . . ?
O90 Mo39 O166 Mo35 -65.2(5) . . . . ?
O90 Mo40 O116 Mo39 -6.4(3) . . . . ?
O90 Mo40 O149 Mo30 -54.0(7) . . . . ?
O90 P15 O39 Mo30 -62.1(5) . . . . ?
O90 P15 O59 Mo31 61.9(5) . . . . ?
O90 P15 O101 Mo29 69.7(4) . . . . ?
O90 P15 O101 Mo35 -70.6(5) . . . . ?
O91 P7 O56 Mo5 -170.3(3) . . . . ?
O91 P7 O63 Co4 177.5(3) . . . . ?
O91 P7 O84 Mo13 -110.4(5) . . . . ?
O92 Mo20 O174 Mo32 -103.2(9) . . . . ?
O92 Mo30 O103 Mo29 103.1(9) . . . . ?
O93 Mo30 O92 Mo20 147.9(16) . . . . ?
O93 Mo30 O103 Mo29 -16.3(16) . . . . ?
O93 P16 O119 Mo34 -155.5(3) . . . . ?
O93 P16 O169 Pb2 -46.5(6) . . . . ?
O93 P16 O169 Mo25 156.7(3) . . . . ?
O93 P16 O180 Mo40 -9.3(7) . . . . ?
O93 P16 O180 Co6 175.8(3) . . . . ?
O94 Mo18 O104 Mo21 23.7(5) . . . . ?
O94 Mo19 O28 Mo4 66.2(7) . . . . ?
O97 Mo31 O135 Mo35 10.5(15) . . . . ?
O97 P17 O86 Mo37 26.9(6) . . . . ?
O97 P17 O86 Co6 -173.4(3) . . . . ?
O97 P17 O131 Mo38 -130.6(6) . . . 2_656 ?
O97 P17 O179 Pb2 44.3(4) . . . . ?
O97 P17 O179 Mo25 -172.2(5) . . . . ?
O98 Mo28 O102 Mo36 100.6(9) . . . . ?
O98 Mo31 O135 Mo35 -97.0(9) . . . . ?
O99 Mo24 O106 Mo20 128.4(6) . . . . ?
O99 Mo33 O105 Mo32 -134.2(5) . . . . ?
O99 Mo33 O176 Mo36 79.6(9) . . . . ?
O100 Mo12 O47 Mo10 -130.0(6) . . . . ?
O100 Mo12 O75 Mo18 176.5(3) . . . . ?
O101 Mo29 O103 Mo30 -15.7(9) . . . . ?
O101 Mo35 O135 Mo31 10.0(9) . . . . ?
O101 P15 O39 Mo30 55.8(5) . . . . ?
O101 P15 O59 Mo31 -55.9(5) . . . . ?
O101 P15 O90 Mo37 116.9(4) . . . . ?
O101 P15 O90 Mo39 0.6(5) . . . . ?
O101 P15 O90 Mo40 -117.8(4) . . . . ?
O103 Mo30 O92 Mo20 -17.2(17) . . . . ?
O104 Mo18 O94 Mo19 -26.6(5) . . . . ?
O104 Mo21 O33 Mo10 -62.1(8) . . . . ?
O105 Mo32 O174 Mo20 -63.7(9) . . . . ?
O105 Mo33 O176 Mo36 -22.2(5) . . . . ?
O106 Mo20 O92 Mo30 -79(2) . . . . ?
O106 Mo20 O174 Mo32 64.2(8) . . . . ?
O106 Mo24 O99 Mo33 -74.9(4) . . . . ?
O107 Mo23 O73 Mo22 126.3(5) . . . . ?
O107 Mo23 O87 Mo26 -126.5(5) . . . . ?
O108 Mo8 O66 Mo22 162.7(8) . . . . ?
O109 Mo19 O28 Mo4 161.6(7) . . . . ?
O110 Mo37 O136 Mo31 13.0(10) . . . . ?
O110 Mo37 O139 Mo39 76.9(4) . . . . ?
O110 Mo40 O116 Mo39 -78.5(4) . . . . ?
O110 Mo40 O149 Mo30 -18.2(10) . . . . ?
O111 Mo24 O99 Mo33 76.7(4) . . . . ?
O111 Mo24 O106 Mo20 19.2(9) . . . . ?
O111 Mo27 O123 Mo33 -75.6(3) . . . . ?
O111 Mo27 O178 Mo28 -12.3(10) . . . . ?
O112 Mo32 O174 Mo20 5.4(13) . . . . ?
O112 Mo36 O102 Mo28 -3.9(14) . . . . ?
O113 Mo9 O45 Mo8 -128.4(5) . . . . ?
O113 Mo9 O55 Mo23 177.2(3) . . . . ?
O115 Mo10 O33 Mo21 158.1(8) . . . . ?
O116 Mo39 O126 Mo29 135.4(5) . . . . ?
O116 Mo39 O166 Mo35 -82.5(8) . . . . ?
O116 Mo40 O149 Mo30 -128.0(7) . . . . ?
O117 Mo15 O64 Mo10 -107.1(14) . . . . ?
O117 Mo15 O167 Mo26 -160.3(8) . . . . ?
O118 Mo17 O70 Mo23 -177.2(3) . . . . ?
O118 Mo17 O175 Mo15 129.0(6) . . . . ?
O119 P16 O93 Mo30 -158.7(4) . . . . ?
O119 P16 O169 Pb2 -167.5(4) . . . . ?
O119 P16 O169 Mo25 35.7(5) . . . . ?
O119 P16 O180 Mo40 111.4(5) . . . . ?
O119 P16 O180 Co6 -63.5(5) . . . . ?
O123 Mo27 O178 Mo28 -125.7(6) . . . . ?
O123 Mo33 O105 Mo32 -74.7(8) . . . . ?
O123 Mo33 O176 Mo36 135.6(5) . . . . ?
O126 Mo29 O103 Mo30 63.2(9) . . . . ?
O126 Mo39 O166 Mo35 20.4(5) . . . . ?
O127 P18 O164 Mo34 -72.6(5) . . . . ?
O127 P18 O165 Mo38 -4.8(7) . . . . ?
O129 Mo21 O33 Mo10 -155.3(8) . . . . ?
O130 Mo18 O94 Mo19 -131.6(5) . . . . ?
O130 Mo18 O104 Mo21 127.8(5) . . . . ?
O131 P17 O86 Mo37 -91.7(5) . . . . ?
O131 P17 O86 Co6 67.9(4) . . . . ?
O131 P17 O97 Mo31 138.2(5) . . . . ?
O131 P17 O179 Pb2 161.5(3) . . . . ?
O131 P17 O179 Mo25 -55.0(6) . . . . ?
O134 Mo32 O174 Mo20 -156.2(8) . . . . ?
O136 Mo31 O135 Mo35 70.1(9) . . . . ?
O136 Mo37 O139 Mo39 -75.0(4) . . . . ?
O137 Mo29 O103 Mo30 -6.9(14) . . . . ?
O137 Mo35 O135 Mo31 -1.9(14) . . . . ?
O139 Mo37 O136 Mo31 125.1(7) . . . . ?
O139 Mo39 O126 Mo29 76.5(9) . . . . ?
O139 Mo39 O166 Mo35 -137.0(5) . . . . ?
O140 P8 O43 Mo3 117.7(5) . . . . ?
O140 P8 O72 Mo5 -131.7(5) . . . 2_656 ?
O140 P8 O78 Co3 -66.0(4) . . . . ?
O140 P8 O78 Co5 73.4(4) . . . 2_656 ?
O141 Mo26 O167 Mo15 159.2(8) . . . . ?
O142 P18 O127 Co6 -177.1(4) . . . . ?
O142 P18 O164 Mo34 169.2(4) . . . . ?
O142 P18 O165 Mo38 113.2(6) . . . . ?
O143 Mo28 O102 Mo36 -159.6(9) . . . . ?
O145 Mo36 O102 Mo28 159.4(9) . . . . ?
O146 Mo30 O92 Mo20 -118.3(16) . . . . ?
O146 Mo30 O103 Mo29 -157.1(9) . . . . ?
O147 Mo35 O135 Mo31 97.3(9) . . . . ?
O147 Mo36 O102 Mo28 -99.6(9) . . . . ?
O148 Mo37 O136 Mo31 -128.6(7) . . . . ?
O148 Mo37 O139 Mo39 178.6(4) . . . . ?
O149 Mo30 O92 Mo20 80(2) . . . . ?
O149 Mo30 O103 Mo29 -63.7(9) . . . . ?
O149 Mo40 O116 Mo39 74.4(4) . . . . ?
O150 Mo29 O103 Mo30 156.5(9) . . . . ?
O151 Mo35 O135 Mo31 -162.0(9) . . . . ?
O152 Mo24 O99 Mo33 179.3(3) . . . . ?
O152 Mo24 O106 Mo20 -127.7(6) . . . . ?
O153 P14 O61 Co3 -175.0(4) . . . . ?
O153 P14 O61 Co5 42.9(5) . . . 2_656 ?
O153 P14 O162 Mo7 128.8(5) . . . . ?
O154 Mo40 O116 Mo39 -178.8(4) . . . . ?
O154 Mo40 O149 Mo30 129.4(7) . . . . ?
O155 Mo31 O135 Mo35 162.3(9) . . . . ?
O157 P14 O61 Co3 68.4(5) . . . . ?
O157 P14 O61 Co5 -73.7(5) . . . 2_656 ?
O157 P14 O153 Mo34 130.7(6) . . . 2_656 ?
O157 P14 O162 Mo7 -116.4(5) . . . . ?
O159 P13 O71 Mo7 -172.4(4) . . . . ?
O159 P13 O80 Co2 175.9(3) . . . . ?
O159 P13 O81 Mo16 -111.8(5) . . . . ?
O161 Mo21 O33 Mo10 104.3(8) . . . . ?
O161 Mo26 O167 Mo15 -99.7(9) . . . . ?
O162 P14 O61 Co3 -49.6(5) . . . . ?
O162 P14 O61 Co5 168.3(3) . . . 2_656 ?
O162 P14 O153 Mo34 -114.2(6) . . . 2_656 ?
O163 Mo29 O103 Mo30 -103.3(9) . . . . ?
O163 Mo32 O174 Mo20 103.8(9) . . . . ?
O164 P18 O127 Co6 66.9(5) . . . . ?
O164 P18 O165 Mo38 -133.4(5) . . . . ?
O165 P18 O127 Co6 -60.8(5) . . . . ?
O165 P18 O164 Mo34 55.4(5) . . . . ?
O166 Mo35 O135 Mo31 -69.1(9) . . . . ?
O166 Mo39 O126 Mo29 -21.1(5) . . . . ?
O167 Mo15 O64 Mo10 -5.5(14) . . . . ?
O168 Mo27 O123 Mo33 -176.5(3) . . . . ?
O168 Mo27 O178 Mo28 129.5(6) . . . . ?
O169 P16 O93 Mo30 80.8(5) . . . . ?
O169 P16 O119 Mo34 -34.7(4) . . . . ?
O169 P16 O180 Mo40 -129.6(5) . . . . ?
O169 P16 O180 Co6 55.5(4) . . . . ?
O171 Mo33 O105 Mo32 128.3(5) . . . . ?
O171 Mo33 O176 Mo36 -127.8(5) . . . . ?
C1 C5 C6 C3 -1.7(12) . . . . ?
C1 C5 C6 N4 176.2(11) . . . . ?
N1 C2 N2 C19 2.7(18) . . . . ?
N1 C18 C19 N2 0.2(11) . . . . ?
N1 C18 C19 C20 178.0(12) . . . . ?
C2 N1 C18 C17 179.1(11) . . . . ?
C2 N1 C18 C19 1.4(15) . . . . ?
C2 N2 C19 C18 -1.7(14) . . . . ?
C2 N2 C19 C20 -179.1(11) . . . . ?
C3 C4 C8 C1 1(2) . . . . ?
C3 C6 N4 C7 177.6(12) . . . . ?
N2 C19 C20 C21 177.1(15) . . . . ?
C4 C3 C6 C5 1.0(16) . . . . ?
C4 C3 C6 N4 -176.4(10) . . . . ?
N3 C5 C6 C3 -177.9(11) . . . . ?
N3 C5 C6 N4 0.0 . . . . ?
C5 C1 C8 C4 -2(2) . . . . ?
C5 N3 C7 N4 0.0 . . . . ?
C5 C6 N4 C7 0.0 . . . . ?
C6 C3 C4 C8 -1(2) . . . . ?
C6 N4 C7 N3 0.0 . . . . ?
C7 N3 C5 C1 -175.8(12) . . . . ?
C7 N3 C5 C6 0.0 . . . . ?
C8 C1 C5 N3 177.3(9) . . . . ?
C8 C1 C5 C6 2.0(16) . . . . ?
C9 C10 C13 C11 0(2) . . . . ?
C9 C14 C12 C11 2(3) . . . . ?
C9 N6 C15 N5 -0.6(16) . . . . ?
C10 C9 C14 N5 -176.6(13) . . . . ?
C10 C9 C14 C12 4(3) . . . . ?
C10 C9 N6 C15 175.4(15) . . . . ?
C13 C11 C12 C14 -7(3) . . . . ?
N5 C14 C12 C11 -177.0(15) . . . . ?
C14 C9 C10 C13 -5(2) . . . . ?
C14 C9 N6 C15 2.0(15) . . . . ?
C14 N5 C15 N6 -1.1(16) . . . . ?
N6 C9 C10 C13 -177.6(15) . . . . ?
N6 C9 C14 N5 -2.5(16) . . . . ?
N6 C9 C14 C12 178.1(17) . . . . ?
C15 N5 C14 C9 2.3(16) . . . . ?
C15 N5 C14 C12 -178.4(18) . . . . ?
C16 C17 C18 N1 -177.4(15) . . . . ?
C16 C17 C18 C19 0.0 . . . . ?
C17 C16 C21 C20 0.0 . . . . ?
C17 C18 C19 N2 -177.8(11) . . . . ?
C17 C18 C19 C20 0.0 . . . . ?
C18 N1 C2 N2 -2.6(19) . . . . ?
C18 C19 C20 C21 0.0 . . . . ?
C19 C20 C21 C16 0.0 . . . . ?
C21 C16 C17 C18 0.0 . . . . ?
C22 C23 C39 C35 1.5(13) . . . . ?
C22 C25 C34 N9 -179.5(7) . . . . ?
C22 C25 C34 C35 0.6(11) . . . . ?
C23 C22 C25 C34 0.3(14) . . . . ?
N7 C24 N8 C26 -1.6(15) . . . . ?
N7 C27 C29 C32 178.1(14) . . . . ?
C24 N7 C27 C26 -3.5(15) . . . . ?
C24 N7 C27 C29 178.7(15) . . . . ?
C25 C22 C23 C39 -1.4(15) . . . . ?
C25 C34 C35 N10 179.9(7) . . . . ?
C25 C34 C35 C39 -0.5(8) . . . . ?
C26 C27 C29 C32 1(2) . . . . ?
C26 C28 C30 C32 2(2) . . . . ?
N8 C26 C27 N7 2.4(14) . . . . ?
N8 C26 C27 C29 -179.6(12) . . . . ?
N8 C26 C28 C30 177.5(13) . . . . ?
C27 N7 C24 N8 3.2(15) . . . . ?
C27 C26 N8 C24 -0.6(15) . . . . ?
C27 C26 C28 C30 0(2) . . . . ?
C27 C29 C32 C30 2(2) . . . . ?
O173 Mo20 O92 Mo30 119.0(16) . . . . ?
O173 Mo20 O174 Mo32 156.0(8) . . . . ?
C28 C26 N8 C24 -178.0(14) . . . . ?
C28 C26 C27 N7 -180.0(12) . . . . ?
C28 C26 C27 C29 -2(2) . . . . ?
C28 C30 C32 C29 -4(2) . . . . ?
O174 Mo20 O92 Mo30 17.2(17) . . . . ?
C31 C33 C40 N11 173.9(10) . . . . ?
C31 C33 C40 C41 -3.9(17) . . . . ?
C33 C31 C38 C37 -4(2) . . . . ?
C33 C40 C41 C37 3.4(15) . . . . ?
C33 C40 C41 N12 178.3(12) . . . . ?
N9 C34 C35 N10 0.0 . . . . ?
N9 C34 C35 C39 179.6(7) . . . . ?
C34 N9 C36 N10 0.0 . . . . ?
C34 C35 N10 C36 0.0 . . . . ?
C34 C35 C39 C23 -0.6(10) . . . . ?
C35 N10 C36 N9 0.0 . . . . ?
N10 C35 C39 C23 179.0(6) . . . . ?
C36 N9 C34 C25 -179.9(8) . . . . ?
C36 N9 C34 C35 0.0 . . . . ?
C37 C41 N12 C42 173.8(16) . . . . ?
C38 C31 C33 C40 4(2) . . . . ?
C38 C37 C41 C40 -3(2) . . . . ?
C38 C37 C41 N12 -176.2(11) . . . . ?
C39 C35 N10 C36 -179.6(8) . . . . ?
N11 C40 C41 C37 -174.9(13) . . . . ?
N11 C40 C41 N12 0.0 . . . . ?
C40 N11 C42 N12 0.0 . . . . ?
C40 C41 N12 C42 0.0 . . . . ?
C41 C37 C38 C31 3(2) . . . . ?
C41 N12 C42 N11 0.0 . . . . ?
C42 N11 C40 C33 -178.1(13) . . . . ?
C42 N11 C40 C41 0.0 . . . . ?
O175 Mo15 O64 Mo10 93.9(16) . . . . ?
O175 Mo15 O167 Mo26 -68.8(9) . . . . ?
O175 Mo17 O70 Mo23 76.3(3) . . . . ?
O176 Mo33 O105 Mo32 23.3(5) . . . . ?
O176 Mo36 O102 Mo28 65.9(9) . . . . ?
O177 Mo39 O126 Mo29 -127.7(5) . . . . ?
O177 Mo39 O166 Mo35 126.7(5) . . . . ?
O178 Mo27 O123 Mo33 77.5(4) . . . . ?
O178 Mo28 O102 Mo36 -67.3(9) . . . . ?
O179 P17 O86 Mo37 148.9(4) . . . . ?
O179 P17 O86 Co6 -51.4(4) . . . . ?
O179 P17 O97 Mo31 -103.2(5) . . . . ?
O179 P17 O131 Mo38 109.8(6) . . . 2_656 ?
O180 Mo40 O116 Mo39 -25.4(10) . . . . ?
O180 Mo40 O149 Mo30 32.7(7) . . . . ?
O180 P16 O93 Mo30 -38.8(6) . . . . ?
O180 P16 O119 Mo34 83.9(4) . . . . ?
O180 P16 O169 Pb2 73.8(5) . . . . ?
O180 P16 O169 Mo25 -83.0(4) . . . . ?
C12 C11 C13 C10 6(3) . . . . ?

loop_
_smtbx_masks_void_nr
_smtbx_masks_void_average_x
_smtbx_masks_void_average_y
_smtbx_masks_void_average_z
_smtbx_masks_void_volume
_smtbx_masks_void_count_electrons
_smtbx_masks_void_content
1 -0.933 -0.820 -0.430 22247.9 5031.6 '504 H2O'
2 -0.006 0.106 0.687 10.1 15.1 '1.5 H2O'
3 0.006 0.106 0.813 10.1 15.1 '1.5 H2O'
4 -0.006 0.894 0.187 10.1 15.3 '1.5 H2O'
5 0.006 0.894 0.313 10.1 15.3 '1.5 H2O'
6 0.053 0.165 0.800 8.2 12.6 ?
7 0.053 0.835 0.300 8.2 12.5 ?
8 0.447 0.335 0.200 8.2 12.6 ?
9 0.447 0.665 0.700 8.2 12.7 ?
10 0.494 0.394 0.187 10.1 15.3 '1.5 H2O'
11 0.494 0.606 0.687 10.1 15.1 '1.5 H2O'
12 0.506 0.394 0.313 10.1 15.3 '1.5 H2O'
13 0.506 0.606 0.813 10.1 15.1 '1.5 H2O'
14 0.553 0.335 0.300 8.2 12.5 ?
15 0.553 0.665 0.800 8.2 12.6 ?
16 0.947 0.165 0.700 8.2 12.7 ?
17 0.947 0.835 0.200 8.2 12.6 ?
